data_4128119
loop_
_publ_author_name
'McTernan, Charlie T.'
'Ronson, Tanya K.'
'Nitschke, Jonathan R.'

_publ_section_title
;
 Post-assembly Modification of Phosphine Cages Controls Host-Guest
 Behavior.
;
_journal_issue 17
_journal_name_full 'Journal of the American Chemical Society'
_journal_page_first 6837
_journal_page_last 6842
_journal_paper_doi 10.1021/jacs.9b02604
_journal_volume 141
_journal_year 2019
_chemical_formula_moiety
;    
'C160 H120 N48 P4 Ni4, 2.25(C2 F6 N O4 S2), 9.75(C6 H6), 1.1(I4 Ni),
   2.75(C2 H3 N), 4.1(I), [+ 3.45 anions]'
;
_chemical_formula_sum 'C228.5 H186.75 F13.5 I8.5 N53 Ni5.1 O9 P4 S4.5'
_chemical_formula_weight 5721.77
_space_group_crystal_system triclinic
_space_group_IT_number 2
_space_group_name_Hall '-P 1'
_space_group_name_H-M_alt 'P -1'
_symmetry_space_group_name_Hall '-P 1'
_symmetry_space_group_name_H-M 'P -1'
_atom_sites_solution_hydrogens mixed
_audit_creation_method SHELXL-2018/3
_cell_angle_alpha 89.9610(10)
_cell_angle_beta 84.2150(10)
_cell_angle_gamma 65.8950(10)
_cell_formula_units_Z 2
_cell_length_a 21.1855(2)
_cell_length_b 24.1723(2)
_cell_length_c 33.8253(3)
_cell_measurement_reflns_used 51451
_cell_measurement_temperature 100(2)
_cell_measurement_theta_max 24.4331340098
_cell_measurement_theta_min 0.584060727671
_cell_volume 15715.3(3)
_computing_cell_refinement
;
DIALS 2theta refinement, DIALS 1.7.1-g93fc14f4-release
;
_computing_data_collection 'Diamond GDA'
_computing_data_reduction
;
aimless (Evans, P. R. and Murshudov, G. N., 2013)
ccp4 (Winn, M. D. et al., 2011)
DIALS 1.7.1-g93fc14f4-release
pointless (Evans, P., 2006)
XIA2 0.5.432-ga4ad5612-dials-1.7 (Winter, G., 2010)
;
_computing_structure_refinement 'SHELXL-2018/3 (Sheldrick, 2018)'
_computing_structure_solution 'SHELXT 2014/5 (Sheldrick, 2014)'
_diffrn_ambient_temperature 100(2)
_diffrn_detector 'Photon counting pixel array'
_diffrn_measured_fraction_theta_full 0.966
_diffrn_measured_fraction_theta_max 0.966
_diffrn_measurement_device 'Fixed \c 3-circle diffractometer'
_diffrn_measurement_device_type 'Fluid Film Devices'
_diffrn_measurement_method 'shutterless scans'
_diffrn_measurement_specimen_support 'MiTeGen MicroMount'
_diffrn_radiation_monochromator 'Silicon 111'
_diffrn_radiation_source 'Diamond Light Source Beamline I19-1'
_diffrn_radiation_type Synchrotron
_diffrn_radiation_wavelength 0.6889
_diffrn_reflns_av_R_equivalents 0.0479
_diffrn_reflns_av_unetI/netI 0.0521
_diffrn_reflns_Laue_measured_fraction_full 0.966
_diffrn_reflns_Laue_measured_fraction_max 0.966
_diffrn_reflns_limit_h_max 25
_diffrn_reflns_limit_h_min -25
_diffrn_reflns_limit_k_max 28
_diffrn_reflns_limit_k_min -28
_diffrn_reflns_limit_l_max 40
_diffrn_reflns_limit_l_min -40
_diffrn_reflns_number 148944
_diffrn_reflns_point_group_measured_fraction_full 0.966
_diffrn_reflns_point_group_measured_fraction_max 0.966
_diffrn_reflns_theta_full 24.208
_diffrn_reflns_theta_max 24.208
_diffrn_reflns_theta_min 0.587
_diffrn_standards_decay_% 0
_diffrn_standards_interval_count 0
_diffrn_standards_number 0
_exptl_absorpt_coefficient_mu 1.133
_exptl_absorpt_correction_T_max 1.0
_exptl_absorpt_correction_T_min 0.97710440761
_exptl_absorpt_correction_type empirical
_exptl_absorpt_process_details
;
CCP4 7.0.052: AIMLESS, version 0.6.2 : 15/01/18
Scaling & analysis of unmerged intensities, absorption correction using spherical harmonics
;
_exptl_crystal_colour 'green brown'
_exptl_crystal_density_diffrn 1.209
_exptl_crystal_description block
_exptl_crystal_F_000 5695
_exptl_crystal_size_max 0.020
_exptl_crystal_size_mid 0.020
_exptl_crystal_size_min 0.010
_refine_diff_density_max 1.573
_refine_diff_density_min -1.032
_refine_diff_density_rms 0.118
_refine_ls_extinction_method none
_refine_ls_goodness_of_fit_ref 1.004
_refine_ls_hydrogen_treatment constr
_refine_ls_matrix_type full
_refine_ls_number_parameters 3084
_refine_ls_number_reflns 53682
_refine_ls_number_restraints 5754
_refine_ls_restrained_S_all 0.991
_refine_ls_R_factor_all 0.1093
_refine_ls_R_factor_gt 0.0901
_refine_ls_shift/su_max 0.005
_refine_ls_shift/su_mean 0.000
_refine_ls_structure_factor_coef Fsqd
_refine_ls_weighting_details 'w=1/[\s^2^(Fo^2^)+(0.2000P)^2^+10.0000P] where P=(Fo^2^+2Fc^2^)/3'
_refine_ls_weighting_scheme calc
_refine_ls_wR_factor_gt 0.2854
_refine_ls_wR_factor_ref 0.3003
_reflns_Friedel_coverage 0.000
_reflns_number_gt 35894
_reflns_number_total 53682
_reflns_threshold_expression 'I > 2\s(I)'
_cod_data_source_file ja9b02604_si_004.cif
_cod_data_source_block ctm179ni_sq
_cod_original_formula_sum 'C228.50 H186.75 F13.50 I8.50 N53 Ni5.10 O9 P4 S4.50'
_cod_database_code 4128119
_shelx_shelxl_version_number 2018/3
_shelx_space_group_comment
;
The symmetry employed for this shelxl refinement is uniquely defined
by the following loop, which should always be used as a source of
symmetry information in preference to the above space-group names.
They are only intended as comments.
;
_shelx_estimated_absorpt_t_min 0.978
_shelx_estimated_absorpt_t_max 0.989

loop_
_space_group_symop_operation_xyz
'x, y, z'
'-x, -y, -z'

loop_
_atom_site_label
_atom_site_type_symbol
_atom_site_fract_x
_atom_site_fract_y
_atom_site_fract_z
_atom_site_U_iso_or_equiv
_atom_site_adp_type
_atom_site_occupancy
_atom_site_site_symmetry_order
_atom_site_calc_flag
_atom_site_refinement_flags_posn
_atom_site_refinement_flags_adp
_atom_site_refinement_flags_occupancy
_atom_site_disorder_assembly
_atom_site_disorder_group
Ni1 Ni 0.59993(6) 0.13218(5) 0.50357(3) 0.1034(3) Uani 1 1 d . . . . .
Ni2 Ni 0.35255(4) -0.01293(3) 0.12626(2) 0.0801(2) Uani 1 1 d . . . . .
Ni3 Ni 0.90455(4) 0.26450(3) 0.09514(2) 0.07705(19) Uani 1 1 d . . . . .
Ni4 Ni 0.14006(5) 0.65761(4) 0.25840(3) 0.1009(3) Uani 1 1 d . . . . .
P1 P 0.61313(12) 0.47061(9) 0.34379(6) 0.1048(5) Uani 1 1 d D U . . .
N1 N 0.0863(3) 0.7024(3) 0.3123(2) 0.1172(19) Uani 1 1 d D U . . .
N2 N 0.2192(3) 0.6302(2) 0.29414(17) 0.0978(15) Uani 1 1 d D U . . .
N3 N 0.2867(3) 0.5969(2) 0.28922(17) 0.0980(14) Uani 1 1 d D U . . .
N4 N 0.3094(3) 0.5967(3) 0.32532(18) 0.1072(16) Uani 1 1 d D U . . .
N5 N 0.6643(4) 0.2531(3) 0.4426(2) 0.1165(18) Uani 1 1 d D U . . .
N6 N 0.6117(3) 0.2364(3) 0.45274(17) 0.1003(15) Uani 1 1 d D U . . .
N7 N 0.6382(3) 0.1889(3) 0.47474(18) 0.1050(16) Uani 1 1 d D U . . .
N8 N 0.7020(3) 0.0971(3) 0.5188(2) 0.136(2) Uani 1 1 d D U . . .
N9 N 0.7781(2) 0.3925(2) 0.18436(15) 0.0840(12) Uani 1 1 d D U . . .
N10 N 0.8112(2) 0.3335(2) 0.17291(15) 0.0781(11) Uani 1 1 d D U . . .
N11 N 0.8444(2) 0.3317(2) 0.13746(15) 0.0807(12) Uani 1 1 d D U . . .
N12 N 0.9020(3) 0.3425(2) 0.06529(15) 0.0877(13) Uani 1 1 d D U . . .
C1 C 0.0170(4) 0.7380(4) 0.3182(3) 0.134(3) Uani 1 1 d D U . . .
H1 H -0.009865 0.745367 0.296334 0.161 Uiso 1 1 calc R U . . .
C2 C -0.0155(5) 0.7640(6) 0.3559(3) 0.166(4) Uani 1 1 d D U . . .
H2 H -0.063998 0.788893 0.359985 0.199 Uiso 1 1 calc R U . . .
C3 C 0.0243(6) 0.7524(7) 0.3864(4) 0.198(6) Uani 1 1 d D U . . .
H3 H 0.003025 0.769582 0.412111 0.237 Uiso 1 1 calc R U . . .
C4 C 0.0954(5) 0.7161(7) 0.3812(3) 0.192(6) Uani 1 1 d D U . . .
H4 H 0.123270 0.708780 0.402523 0.230 Uiso 1 1 calc R U . . .
C5 C 0.1237(4) 0.6910(5) 0.3427(3) 0.136(3) Uani 1 1 d D U . . .
C6 C 0.1983(4) 0.6524(4) 0.3326(2) 0.120(2) Uani 1 1 d D U . . .
C7 C 0.2546(4) 0.6308(4) 0.3526(3) 0.130(3) Uani 1 1 d D U . . .
H7 H 0.256167 0.637747 0.380045 0.156 Uiso 1 1 calc R U . . .
C8 C 0.3809(4) 0.5661(3) 0.3292(2) 0.109(2) Uani 1 1 d D U . . .
C9 C 0.4272(4) 0.5308(4) 0.2981(2) 0.116(2) Uani 1 1 d D U . . .
H9 H 0.410619 0.526578 0.273729 0.140 Uiso 1 1 calc R U . . .
C10 C 0.4978(4) 0.5012(4) 0.3023(2) 0.113(2) Uani 1 1 d D U . . .
H10 H 0.528942 0.476949 0.280629 0.135 Uiso 1 1 calc R U . . .
C11 C 0.5230(3) 0.5068(3) 0.3373(2) 0.1029(18) Uani 1 1 d D U . . .
C12 C 0.4762(4) 0.5450(5) 0.3682(3) 0.149(4) Uani 1 1 d D U . . .
H12 H 0.492780 0.551375 0.392097 0.179 Uiso 1 1 calc R U . . .
C13 C 0.4066(4) 0.5732(5) 0.3639(3) 0.146(3) Uani 1 1 d D U . . .
H13 H 0.375394 0.598175 0.385292 0.175 Uiso 1 1 calc R U . . .
C14 C 0.6273(4) 0.4064(3) 0.3739(2) 0.1034(18) Uani 1 1 d D U . . .
C15 C 0.5837(5) 0.3769(4) 0.3737(3) 0.124(2) Uani 1 1 d D U . . .
H15 H 0.545199 0.391293 0.358479 0.148 Uiso 1 1 calc R U . . .
C16 C 0.5970(5) 0.3257(4) 0.3960(3) 0.127(3) Uani 1 1 d D U . . .
H16 H 0.567810 0.304570 0.395605 0.153 Uiso 1 1 calc R U . . .
C17 C 0.6519(4) 0.3054(4) 0.4187(2) 0.112(2) Uani 1 1 d D U . . .
C18 C 0.6965(5) 0.3324(5) 0.4174(3) 0.139(3) Uani 1 1 d D U . . .
H18 H 0.736147 0.316735 0.431706 0.167 Uiso 1 1 calc R U . . .
C19 C 0.6838(5) 0.3841(4) 0.3948(3) 0.134(3) Uani 1 1 d D U . . .
H19 H 0.714829 0.403525 0.393998 0.161 Uiso 1 1 calc R U . . .
C20 C 0.7229(4) 0.2179(4) 0.4585(3) 0.136(3) Uani 1 1 d D U . . .
H20 H 0.766394 0.221070 0.455945 0.163 Uiso 1 1 calc R U . . .
C21 C 0.7049(4) 0.1762(4) 0.4795(3) 0.124(2) Uani 1 1 d D U . . .
C22 C 0.7420(4) 0.1252(4) 0.5040(3) 0.137(3) Uani 1 1 d D U . . .
C23 C 0.8095(4) 0.1093(5) 0.5121(4) 0.189(5) Uani 1 1 d D U . . .
H23 H 0.835181 0.131639 0.502185 0.227 Uiso 1 1 calc R U . . .
C24 C 0.8387(5) 0.0599(7) 0.5350(6) 0.227(7) Uani 1 1 d D U . . .
H24 H 0.885829 0.046552 0.540155 0.272 Uiso 1 1 calc R U . . .
C25 C 0.7993(5) 0.0299(5) 0.5504(5) 0.201(5) Uani 1 1 d D U . . .
H25 H 0.818619 -0.003838 0.566567 0.241 Uiso 1 1 calc R U . . .
C26 C 0.7308(5) 0.0498(4) 0.5419(4) 0.170(4) Uani 1 1 d D U . . .
H26 H 0.703399 0.029379 0.552736 0.204 Uiso 1 1 calc R U . . .
C27 C 0.6619(4) 0.4465(3) 0.2962(2) 0.0989(18) Uani 1 1 d D U . . .
C28 C 0.6945(4) 0.3848(3) 0.2841(2) 0.1030(19) Uani 1 1 d D U . . .
H28 H 0.690084 0.355096 0.301197 0.124 Uiso 1 1 calc R U . . .
C29 C 0.7334(4) 0.3672(3) 0.24670(19) 0.0952(17) Uani 1 1 d D U . . .
H29 H 0.756383 0.325449 0.238514 0.114 Uiso 1 1 calc R U . . .
C30 C 0.7379(3) 0.4105(2) 0.22220(18) 0.0856(15) Uani 1 1 d D U . . .
C31 C 0.7037(5) 0.4713(3) 0.2328(2) 0.121(3) Uani 1 1 d D U . . .
H31 H 0.705813 0.501127 0.215014 0.145 Uiso 1 1 calc R U . . .
C32 C 0.6659(5) 0.4881(3) 0.2702(2) 0.128(3) Uani 1 1 d D U . . .
H32 H 0.642138 0.529983 0.277800 0.153 Uiso 1 1 calc R U . . .
C33 C 0.7906(4) 0.4272(3) 0.1559(2) 0.111(2) Uani 1 1 d D U . . .
H33 H 0.773518 0.470241 0.156768 0.133 Uiso 1 1 calc R U . . .
C34 C 0.8327(3) 0.3882(3) 0.12560(19) 0.0922(16) Uani 1 1 d D U . . .
C35 C 0.8633(4) 0.3955(3) 0.0866(2) 0.111(2) Uani 1 1 d D U . . .
C36 C 0.8568(8) 0.4513(4) 0.0719(3) 0.180(5) Uani 1 1 d D U . . .
H36 H 0.831501 0.487935 0.087403 0.216 Uiso 1 1 calc R U . . .
C37 C 0.8883(8) 0.4520(4) 0.0341(3) 0.196(6) Uani 1 1 d D U . . .
H37 H 0.881922 0.489380 0.022324 0.235 Uiso 1 1 calc R U . . .
C38 C 0.9286(6) 0.3983(4) 0.0140(3) 0.150(4) Uani 1 1 d D U . . .
H38 H 0.953401 0.397936 -0.011106 0.180 Uiso 1 1 calc R U . . .
C39 C 0.9334(4) 0.3450(3) 0.0298(2) 0.1037(19) Uani 1 1 d D U . . .
H39 H 0.960178 0.308149 0.014723 0.124 Uiso 1 1 calc R U . . .
C40 C 0.6409(5) 0.5230(4) 0.3682(3) 0.121(2) Uani 1 1 d D U . . .
H40A H 0.691691 0.504920 0.367465 0.182 Uiso 1 1 calc R U . . .
H40B H 0.619910 0.531077 0.395955 0.182 Uiso 1 1 calc R U . . .
H40C H 0.625930 0.561144 0.354372 0.182 Uiso 1 1 calc R U . . .
P2 P 0.17346(10) 0.26673(8) 0.36555(5) 0.0920(4) Uani 1 1 d D U . . .
N13 N 0.3590(3) -0.0927(2) 0.15477(17) 0.0923(14) Uani 1 1 d D U . . .
N14 N 0.3178(2) 0.01988(19) 0.18424(14) 0.0782(11) Uani 1 1 d D U . . .
N15 N 0.2929(3) 0.0739(2) 0.20239(14) 0.0786(11) Uani 1 1 d D U . . .
N16 N 0.2771(3) 0.0647(2) 0.24112(14) 0.0790(11) Uani 1 1 d D U . . .
N17 N 0.1043(3) 0.5040(2) 0.28733(17) 0.0923(13) Uani 1 1 d D U . . .
N18 N 0.1457(3) 0.5339(2) 0.29016(17) 0.0915(13) Uani 1 1 d D U . . .
N19 N 0.1179(3) 0.5833(2) 0.27070(17) 0.0944(14) Uani 1 1 d D U . . .
N20 N 0.0523(3) 0.6786(2) 0.22893(19) 0.1055(16) Uani 1 1 d D U . . .
N21 N 0.4018(3) 0.2277(3) 0.46777(18) 0.1134(18) Uani 1 1 d D U . . .
N22 N 0.4625(3) 0.1781(3) 0.46089(16) 0.0948(14) Uani 1 1 d D U . . .
N23 N 0.4995(3) 0.1813(3) 0.48951(15) 0.1001(15) Uani 1 1 d D U . . .
N24 N 0.5573(4) 0.1955(4) 0.5523(2) 0.129(2) Uani 1 1 d D U . . .
C41 C 0.3825(4) -0.1483(3) 0.1376(2) 0.109(2) Uani 1 1 d D U . . .
H41 H 0.395766 -0.153473 0.109693 0.131 Uiso 1 1 calc R U . . .
C42 C 0.3880(5) -0.1987(3) 0.1592(3) 0.128(3) Uani 1 1 d D U . . .
H42 H 0.403408 -0.237659 0.146433 0.154 Uiso 1 1 calc R U . . .
C43 C 0.3708(6) -0.1906(3) 0.1994(3) 0.141(3) Uani 1 1 d D U . . .
H43 H 0.375259 -0.224672 0.214702 0.170 Uiso 1 1 calc R U . . .
C44 C 0.3468(6) -0.1336(3) 0.2185(3) 0.132(3) Uani 1 1 d D U . . .
H44 H 0.335356 -0.127773 0.246484 0.158 Uiso 1 1 calc R U . . .
C45 C 0.3406(4) -0.0851(3) 0.1940(2) 0.0961(17) Uani 1 1 d D U . . .
C46 C 0.3170(3) -0.0223(2) 0.21015(18) 0.0856(15) Uani 1 1 d D U . . .
C47 C 0.2917(4) 0.0046(3) 0.2467(2) 0.0916(16) Uani 1 1 d D U . . .
H47 H 0.285515 -0.013768 0.270743 0.110 Uiso 1 1 calc R U . . .
C48 C 0.2514(3) 0.1132(3) 0.26945(17) 0.0829(14) Uani 1 1 d D U . . .
C49 C 0.2175(5) 0.1077(3) 0.3054(2) 0.127(3) Uani 1 1 d D U . . .
H49 H 0.210198 0.071867 0.310199 0.152 Uiso 1 1 calc R U . . .
C50 C 0.1939(5) 0.1544(3) 0.3346(2) 0.123(3) Uani 1 1 d D U . . .
H50 H 0.172710 0.149489 0.359653 0.148 Uiso 1 1 calc R U . . .
C51 C 0.2012(4) 0.2079(3) 0.32720(18) 0.0898(16) Uani 1 1 d D U . . .
C52 C 0.2316(3) 0.2144(3) 0.28964(17) 0.0860(15) Uani 1 1 d D U . . .
H52 H 0.235315 0.251513 0.283931 0.103 Uiso 1 1 calc R U . . .
C53 C 0.2560(3) 0.1680(3) 0.26092(18) 0.0849(15) Uani 1 1 d D U . . .
H53 H 0.275894 0.173200 0.235509 0.102 Uiso 1 1 calc R U . . .
C54 C 0.1532(3) 0.3379(3) 0.34298(19) 0.0892(15) Uani 1 1 d D U . . .
C55 C 0.1983(4) 0.3656(4) 0.3409(3) 0.115(2) Uani 1 1 d D U . . .
H55 H 0.240788 0.347036 0.352348 0.139 Uiso 1 1 calc R U . . .
C56 C 0.1833(4) 0.4201(3) 0.3224(3) 0.119(2) Uani 1 1 d D U . . .
H56 H 0.215499 0.438332 0.320603 0.143 Uiso 1 1 calc R U . . .
C57 C 0.1208(3) 0.4472(3) 0.3066(2) 0.0925(16) Uani 1 1 d D U . . .
C58 C 0.0752(5) 0.4208(4) 0.3079(3) 0.125(3) Uani 1 1 d D U . . .
H58 H 0.032877 0.439520 0.296288 0.150 Uiso 1 1 calc R U . . .
C59 C 0.0912(4) 0.3652(4) 0.3267(3) 0.122(3) Uani 1 1 d D U . . .
H59 H 0.059230 0.346608 0.328205 0.147 Uiso 1 1 calc R U . . .
C60 C 0.0521(4) 0.5326(3) 0.2645(2) 0.0971(17) Uani 1 1 d D U . . .
H60 H 0.017622 0.520061 0.257314 0.117 Uiso 1 1 calc R U . . .
C61 C 0.0611(4) 0.5840(3) 0.2544(2) 0.0986(17) Uani 1 1 d D U . . .
C62 C 0.0239(4) 0.6356(3) 0.2303(2) 0.1060(19) Uani 1 1 d D U . . .
C63 C -0.0323(5) 0.6417(4) 0.2113(3) 0.125(3) Uani 1 1 d D U . . .
H63 H -0.051125 0.612106 0.214070 0.151 Uiso 1 1 calc R U . . .
C64 C -0.0623(5) 0.6913(4) 0.1880(3) 0.135(3) Uani 1 1 d D U . . .
H64 H -0.101389 0.695804 0.174675 0.163 Uiso 1 1 calc R U . . .
C65 C -0.0343(5) 0.7341(4) 0.1844(3) 0.137(3) Uani 1 1 d D U . . .
H65 H -0.052957 0.767710 0.168091 0.164 Uiso 1 1 calc R U . . .
C66 C 0.0228(5) 0.7264(3) 0.2057(3) 0.122(2) Uani 1 1 d D U . . .
H66 H 0.041454 0.756093 0.203718 0.147 Uiso 1 1 calc R U . . .
C67 C 0.2422(3) 0.2539(3) 0.39558(18) 0.0925(16) Uani 1 1 d D U . . .
C68 C 0.2267(5) 0.2817(5) 0.4323(2) 0.138(3) Uani 1 1 d D U . . .
H68 H 0.179924 0.307636 0.441540 0.166 Uiso 1 1 calc R U . . .
C69 C 0.2803(4) 0.2722(5) 0.4569(3) 0.143(4) Uani 1 1 d D U . . .
H69 H 0.269331 0.290998 0.482839 0.172 Uiso 1 1 calc R U . . .
C70 C 0.3476(4) 0.2359(3) 0.4433(2) 0.1038(19) Uani 1 1 d D U . . .
C71 C 0.3642(4) 0.2088(4) 0.4060(2) 0.107(2) Uani 1 1 d D U . . .
H71 H 0.411133 0.183535 0.396611 0.129 Uiso 1 1 calc R U . . .
C72 C 0.3113(4) 0.2186(4) 0.3819(2) 0.1016(18) Uani 1 1 d D U . . .
H72 H 0.322724 0.200908 0.355663 0.122 Uiso 1 1 calc R U . . .
C73 C 0.3990(5) 0.2610(4) 0.5003(3) 0.139(3) Uani 1 1 d D U . . .
H73 H 0.361703 0.297234 0.511225 0.166 Uiso 1 1 calc R U . . .
C74 C 0.4625(4) 0.2305(4) 0.5142(2) 0.122(3) Uani 1 1 d D U . . .
C75 C 0.4949(5) 0.2407(5) 0.5485(3) 0.145(3) Uani 1 1 d D U . . .
C76 C 0.4637(7) 0.2912(5) 0.5751(3) 0.189(6) Uani 1 1 d D U . . .
H76 H 0.423112 0.325136 0.569490 0.227 Uiso 1 1 calc R U . . .
C77 C 0.4932(8) 0.2904(7) 0.6091(4) 0.216(7) Uani 1 1 d D U . . .
H77 H 0.469090 0.319085 0.630545 0.259 Uiso 1 1 calc R U . . .
C78 C 0.5585(7) 0.2470(6) 0.6115(3) 0.187(5) Uani 1 1 d D U . . .
H78 H 0.583637 0.249980 0.632491 0.225 Uiso 1 1 calc R U . . .
C79 C 0.5886(6) 0.1992(5) 0.5841(3) 0.153(4) Uani 1 1 d D U . . .
H79 H 0.632659 0.168040 0.587739 0.183 Uiso 1 1 calc R U . . .
C80 C 0.0970(4) 0.2668(4) 0.3954(2) 0.105(2) Uani 1 1 d D U . . .
H80A H 0.078903 0.301094 0.414982 0.158 Uiso 1 1 calc R U . . .
H80B H 0.109686 0.228786 0.409327 0.158 Uiso 1 1 calc R U . . .
H80C H 0.061135 0.270600 0.378133 0.158 Uiso 1 1 calc R U . . .
P3 P 0.78590(8) -0.04742(7) 0.23242(5) 0.0784(4) Uani 1 1 d D U . . .
N25 N 0.5765(3) 0.0618(3) 0.52784(16) 0.1054(16) Uani 1 1 d D U . . .
N26 N 0.6304(3) 0.0712(3) 0.45566(16) 0.0951(14) Uani 1 1 d D U . . .
N27 N 0.6575(3) 0.0701(2) 0.41935(15) 0.0903(13) Uani 1 1 d D U . . .
N28 N 0.6696(3) 0.0152(2) 0.40303(15) 0.0908(13) Uani 1 1 d D U . . .
N29 N 0.9060(2) 0.1234(2) 0.16692(14) 0.0765(11) Uani 1 1 d D U . . .
N30 N 0.8723(2) 0.1646(2) 0.14064(14) 0.0755(11) Uani 1 1 d D U . . .
N31 N 0.9116(2) 0.1935(2) 0.13128(14) 0.0764(11) Uani 1 1 d D U . . .
N32 N 0.9984(2) 0.2471(2) 0.11966(15) 0.0816(12) Uani 1 1 d D U . . .
N33 N 0.5579(2) -0.0411(2) 0.14025(14) 0.0834(12) Uani 1 1 d D U . . .
N34 N 0.4909(2) -0.0219(2) 0.15688(13) 0.0749(11) Uani 1 1 d D U . . .
N35 N 0.4560(2) -0.0320(2) 0.13016(14) 0.0808(11) Uani 1 1 d D U . . .
N36 N 0.3993(3) -0.0566(2) 0.06971(17) 0.0957(15) Uani 1 1 d D U . . .
C81 C 0.5462(4) 0.0603(4) 0.5650(2) 0.114(2) Uani 1 1 d D U . . .
H81 H 0.533839 0.094516 0.582657 0.137 Uiso 1 1 calc R U . . .
C82 C 0.5322(5) 0.0119(4) 0.5788(2) 0.118(2) Uani 1 1 d D U . . .
H82 H 0.510226 0.013145 0.604957 0.142 Uiso 1 1 calc R U . . .
C83 C 0.5510(5) -0.0375(4) 0.5536(2) 0.117(2) Uani 1 1 d D U . . .
H83 H 0.542747 -0.071494 0.562393 0.141 Uiso 1 1 calc R U . . .
C84 C 0.5826(4) -0.0391(4) 0.5147(2) 0.106(2) Uani 1 1 d D U . . .
H84 H 0.595626 -0.073362 0.496932 0.128 Uiso 1 1 calc R U . . .
C85 C 0.5938(4) 0.0127(3) 0.50338(18) 0.0992(17) Uani 1 1 d D U . . .
C86 C 0.6243(4) 0.0180(3) 0.46325(18) 0.0962(17) Uani 1 1 d D U . . .
C87 C 0.6489(4) -0.0188(3) 0.42974(18) 0.0981(18) Uani 1 1 d D U . . .
H87 H 0.651347 -0.058496 0.425711 0.118 Uiso 1 1 calc R U . . .
C88 C 0.6992(4) 0.0001(3) 0.36303(17) 0.0892(15) Uani 1 1 d D U . . .
C89 C 0.7233(5) -0.0597(3) 0.3477(2) 0.121(3) Uani 1 1 d D U . . .
H89 H 0.720638 -0.090723 0.364174 0.145 Uiso 1 1 calc R U . . .
C90 C 0.7510(5) -0.0731(3) 0.3082(2) 0.112(2) Uani 1 1 d D U . . .
H90 H 0.767554 -0.113681 0.297911 0.134 Uiso 1 1 calc R U . . .
C91 C 0.7551(3) -0.0295(3) 0.28386(16) 0.0816(14) Uani 1 1 d D U . . .
C92 C 0.7343(4) 0.0290(3) 0.29957(18) 0.0897(16) Uani 1 1 d D U . . .
H92 H 0.739379 0.059243 0.283198 0.108 Uiso 1 1 calc R U . . .
C93 C 0.7064(4) 0.0439(3) 0.33889(18) 0.0953(17) Uani 1 1 d D U . . .
H93 H 0.692149 0.084147 0.349312 0.114 Uiso 1 1 calc R U . . .
C94 C 0.8215(3) 0.0044(2) 0.21295(17) 0.0746(12) Uani 1 1 d D U . . .
C95 C 0.7804(3) 0.0563(3) 0.19510(18) 0.0813(14) Uani 1 1 d D U . . .
H95 H 0.733084 0.064674 0.192834 0.098 Uiso 1 1 calc R U . . .
C96 C 0.8083(3) 0.0962(3) 0.18043(18) 0.0793(14) Uani 1 1 d D U . . .
H96 H 0.780041 0.132126 0.168361 0.095 Uiso 1 1 calc R U . . .
C97 C 0.8765(3) 0.0836(2) 0.18348(17) 0.0751(13) Uani 1 1 d D U . . .
C98 C 0.9180(3) 0.0324(3) 0.2013(2) 0.0914(17) Uani 1 1 d D U . . .
H98 H 0.965321 0.024340 0.203438 0.110 Uiso 1 1 calc R U . . .
C99 C 0.8904(3) -0.0079(3) 0.2163(2) 0.0921(17) Uani 1 1 d D U . . .
H99 H 0.918671 -0.043461 0.228705 0.110 Uiso 1 1 calc R U . . .
C100 C 0.9664(3) 0.1265(3) 0.17458(19) 0.0832(14) Uani 1 1 d D U . . .
H100 H 0.998917 0.102682 0.191790 0.100 Uiso 1 1 calc R U . . .
C101 C 0.9690(3) 0.1728(3) 0.15127(18) 0.0800(13) Uani 1 1 d D U . . .
C102 C 1.0186(3) 0.2004(3) 0.14507(18) 0.0804(14) Uani 1 1 d D U . . .
C103 C 1.0802(3) 0.1815(3) 0.1628(2) 0.0919(16) Uani 1 1 d D U . . .
H103 H 1.092765 0.148517 0.180050 0.110 Uiso 1 1 calc R U . . .
C104 C 1.1227(3) 0.2119(3) 0.1547(2) 0.0950(17) Uani 1 1 d D U . . .
H104 H 1.164937 0.200256 0.166404 0.114 Uiso 1 1 calc R U . . .
C105 C 1.1033(3) 0.2590(3) 0.1295(2) 0.0933(16) Uani 1 1 d D U . . .
H105 H 1.132004 0.280283 0.123812 0.112 Uiso 1 1 calc R U . . .
C106 C 1.0413(3) 0.2757(3) 0.1123(2) 0.0863(15) Uani 1 1 d D U . . .
H106 H 1.028694 0.308366 0.094844 0.104 Uiso 1 1 calc R U . . .
C107 C 0.7146(3) -0.0412(2) 0.20592(16) 0.0769(13) Uani 1 1 d D U . . .
C108 C 0.7298(4) -0.0611(4) 0.16673(19) 0.104(2) Uani 1 1 d D U . . .
H108 H 0.776451 -0.075095 0.154639 0.125 Uiso 1 1 calc R U . . .
C109 C 0.6778(3) -0.0612(4) 0.1442(2) 0.106(2) Uani 1 1 d D U . . .
H109 H 0.688773 -0.075905 0.117242 0.127 Uiso 1 1 calc R U . . .
C110 C 0.6107(3) -0.0393(3) 0.16215(16) 0.0768(13) Uani 1 1 d D U . . .
C111 C 0.5943(3) -0.0166(4) 0.20047(19) 0.1003(19) Uani 1 1 d D U . . .
H111 H 0.547453 -0.001192 0.212379 0.120 Uiso 1 1 calc R U . . .
C112 C 0.6465(3) -0.0163(3) 0.22192(19) 0.0969(18) Uani 1 1 d D U . . .
H112 H 0.634805 0.001570 0.248140 0.116 Uiso 1 1 calc R U . . .
C113 C 0.5642(3) -0.0619(4) 0.10187(19) 0.1008(19) Uani 1 1 d D U . . .
H113 H 0.604860 -0.076665 0.083340 0.121 Uiso 1 1 calc R U . . .
C114 C 0.4989(3) -0.0567(3) 0.09600(19) 0.0943(17) Uani 1 1 d D U . . .
C115 C 0.4683(4) -0.0706(4) 0.0626(2) 0.116(2) Uani 1 1 d D U . . .
C116 C 0.5061(4) -0.0970(6) 0.0263(3) 0.153(4) Uani 1 1 d D U . . .
H116 H 0.554307 -0.105955 0.021636 0.184 Uiso 1 1 calc R U . . .
C117 C 0.4726(5) -0.1100(6) -0.0027(3) 0.163(4) Uani 1 1 d D U . . .
H117 H 0.497072 -0.127036 -0.027901 0.195 Uiso 1 1 calc R U . . .
C118 C 0.4035(4) -0.0980(5) 0.0053(3) 0.143(3) Uani 1 1 d D U . . .
H118 H 0.380213 -0.107904 -0.014332 0.171 Uiso 1 1 calc R U . . .
C119 C 0.3672(4) -0.0717(3) 0.0414(2) 0.108(2) Uani 1 1 d D U . . .
H119 H 0.319373 -0.064164 0.046579 0.130 Uiso 1 1 calc R U . . .
C120 C 0.8534(4) -0.1246(3) 0.2264(2) 0.0977(19) Uani 1 1 d D U . . .
H12A H 0.870374 -0.134423 0.198144 0.147 Uiso 1 1 calc R U . . .
H12B H 0.833977 -0.153065 0.236486 0.147 Uiso 1 1 calc R U . . .
H12C H 0.891933 -0.127784 0.241311 0.147 Uiso 1 1 calc R U . . .
P4 P 0.42002(8) 0.35422(7) 0.04331(5) 0.0764(4) Uani 1 1 d D U . . .
N37 N 0.9531(2) 0.2078(2) 0.04351(15) 0.0798(11) Uani 1 1 d D U . . .
N38 N 0.8193(2) 0.2628(2) 0.07084(14) 0.0782(11) Uani 1 1 d D U . . .
N39 N 0.7520(2) 0.2864(2) 0.08026(14) 0.0775(11) Uani 1 1 d D U . . .
N40 N 0.7253(2) 0.2644(2) 0.05300(15) 0.0801(12) Uani 1 1 d D U . . .
N41 N 0.2725(3) 0.5683(2) 0.15705(15) 0.0834(12) Uani 1 1 d D U . . .
N42 N 0.2313(3) 0.5650(2) 0.18931(16) 0.0866(13) Uani 1 1 d D U . . .
N43 N 0.2055(3) 0.6184(2) 0.20738(17) 0.0935(14) Uani 1 1 d D U . . .
N44 N 0.1608(3) 0.7311(2) 0.2371(2) 0.1120(19) Uani 1 1 d D U . . .
N45 N 0.3292(2) 0.15567(19) 0.08333(13) 0.0717(10) Uani 1 1 d D U . . .
N46 N 0.3713(2) 0.10446(19) 0.09935(13) 0.0728(10) Uani 1 1 d D U . . .
N47 N 0.3355(2) 0.07079(19) 0.10428(14) 0.0736(10) Uani 1 1 d D U . . .
N48 N 0.2497(3) 0.0154(2) 0.11189(15) 0.0830(12) Uani 1 1 d D U . . .
C121 C 1.0216(3) 0.1852(3) 0.0295(2) 0.0866(15) Uani 1 1 d D U . . .
H121 H 1.052724 0.193310 0.044460 0.104 Uiso 1 1 calc R U . . .
C122 C 1.0476(3) 0.1512(3) -0.0056(2) 0.0939(17) Uani 1 1 d D U . . .
H122 H 1.095916 0.135766 -0.014398 0.113 Uiso 1 1 calc R U . . .
C123 C 1.0028(3) 0.1397(3) -0.0279(2) 0.105(2) Uani 1 1 d D U . . .
H123 H 1.019998 0.116261 -0.052242 0.126 Uiso 1 1 calc R U . . .
C124 C 0.9321(3) 0.1629(3) -0.0143(2) 0.0982(18) Uani 1 1 d D U . . .
H124 H 0.900035 0.155456 -0.028854 0.118 Uiso 1 1 calc R U . . .
C125 C 0.9103(3) 0.1972(3) 0.02118(18) 0.0811(14) Uani 1 1 d D U . . .
C126 C 0.8358(3) 0.2263(3) 0.03753(18) 0.0816(14) Uani 1 1 d D U . . .
C127 C 0.7769(3) 0.2267(3) 0.0251(2) 0.0899(16) Uani 1 1 d D U . . .
H127 H 0.772297 0.205961 0.002458 0.108 Uiso 1 1 calc R U . . .
C128 C 0.6522(3) 0.2843(3) 0.05250(17) 0.0788(13) Uani 1 1 d D U . . .
C129 C 0.6279(3) 0.2634(3) 0.0215(2) 0.099(2) Uani 1 1 d D U . . .
H129 H 0.659408 0.234957 0.001718 0.119 Uiso 1 1 calc R U . . .
C130 C 0.5573(3) 0.2849(3) 0.0202(2) 0.100(2) Uani 1 1 d D U . . .
H130 H 0.539993 0.270565 -0.000580 0.120 Uiso 1 1 calc R U . . .
C131 C 0.5111(3) 0.3270(2) 0.04831(17) 0.0770(13) Uani 1 1 d D U . . .
C132 C 0.5362(3) 0.3460(3) 0.07962(18) 0.0829(14) Uani 1 1 d D U . . .
H132 H 0.504643 0.373367 0.099919 0.100 Uiso 1 1 calc R U . . .
C133 C 0.6065(3) 0.3253(3) 0.08121(18) 0.0834(14) Uani 1 1 d D U . . .
H133 H 0.623693 0.339324 0.102165 0.100 Uiso 1 1 calc R U . . .
C134 C 0.3736(3) 0.4178(2) 0.07696(16) 0.0745(12) Uani 1 1 d D U . . .
C135 C 0.3785(3) 0.4725(3) 0.0694(2) 0.0915(17) Uani 1 1 d D U . . .
H135 H 0.405063 0.475854 0.045914 0.110 Uiso 1 1 calc R U . . .
C136 C 0.3456(4) 0.5216(3) 0.09537(19) 0.0937(17) Uani 1 1 d D U . . .
H136 H 0.348989 0.558857 0.089781 0.112 Uiso 1 1 calc R U . . .
C137 C 0.3072(3) 0.5167(2) 0.13000(17) 0.0793(13) Uani 1 1 d D U . . .
C138 C 0.3029(4) 0.4631(3) 0.1390(2) 0.0974(19) Uani 1 1 d D U . . .
H138 H 0.278040 0.459681 0.163161 0.117 Uiso 1 1 calc R U . . .
C139 C 0.3356(4) 0.4132(3) 0.11184(19) 0.0927(18) Uani 1 1 d D U . . .
H139 H 0.331887 0.376080 0.117352 0.111 Uiso 1 1 calc R U . . .
C140 C 0.2728(4) 0.6243(3) 0.1539(2) 0.0949(17) Uani 1 1 d D U . . .
H140 H 0.296582 0.638212 0.133717 0.114 Uiso 1 1 calc R U . . .
C141 C 0.2295(4) 0.6560(3) 0.1874(2) 0.0950(17) Uani 1 1 d D U . . .
C142 C 0.2056(4) 0.7193(3) 0.2025(2) 0.108(2) Uani 1 1 d D U . . .
C143 C 0.2230(5) 0.7617(3) 0.1842(3) 0.128(3) Uani 1 1 d D U . . .
H143 H 0.253288 0.751889 0.160136 0.154 Uiso 1 1 calc R U . . .
C144 C 0.1951(6) 0.8209(3) 0.2019(4) 0.153(4) Uani 1 1 d D U . . .
H144 H 0.207769 0.851231 0.190408 0.184 Uiso 1 1 calc R U . . .
C145 C 0.1497(6) 0.8341(4) 0.2358(3) 0.152(4) Uani 1 1 d D U . . .
H145 H 0.129369 0.874103 0.247463 0.183 Uiso 1 1 calc R U . . .
C146 C 0.1333(6) 0.7883(3) 0.2534(3) 0.145(4) Uani 1 1 d D U . . .
H146 H 0.102313 0.797601 0.277156 0.175 Uiso 1 1 calc R U . . .
C147 C 0.3940(3) 0.2935(2) 0.05480(16) 0.0729(12) Uani 1 1 d D U . . .
C148 C 0.3448(3) 0.2859(3) 0.0343(2) 0.0946(18) Uani 1 1 d D U . . .
H148 H 0.325153 0.312737 0.013955 0.114 Uiso 1 1 calc R U . . .
C149 C 0.3239(3) 0.2393(3) 0.0431(2) 0.0921(17) Uani 1 1 d D U . . .
H149 H 0.290772 0.233429 0.028629 0.110 Uiso 1 1 calc R U . . .
C150 C 0.3521(2) 0.2019(2) 0.07328(16) 0.0699(11) Uani 1 1 d D U . . .
C151 C 0.4011(3) 0.2089(2) 0.09453(17) 0.0758(13) Uani 1 1 d D U . . .
H151 H 0.419849 0.182852 0.115366 0.091 Uiso 1 1 calc R U . . .
C152 C 0.4223(3) 0.2552(2) 0.08456(17) 0.0761(13) Uani 1 1 d D U . . .
H152 H 0.456559 0.260273 0.098401 0.091 Uiso 1 1 calc R U . . .
C153 C 0.2667(3) 0.1541(2) 0.07818(18) 0.0758(13) Uani 1 1 d D U . . .
H153 H 0.228085 0.184696 0.067764 0.091 Uiso 1 1 calc R U . . .
C154 C 0.2718(3) 0.0998(2) 0.09112(17) 0.0750(12) Uani 1 1 d D U . . .
C155 C 0.2249(3) 0.0688(2) 0.09394(17) 0.0779(13) Uani 1 1 d D U . . .
C156 C 0.1612(3) 0.0911(3) 0.0789(2) 0.0913(17) Uani 1 1 d D U . . .
H156 H 0.145973 0.128117 0.065536 0.110 Uiso 1 1 calc R U . . .
C157 C 0.1198(3) 0.0594(3) 0.0832(2) 0.1023(19) Uani 1 1 d D U . . .
H157 H 0.075950 0.073782 0.073045 0.123 Uiso 1 1 calc R U . . .
C158 C 0.1445(4) 0.0059(3) 0.1029(3) 0.108(2) Uani 1 1 d D U . . .
H158 H 0.116515 -0.016280 0.107425 0.130 Uiso 1 1 calc R U . . .
C159 C 0.2095(3) -0.0155(3) 0.1159(2) 0.0967(18) Uani 1 1 d D U . . .
H159 H 0.226362 -0.053396 0.128251 0.116 Uiso 1 1 calc R U . . .
C160 C 0.4047(4) 0.3759(3) -0.00692(18) 0.0924(17) Uani 1 1 d D U . . .
H16A H 0.355041 0.389881 -0.009651 0.139 Uiso 1 1 calc R U . . .
H16B H 0.431381 0.340937 -0.025306 0.139 Uiso 1 1 calc R U . . .
H16C H 0.419480 0.408737 -0.013152 0.139 Uiso 1 1 calc R U . . .
C201 C 0.5219(5) 0.0551(6) 0.3306(3) 0.187(5) Uani 1 1 d G U . . .
H201 H 0.550121 0.032496 0.350104 0.224 Uiso 1 1 calc R U . . .
C202 C 0.5175(6) 0.1129(6) 0.3225(3) 0.221(6) Uani 1 1 d G U . . .
H202 H 0.542691 0.129764 0.336494 0.265 Uiso 1 1 calc R U . . .
C203 C 0.4763(6) 0.1460(4) 0.2940(4) 0.263(8) Uani 1 1 d G U . . .
H203 H 0.473250 0.185486 0.288486 0.315 Uiso 1 1 calc R U . . .
C204 C 0.4394(5) 0.1213(6) 0.2736(3) 0.227(7) Uani 1 1 d G U . . .
H204 H 0.411239 0.143941 0.254087 0.272 Uiso 1 1 calc R U . . .
C205 C 0.4438(5) 0.0635(6) 0.2817(3) 0.193(5) Uani 1 1 d G U . . .
H205 H 0.418668 0.046674 0.267697 0.232 Uiso 1 1 calc R U . . .
C206 C 0.4851(5) 0.0304(4) 0.3102(3) 0.198(5) Uani 1 1 d G U . . .
H206 H 0.488109 -0.009049 0.315705 0.237 Uiso 1 1 calc R U . . .
C207 C 0.5647(3) 0.1509(4) 0.1419(2) 0.152(3) Uani 1 1 d G U . . .
H207 H 0.520960 0.158263 0.156257 0.183 Uiso 1 1 calc R U . . .
C208 C 0.5975(4) 0.1005(3) 0.1158(2) 0.144(3) Uani 1 1 d G U . . .
H208 H 0.576088 0.073414 0.112335 0.173 Uiso 1 1 calc R U . . .
C209 C 0.6616(4) 0.0898(2) 0.09482(19) 0.142(3) Uani 1 1 d G U . . .
H209 H 0.683938 0.055340 0.076988 0.170 Uiso 1 1 calc R U . . .
C210 C 0.6929(3) 0.1295(3) 0.09991(19) 0.131(3) Uani 1 1 d G U . . .
H210 H 0.736661 0.122115 0.085562 0.158 Uiso 1 1 calc R U . . .
C211 C 0.6601(4) 0.1799(3) 0.1260(2) 0.133(3) Uani 1 1 d G U . . .
H211 H 0.681534 0.206964 0.129484 0.160 Uiso 1 1 calc R U . . .
C212 C 0.5961(4) 0.1906(3) 0.14700(19) 0.152(3) Uani 1 1 d G U . . .
H212 H 0.573684 0.225039 0.164831 0.182 Uiso 1 1 calc R U . . .
C213 C 0.9373(3) 0.0174(3) 0.08394(19) 0.140(3) Uani 1 1 d G U . . .
H213 H 0.968470 0.020010 0.101411 0.167 Uiso 1 1 calc R U . . .
C214 C 0.9366(3) 0.0407(3) 0.0463(2) 0.150(3) Uani 1 1 d G U . . .
H214 H 0.967388 0.059136 0.038065 0.180 Uiso 1 1 calc R U . . .
C215 C 0.8910(4) 0.0369(3) 0.02075(16) 0.145(3) Uani 1 1 d G U . . .
H215 H 0.890548 0.052768 -0.004972 0.174 Uiso 1 1 calc R U . . .
C216 C 0.8460(3) 0.0099(3) 0.03281(17) 0.125(2) Uani 1 1 d G U . . .
H216 H 0.814790 0.007275 0.015337 0.150 Uiso 1 1 calc R U . . .
C217 C 0.8466(3) -0.0134(3) 0.07044(18) 0.121(2) Uani 1 1 d G U . . .
H217 H 0.815870 -0.031851 0.078682 0.145 Uiso 1 1 calc R U . . .
C218 C 0.8923(3) -0.0096(3) 0.09600(15) 0.122(2) Uani 1 1 d G U . . .
H218 H 0.892710 -0.025484 0.121720 0.146 Uiso 1 1 calc R U . . .
C219 C 0.6104(7) 0.4860(5) 0.0594(3) 0.173(5) Uani 0.75 1 d G U P A 1
H219 H 0.593452 0.515780 0.080706 0.208 Uiso 0.75 1 calc R U P A 1
C220 C 0.6817(7) 0.4533(6) 0.0500(4) 0.195(7) Uani 0.75 1 d G U P A 1
H220 H 0.713362 0.460773 0.064887 0.234 Uiso 0.75 1 calc R U P A 1
C221 C 0.7065(5) 0.4098(6) 0.0189(4) 0.195(7) Uani 0.75 1 d G U P A 1
H221 H 0.755210 0.387420 0.012482 0.234 Uiso 0.75 1 calc R U P A 1
C222 C 0.6602(7) 0.3989(4) -0.0028(3) 0.173(5) Uani 0.75 1 d G U P A 1
H222 H 0.677149 0.369074 -0.024105 0.208 Uiso 0.75 1 calc R U P A 1
C223 C 0.5889(7) 0.4315(5) 0.0066(3) 0.163(5) Uani 0.75 1 d G U P A 1
H223 H 0.557239 0.424081 -0.008287 0.196 Uiso 0.75 1 calc R U P A 1
C224 C 0.5641(5) 0.4751(5) 0.0377(4) 0.161(5) Uani 0.75 1 d G U P A 1
H224 H 0.515390 0.497434 0.044118 0.193 Uiso 0.75 1 calc R U P A 1
C225 C 0.0650(3) 0.7426(3) 0.7599(2) 0.142(3) Uani 1 1 d G U . . .
H225 H 0.107352 0.744877 0.764566 0.170 Uiso 1 1 calc R U . . .
C226 C 0.0543(3) 0.6909(3) 0.7692(2) 0.141(3) Uani 1 1 d G U . . .
H226 H 0.089354 0.657733 0.780181 0.169 Uiso 1 1 calc R U . . .
C227 C -0.0077(4) 0.6876(3) 0.7623(2) 0.151(3) Uani 1 1 d G U . . .
H227 H -0.015041 0.652241 0.768635 0.181 Uiso 1 1 calc R U . . .
C228 C -0.0591(3) 0.7361(4) 0.7462(2) 0.166(4) Uani 1 1 d G U . . .
H228 H -0.101441 0.733896 0.741478 0.199 Uiso 1 1 calc R U . . .
C229 C -0.0484(3) 0.7879(4) 0.7369(2) 0.164(4) Uani 1 1 d G U . . .
H229 H -0.083445 0.821041 0.725863 0.197 Uiso 1 1 calc R U . . .
C230 C 0.0136(4) 0.7912(3) 0.7437(2) 0.153(3) Uani 1 1 d G U . . .
H230 H 0.020951 0.826533 0.737407 0.184 Uiso 1 1 calc R U . . .
C231 C 0.3471(6) 0.6947(7) 0.2615(4) 0.137(5) Uiso 0.5 1 d G U P B 1
H231 H 0.297778 0.710040 0.264388 0.164 Uiso 0.5 1 calc R U P B 1
C232 C 0.3808(8) 0.7099(7) 0.2901(4) 0.144(5) Uiso 0.5 1 d G U P B 1
H232 H 0.354555 0.735534 0.312492 0.173 Uiso 0.5 1 calc R U P B 1
C233 C 0.4530(8) 0.6874(7) 0.2859(4) 0.151(5) Uiso 0.5 1 d G U P B 1
H233 H 0.476081 0.697776 0.305435 0.181 Uiso 0.5 1 calc R U P B 1
C234 C 0.4915(6) 0.6499(7) 0.2531(5) 0.146(5) Uiso 0.5 1 d G U P B 1
H234 H 0.540832 0.634524 0.250274 0.175 Uiso 0.5 1 calc R U P B 1
C235 C 0.4578(7) 0.6347(6) 0.2246(4) 0.134(5) Uiso 0.5 1 d G U P B 1
H235 H 0.484057 0.609028 0.202170 0.160 Uiso 0.5 1 calc R U P B 1
C236 C 0.3856(7) 0.6571(7) 0.2288(4) 0.120(4) Uiso 0.5 1 d G U P B 1
H236 H 0.362530 0.646785 0.209226 0.144 Uiso 0.5 1 calc R U P B 1
C331 C 0.4171(10) 0.6481(9) 0.2202(5) 0.074(5) Uiso 0.25 1 d G U P C 2
H331 H 0.390441 0.643425 0.200561 0.089 Uiso 0.25 1 calc R U P C 2
C332 C 0.3844(9) 0.6756(11) 0.2571(6) 0.109(8) Uiso 0.25 1 d G U P C 2
H332 H 0.335366 0.689787 0.262698 0.131 Uiso 0.25 1 calc R U P C 2
C333 C 0.4235(13) 0.6824(13) 0.2859(5) 0.162(12) Uiso 0.25 1 d G U P C 2
H333 H 0.401107 0.701247 0.311126 0.194 Uiso 0.25 1 calc R U P C 2
C334 C 0.4952(13) 0.6617(13) 0.2778(7) 0.112(8) Uiso 0.25 1 d G U P C 2
H334 H 0.521923 0.666347 0.297417 0.135 Uiso 0.25 1 calc R U P C 2
C335 C 0.5280(9) 0.6342(13) 0.2408(8) 0.150(12) Uiso 0.25 1 d G U P C 2
H335 H 0.577000 0.619987 0.235281 0.180 Uiso 0.25 1 calc R U P C 2
C336 C 0.4889(10) 0.6273(11) 0.2121(6) 0.122(9) Uiso 0.25 1 d G U P C 2
H23A H 0.511259 0.608525 0.186852 0.146 Uiso 0.25 1 calc R U P C 2
C237 C 0.158(2) 0.594(2) 0.6884(10) 0.175(14) Uiso 0.25 1 d G U P D 1
H237 H 0.182205 0.583750 0.711421 0.210 Uiso 0.25 1 calc R U P D 1
C238 C 0.141(2) 0.6517(19) 0.6735(13) 0.205(16) Uiso 0.25 1 d G U P D 1
H238 H 0.153108 0.680372 0.686434 0.246 Uiso 0.25 1 calc R U P D 1
C239 C 0.106(2) 0.6672(18) 0.6398(14) 0.201(15) Uiso 0.25 1 d G U P D 1
H239 H 0.094320 0.706439 0.629661 0.241 Uiso 0.25 1 calc R U P D 1
C240 C 0.088(2) 0.625(2) 0.6209(12) 0.219(16) Uiso 0.25 1 d G U P D 1
H240 H 0.064629 0.635884 0.597873 0.263 Uiso 0.25 1 calc R U P D 1
C241 C 0.106(2) 0.568(2) 0.6358(14) 0.243(18) Uiso 0.25 1 d G U P D 1
H241 H 0.093725 0.539262 0.622859 0.292 Uiso 0.25 1 calc R U P D 1
C242 C 0.141(2) 0.5524(16) 0.6695(14) 0.187(16) Uiso 0.25 1 d G U P D 1
H242 H 0.152514 0.513194 0.679632 0.224 Uiso 0.25 1 calc R U P D 1
C337 C 0.165(2) 0.560(2) 0.6070(13) 0.219(18) Uiso 0.25 1 d G U P E 2
H337 H 0.188231 0.527573 0.587838 0.263 Uiso 0.25 1 calc R U P E 2
C338 C 0.143(2) 0.620(3) 0.5953(9) 0.217(18) Uiso 0.25 1 d G U P E 2
H338 H 0.151089 0.627812 0.568232 0.260 Uiso 0.25 1 calc R U P E 2
C339 C 0.109(2) 0.6675(18) 0.6233(13) 0.211(16) Uiso 0.25 1 d G U P E 2
H339 H 0.094228 0.708201 0.615381 0.253 Uiso 0.25 1 calc R U P E 2
C340 C 0.098(2) 0.6557(16) 0.6630(12) 0.166(13) Uiso 0.25 1 d G U P E 2
H340 H 0.074510 0.688353 0.682137 0.199 Uiso 0.25 1 calc R U P E 2
C341 C 0.120(2) 0.5962(19) 0.6746(10) 0.178(14) Uiso 0.25 1 d G U P E 2
H341 H 0.111652 0.588116 0.701745 0.213 Uiso 0.25 1 calc R U P E 2
C342 C 0.153(2) 0.5484(15) 0.6466(15) 0.197(16) Uiso 0.25 1 d G U P E 2
H342 H 0.168512 0.507725 0.654596 0.237 Uiso 0.25 1 calc R U P E 2
C243 C 0.3502(8) 0.1656(6) 0.7471(4) 0.140(5) Uani 0.5 1 d G U P . .
H243 H 0.328995 0.163198 0.724150 0.168 Uiso 0.5 1 calc R U P . .
C244 C 0.3095(6) 0.1892(5) 0.7830(4) 0.125(4) Uani 0.5 1 d G U P . .
H244 H 0.260372 0.202843 0.784579 0.150 Uiso 0.5 1 calc R U P . .
C245 C 0.3406(8) 0.1927(5) 0.8166(3) 0.137(5) Uani 0.5 1 d G U P . .
H245 H 0.312704 0.208841 0.841182 0.164 Uiso 0.5 1 calc R U P . .
C246 C 0.4124(8) 0.1728(6) 0.8144(4) 0.142(5) Uani 0.5 1 d G U P . .
H246 H 0.433659 0.175193 0.837358 0.170 Uiso 0.5 1 calc R U P . .
C247 C 0.4532(6) 0.1492(6) 0.7785(5) 0.141(5) Uani 0.5 1 d G U P . .
H247 H 0.502283 0.135548 0.776929 0.170 Uiso 0.5 1 calc R U P . .
C248 C 0.4221(8) 0.1456(6) 0.7449(4) 0.173(7) Uani 0.5 1 d G U P . .
H248 H 0.449953 0.129550 0.720325 0.207 Uiso 0.5 1 calc R U P . .
C249 C 0.3278(10) 0.4297(9) 0.3955(6) 0.254(9) Uiso 0.723(13) 1 d G U P F 1
H249 H 0.295859 0.453333 0.417107 0.305 Uiso 0.723(13) 1 calc R U P F 1
C250 C 0.3222(10) 0.4511(7) 0.3573(7) 0.247(9) Uiso 0.723(13) 1 d G U P F 1
H250 H 0.286395 0.489285 0.352762 0.296 Uiso 0.723(13) 1 calc R U P F 1
C251 C 0.3689(11) 0.4166(10) 0.3257(5) 0.245(9) Uiso 0.723(13) 1 d G U P F 1
H251 H 0.365102 0.431147 0.299584 0.294 Uiso 0.723(13) 1 calc R U P F 1
C252 C 0.4213(9) 0.3607(10) 0.3323(5) 0.238(8) Uiso 0.723(13) 1 d G U P F 1
H252 H 0.453272 0.337056 0.310751 0.286 Uiso 0.723(13) 1 calc R U P F 1
C253 C 0.4269(9) 0.3393(7) 0.3706(7) 0.238(8) Uiso 0.723(13) 1 d G U P F 1
H253 H 0.462737 0.301103 0.375095 0.286 Uiso 0.723(13) 1 calc R U P F 1
C254 C 0.3802(11) 0.3738(10) 0.4022(5) 0.226(7) Uiso 0.723(13) 1 d G U P F 1
H254 H 0.384031 0.359241 0.428273 0.271 Uiso 0.723(13) 1 calc R U P F 1
C349 C 0.418(3) 0.390(3) 0.4144(12) 0.245(10) Uiso 0.277(13) 1 d G U P F 2
H349 H 0.431511 0.402184 0.437618 0.293 Uiso 0.277(13) 1 calc R U P F 2
C350 C 0.383(3) 0.4326(18) 0.3880(17) 0.239(10) Uiso 0.277(13) 1 d G U P F 2
H350 H 0.372242 0.474259 0.393051 0.287 Uiso 0.277(13) 1 calc R U P F 2
C351 C 0.363(2) 0.414(2) 0.3541(15) 0.245(9) Uiso 0.277(13) 1 d G U P F 2
H351 H 0.338922 0.443713 0.335957 0.294 Uiso 0.277(13) 1 calc R U P F 2
C352 C 0.378(3) 0.353(3) 0.3466(13) 0.243(10) Uiso 0.277(13) 1 d G U P F 2
H352 H 0.364871 0.341093 0.323429 0.292 Uiso 0.277(13) 1 calc R U P F 2
C353 C 0.414(2) 0.3107(18) 0.3731(17) 0.245(10) Uiso 0.277(13) 1 d G U P F 2
H353 H 0.424139 0.269018 0.367996 0.294 Uiso 0.277(13) 1 calc R U P F 2
C354 C 0.433(2) 0.329(2) 0.4070(13) 0.203(11) Uiso 0.277(13) 1 d G U P F 2
H354 H 0.457460 0.299562 0.425090 0.243 Uiso 0.277(13) 1 calc R U P F 2
C255 C 0.8533(12) 0.0301(11) 0.4056(7) 0.187(9) Uiso 0.5 1 d G U P G 1
H255 H 0.812707 0.057077 0.394844 0.224 Uiso 0.5 1 calc R U P G 1
C256 C 0.9028(16) 0.0503(10) 0.4153(8) 0.236(13) Uiso 0.5 1 d G U P G 1
H256 H 0.895943 0.091167 0.411133 0.283 Uiso 0.5 1 calc R U P G 1
C257 C 0.9622(13) 0.0108(14) 0.4310(8) 0.255(14) Uiso 0.5 1 d G U P G 1
H257 H 0.995971 0.024659 0.437614 0.306 Uiso 0.5 1 calc R U P G 1
C258 C 0.9722(11) -0.0489(13) 0.4371(7) 0.215(11) Uiso 0.5 1 d G U P G 1
H258 H 1.012765 -0.075939 0.447806 0.258 Uiso 0.5 1 calc R U P G 1
C259 C 0.9227(14) -0.0692(9) 0.4274(7) 0.206(10) Uiso 0.5 1 d G U P G 1
H259 H 0.929531 -0.110032 0.431517 0.247 Uiso 0.5 1 calc R U P G 1
C260 C 0.8633(12) -0.0297(12) 0.4116(7) 0.204(10) Uiso 0.5 1 d G U P G 1
H260 H 0.829502 -0.043525 0.405036 0.245 Uiso 0.5 1 calc R U P G 1
C355 C 0.8346(18) -0.0143(19) 0.4432(12) 0.169(13) Uiso 0.25 1 d G U P H 2
H355 H 0.797027 -0.025787 0.441704 0.202 Uiso 0.25 1 calc R U P H 2
C356 C 0.893(2) -0.0519(16) 0.4608(12) 0.178(13) Uiso 0.25 1 d G U P H 2
H356 H 0.895063 -0.088987 0.471307 0.213 Uiso 0.25 1 calc R U P H 2
C357 C 0.9479(19) -0.035(2) 0.4630(13) 0.192(15) Uiso 0.25 1 d G U P H 2
H357 H 0.987719 -0.060786 0.474978 0.231 Uiso 0.25 1 calc R U P H 2
C358 C 0.945(2) 0.019(3) 0.4476(16) 0.238(17) Uiso 0.25 1 d G U P H 2
H358 H 0.982340 0.030614 0.449045 0.285 Uiso 0.25 1 calc R U P H 2
C359 C 0.886(3) 0.0567(19) 0.4300(15) 0.234(17) Uiso 0.25 1 d G U P H 2
H359 H 0.884306 0.093815 0.419442 0.281 Uiso 0.25 1 calc R U P H 2
C360 C 0.831(2) 0.0400(18) 0.4278(13) 0.178(14) Uiso 0.25 1 d G U P H 2
H360 H 0.791649 0.065615 0.415771 0.213 Uiso 0.25 1 calc R U P H 2
C267 C 0.0538(12) 0.7056(7) 0.0793(6) 0.219(12) Uiso 0.5 1 d G U P I 2
H267 H 0.024605 0.745868 0.073444 0.263 Uiso 0.5 1 calc R U P I 2
C268 C 0.0246(8) 0.6656(9) 0.0920(6) 0.166(8) Uiso 0.5 1 d G U P I 2
H268 H -0.024516 0.678651 0.094870 0.199 Uiso 0.5 1 calc R U P I 2
C269 C 0.0672(10) 0.6067(8) 0.1006(5) 0.187(9) Uiso 0.5 1 d G U P I 2
H269 H 0.047283 0.579376 0.109264 0.224 Uiso 0.5 1 calc R U P I 2
C270 C 0.1391(9) 0.5876(7) 0.0964(6) 0.166(8) Uiso 0.5 1 d G U P I 2
H270 H 0.168204 0.547316 0.102232 0.199 Uiso 0.5 1 calc R U P I 2
C271 C 0.1682(8) 0.6275(11) 0.0837(6) 0.199(10) Uiso 0.5 1 d G U P I 2
H271 H 0.217326 0.614532 0.080806 0.239 Uiso 0.5 1 calc R U P I 2
C272 C 0.1256(13) 0.6865(10) 0.0751(7) 0.233(13) Uiso 0.5 1 d G U P I 2
H272 H 0.145527 0.713808 0.066412 0.280 Uiso 0.5 1 calc R U P I 2
C261 C 0.5776(6) 0.3804(4) 0.1943(4) 0.206(6) Uani 1 1 d G U . J 2
H261 H 0.615007 0.343870 0.199848 0.247 Uiso 1 1 calc R U . J 2
C262 C 0.5098(8) 0.3914(5) 0.2092(3) 0.217(6) Uani 1 1 d G U . J 2
H262 H 0.500824 0.362254 0.224878 0.260 Uiso 1 1 calc R U . J 2
C263 C 0.4551(5) 0.4449(6) 0.2010(3) 0.201(5) Uani 1 1 d G U . J 2
H263 H 0.408710 0.452348 0.211172 0.241 Uiso 1 1 calc R U . J 2
C264 C 0.4682(5) 0.4875(4) 0.1780(3) 0.190(5) Uani 1 1 d G U . J 2
H264 H 0.430778 0.524059 0.172435 0.228 Uiso 1 1 calc R U . J 2
C265 C 0.5360(7) 0.4766(5) 0.1631(3) 0.200(5) Uani 1 1 d G U . J 2
H265 H 0.544961 0.505676 0.147404 0.240 Uiso 1 1 calc R U . J 2
C266 C 0.5907(4) 0.4230(6) 0.1713(3) 0.194(5) Uani 1 1 d G U . J 2
H266 H 0.637076 0.415583 0.161110 0.233 Uiso 1 1 calc R U . J 2
Ni5 Ni 0.77962(5) 0.80779(4) 0.04604(3) 0.0798(2) Uani 0.85 1 d . . P K 1
I2 I 0.85562(4) 0.80549(3) 0.10169(2) 0.1277(2) Uani 0.85 1 d . . P K 1
I1 I 0.67949(4) 0.77472(4) 0.07075(3) 0.1395(3) Uani 0.85 1 d . . P K 1
I3 I 0.86137(2) 0.73224(3) -0.01091(2) 0.09515(17) Uani 0.85 1 d . . P K 1
I4 I 0.72045(9) 0.92030(8) 0.02137(6) 0.0960(3) Uani 0.85 1 d . . P K 1
Ni6 Ni 0.2466(3) 0.2335(2) 0.61501(18) 0.1435(18) Uani 0.25 1 d . . P L 1
I8 I 0.17515(17) 0.24940(14) 0.68466(10) 0.1267(9) Uani 0.25 1 d . . P L 1
I9 I 0.19505(17) 0.18791(16) 0.56523(10) 0.1556(10) Uani 0.25 1 d . . P L 1
I10 I 0.37732(15) 0.15602(14) 0.61829(13) 0.1533(11) Uani 0.25 1 d . . P L 1
I12 I 0.2447(3) 0.3408(2) 0.59111(15) 0.225(2) Uani 0.25 1 d . . P L 1
I13 I 0.3387(4) 0.1817(4) 0.5728(2) 0.234(4) Uani 0.25 1 d . U P M 2
I7 I 0.88231(3) -0.01022(3) 0.77624(2) 0.1094(2) Uani 0.85 1 d . . P N 1
I6 I 0.2451(3) 0.84850(18) 0.06474(15) 0.1384(15) Uani 0.35 1 d . . P O 1
I5 I 0.43388(16) 0.64260(10) 0.09497(7) 0.1269(6) Uani 0.55 1 d . . P P 1
I6A I 0.29281(14) 0.72695(11) 0.07264(9) 0.1285(7) Uani 0.25 1 d . . P Q 2
I6B I 0.23751(17) 0.83216(14) 0.07517(9) 0.1347(10) Uani 0.55 1 d . . P R 3
S1A S 0.36656(18) 0.28468(15) 0.20053(12) 0.1158(12) Uani 0.634(5) 1 d D U P S 1
S2A S 0.2427(4) 0.3091(3) 0.1686(2) 0.1060(18) Uani 0.634(5) 1 d D U P S 1
F1A F 0.2929(7) 0.3222(6) 0.2629(4) 0.198(5) Uani 0.634(5) 1 d D U P S 1
F2A F 0.3441(7) 0.3817(5) 0.2365(5) 0.175(5) Uani 0.634(5) 1 d D U P S 1
F3A F 0.4137(8) 0.3000(9) 0.2612(5) 0.262(7) Uani 0.634(5) 1 d D U P S 1
F4A F 0.1763(8) 0.3421(7) 0.2371(3) 0.230(6) Uani 0.634(5) 1 d D U P S 1
F5A F 0.1718(5) 0.4165(4) 0.1997(4) 0.165(4) Uani 0.634(5) 1 d D U P S 1
F6A F 0.1108(5) 0.3652(7) 0.1887(4) 0.190(5) Uani 0.634(5) 1 d D U P S 1
O1A O 0.4312(5) 0.2877(6) 0.1783(3) 0.131(3) Uani 0.634(5) 1 d D U P S 1
O2A O 0.3804(7) 0.2233(3) 0.2024(3) 0.133(3) Uani 0.634(5) 1 d D U P S 1
O3A O 0.2461(6) 0.2512(4) 0.1774(4) 0.151(4) Uani 0.634(5) 1 d D U P S 1
O4A O 0.2283(4) 0.3243(4) 0.1280(2) 0.099(2) Uani 0.634(5) 1 d D U P S 1
N1A N 0.3077(5) 0.3214(5) 0.1742(3) 0.101(2) Uani 0.634(5) 1 d D U P S 1
C1A C 0.3525(8) 0.3253(7) 0.2479(3) 0.152(4) Uani 0.634(5) 1 d D U P S 1
C2A C 0.1709(6) 0.3630(6) 0.2002(4) 0.148(4) Uani 0.634(5) 1 d D U P S 1
S1E S 0.3182(4) 0.3336(3) 0.2238(2) 0.128(2) Uani 0.366(5) 1 d D U P S 2
F4E F 0.1623(9) 0.4351(8) 0.1605(6) 0.162(6) Uiso 0.366(5) 1 d D U P S 2
S2E S 0.2300(7) 0.3180(6) 0.1742(4) 0.108(3) Uani 0.366(5) 1 d D U P S 2
O4E O 0.2157(9) 0.2855(8) 0.2064(5) 0.124(4) Uiso 0.366(5) 1 d D U P S 2
O3E O 0.2323(11) 0.2886(10) 0.1370(5) 0.149(6) Uiso 0.366(5) 1 d D U P S 2
N1E N 0.2926(10) 0.3370(11) 0.1799(5) 0.122(5) Uiso 0.366(5) 1 d D U P S 2
O1E O 0.3212(10) 0.2848(7) 0.2482(5) 0.132(5) Uiso 0.366(5) 1 d D U P S 2
O2E O 0.3190(16) 0.3915(8) 0.2326(9) 0.166(9) Uiso 0.366(5) 1 d D U P S 2
F5E F 0.0986(9) 0.3840(9) 0.1683(6) 0.151(6) Uiso 0.366(5) 1 d D U P S 2
C2E C 0.1547(9) 0.3911(7) 0.1796(6) 0.137(6) Uiso 0.366(5) 1 d D U P S 2
F3E F 0.4134(11) 0.2347(9) 0.1929(6) 0.168(7) Uiso 0.366(5) 1 d D U P S 2
C1E C 0.4116(7) 0.2905(9) 0.2044(7) 0.163(6) Uiso 0.366(5) 1 d D U P S 2
F1E F 0.4586(13) 0.2728(13) 0.2313(8) 0.241(9) Uiso 0.366(5) 1 d D U P S 2
F2E F 0.4313(11) 0.3223(9) 0.1761(6) 0.169(7) Uiso 0.366(5) 1 d D U P S 2
F6E F 0.1320(12) 0.4083(10) 0.2182(5) 0.186(6) Uiso 0.366(5) 1 d D U P S 2
S1B S 0.9023(2) 0.49233(18) 0.21690(16) 0.1223(14) Uani 0.5 1 d D U P T 1
S2B S 0.8032(4) 0.5983(3) 0.1943(3) 0.189(3) Uani 0.5 1 d D U P T 1
F1B F 0.9132(10) 0.4948(9) 0.1369(6) 0.245(8) Uiso 0.5 1 d D U P T 1
F6B F 0.7529(11) 0.5777(9) 0.2643(6) 0.251(8) Uiso 0.5 1 d D . P T 1
O1B O 0.8582(6) 0.4605(5) 0.2147(3) 0.121(3) Uiso 0.5 1 d D U P T 1
O2B O 0.9580(7) 0.4689(7) 0.2407(4) 0.170(5) Uiso 0.5 1 d D U P T 1
O3B O 0.8051(12) 0.6523(8) 0.1775(7) 0.233(9) Uiso 0.5 1 d D U P T 1
O4B O 0.7755(10) 0.5667(8) 0.1709(5) 0.197(7) Uiso 0.5 1 d D U P T 1
N1B N 0.8763(7) 0.5620(5) 0.2102(6) 0.175(5) Uiso 0.5 1 d D U P T 1
F2B F 0.9787(7) 0.4116(6) 0.1549(4) 0.175(5) Uiso 0.5 1 d D U P T 1
F3B F 1.0040(10) 0.4864(10) 0.1598(6) 0.247(8) Uiso 0.5 1 d D U P T 1
F4B F 0.7702(13) 0.6577(11) 0.2595(7) 0.280(10) Uiso 0.5 1 d D . P T 1
F5B F 0.6808(11) 0.6609(11) 0.2343(7) 0.278(10) Uiso 0.5 1 d D . P T 1
C1B C 0.9503(10) 0.4691(9) 0.1664(4) 0.171(7) Uiso 0.5 1 d D U P T 1
C2B C 0.7451(11) 0.6228(11) 0.2408(5) 0.254(14) Uiso 0.5 1 d D U P T 1
S1C S 0.6446(2) 0.2232(2) 0.29922(14) 0.1179(12) Uani 0.5 1 d D U P U 1
S2C S 0.7932(2) 0.17576(18) 0.28885(13) 0.1094(11) Uani 0.5 1 d D U P U 1
F5C F 0.8789(8) 0.1956(9) 0.3296(5) 0.205(6) Uiso 0.5 1 d D U P U 1
F6C F 0.7974(8) 0.1755(7) 0.3645(4) 0.186(5) Uiso 0.5 1 d D U P U 1
F4C F 0.7700(9) 0.2593(7) 0.3393(6) 0.198(7) Uiso 0.5 1 d D U P U 1
F2C F 0.6355(6) 0.1452(5) 0.2504(3) 0.138(3) Uiso 0.5 1 d D U P U 1
F1C F 0.6691(7) 0.2097(7) 0.2246(4) 0.179(5) Uiso 0.5 1 d D U P U 1
F3C F 0.5589(6) 0.2341(6) 0.2470(4) 0.148(4) Uiso 0.5 1 d D U P U 1
O1C O 0.6023(6) 0.2080(6) 0.3297(3) 0.125(3) Uiso 0.5 1 d D U P U 1
O2C O 0.6360(8) 0.2825(5) 0.2940(4) 0.148(4) Uiso 0.5 1 d D U P U 1
O3C O 0.7940(8) 0.2138(7) 0.2580(4) 0.163(5) Uiso 0.5 1 d D U P U 1
O4C O 0.8394(6) 0.1125(5) 0.2827(4) 0.142(4) Uiso 0.5 1 d D U P U 1
N1C N 0.7203(4) 0.1691(5) 0.3033(4) 0.111(3) Uiso 0.5 1 d D U P U 1
C2C C 0.8147(8) 0.2011(7) 0.3344(4) 0.129(4) Uiso 0.5 1 d D U P U 1
C1C C 0.6255(8) 0.2021(7) 0.2517(3) 0.126(4) Uiso 0.5 1 d D U P U 1
S1D S 0.6734(4) 0.2106(4) 0.2623(2) 0.104(2) Uani 0.25 1 d D U P V 2
S2D S 0.7574(4) 0.1980(3) 0.3245(2) 0.107(2) Uani 0.25 1 d D U P V 2
O4D O 0.7292(13) 0.1748(12) 0.3565(6) 0.151(8) Uiso 0.25 1 d D U P V 2
F1D F 0.5438(14) 0.2738(15) 0.2529(8) 0.195(11) Uiso 0.25 1 d D U P V 2
F2D F 0.5618(14) 0.2421(13) 0.3131(7) 0.181(9) Uiso 0.25 1 d D U P V 2
F3D F 0.5833(14) 0.3134(10) 0.2944(7) 0.162(8) Uiso 0.25 1 d D U P V 2
F4D F 0.8607(12) 0.1503(11) 0.2679(6) 0.153(7) Uiso 0.25 1 d D U P V 2
F5D F 0.8485(15) 0.0864(10) 0.3122(9) 0.195(10) Uiso 0.25 1 d D U P V 2
F6D F 0.8902(11) 0.1464(12) 0.3266(7) 0.153(7) Uiso 0.25 1 d D U P V 2
N1D N 0.7201(10) 0.2338(9) 0.2874(5) 0.114(4) Uiso 0.25 1 d D U P V 2
O1D O 0.6714(13) 0.1562(7) 0.2502(7) 0.126(7) Uiso 0.25 1 d D U P V 2
O2D O 0.6860(13) 0.2422(11) 0.2281(6) 0.141(8) Uiso 0.25 1 d D U P V 2
O3D O 0.777(2) 0.2411(14) 0.3453(11) 0.187(12) Uiso 0.25 1 d D U P V 2
C1D C 0.5841(7) 0.2624(9) 0.2815(7) 0.124(6) Uiso 0.25 1 d D U P V 2
C2D C 0.8436(7) 0.1415(9) 0.3053(6) 0.117(6) Uiso 0.25 1 d D U P V 2
N2S N -0.0359(5) 0.8886(5) 0.2915(3) 0.157(3) Uiso 1 1 d D U . . .
C3S C -0.0198(11) 0.9246(9) 0.3030(7) 0.244(8) Uiso 1 1 d D U . . .
C4S C -0.0141(15) 0.9817(10) 0.3130(9) 0.342(14) Uiso 1 1 d D U . . .
H4S1 H 0.018159 0.988395 0.292678 0.512 Uiso 1 1 calc R U . . .
H4S2 H 0.003391 0.979020 0.338983 0.512 Uiso 1 1 calc R U . . .
H4S3 H -0.059985 1.015539 0.313919 0.512 Uiso 1 1 calc R U . . .
N3S N -0.0108(8) 0.8592(8) 0.1635(5) 0.241(6) Uiso 1 1 d D U . . .
C5S C 0.0337(5) 0.8678(4) 0.1493(3) 0.116(2) Uiso 1 1 d D U . . .
C6S C 0.0793(12) 0.8918(12) 0.1313(8) 0.320(12) Uiso 1 1 d D U . . .
H6S1 H 0.062643 0.912281 0.107024 0.479 Uiso 1 1 d R U . . .
H6S2 H 0.126510 0.860211 0.125053 0.479 Uiso 1 1 d R U . . .
H6S3 H 0.079920 0.921386 0.150903 0.479 Uiso 1 1 d R U . . .
N4S N 0.6744(17) 0.5629(12) 0.1466(10) 0.254(13) Uiso 0.5 1 d D U P W 2
C7S C 0.6407(13) 0.6074(11) 0.1334(8) 0.163(8) Uiso 0.5 1 d D U P W 2
C8S C 0.5963(13) 0.6721(10) 0.1308(8) 0.164(8) Uiso 0.5 1 d D U P W 2
H8S1 H 0.583810 0.691899 0.157425 0.246 Uiso 0.5 1 calc R U P W 2
H8S2 H 0.553852 0.676626 0.119279 0.246 Uiso 0.5 1 calc R U P W 2
H8S3 H 0.621426 0.691087 0.113822 0.246 Uiso 0.5 1 calc R U P W 2
N5S N 0.2199(16) 0.4313(16) 0.0253(10) 0.140(10) Uiso 0.25 1 d D U P . .
C9S C 0.1787(15) 0.4186(15) 0.0441(9) 0.109(8) Uiso 0.25 1 d D U P . .
C10S C 0.1205(17) 0.4144(18) 0.0679(11) 0.131(11) Uiso 0.25 1 d D U P . .
H10A H 0.125085 0.418625 0.096127 0.196 Uiso 0.25 1 calc R U P . .
H10B H 0.119645 0.374901 0.062379 0.196 Uiso 0.25 1 calc R U P . .
H10C H 0.077093 0.446795 0.061288 0.196 Uiso 0.25 1 calc R U P . .
I17 I 0.8383(4) -0.1076(5) 0.4298(2) 0.198(5) Uani 0.1 1 d . U P X 3
I18 I 0.1025(5) 0.2852(4) 0.5235(3) 0.119(4) Uani 0.05 1 d . U P Y 3
I11 I 0.1795(2) 0.7005(2) 0.07861(17) 0.1369(15) Uani 0.15 1 d . . P Z 1
I11A I 0.2341(3) 0.65996(17) 0.03601(13) 0.1305(13) Uani 0.15 1 d . . P A 3
I14 I 0.2400(4) 0.1247(3) 0.45460(19) 0.0920(17) Uani 0.1 1 d . . P B 1
I14A I 0.2004(5) 0.1760(4) 0.5234(2) 0.168(3) Uani 0.1 1 d . . P C 2
I15 I 0.3207(7) 0.7350(6) 0.3014(4) 0.132(4) Uani 0.05 1 d . . P D 3
I8A I 0.1602(14) 0.2417(14) 0.7091(9) 0.203(10) Uani 0.05 1 d . U P E 2
I4A I 0.7084(8) 0.9066(6) 0.0208(5) 0.090(3) Uani 0.1 1 d . . P F 2
I14B I 0.2372(8) 0.1120(5) 0.4390(5) 0.187(6) Uani 0.1 1 d . U P G 3
I14C I 0.3014(7) 0.1883(4) 0.5583(3) 0.196(5) Uani 0.15 1 d . U P H 3
I5B I 0.4218(6) 0.6600(4) 0.1024(3) 0.186(4) Uani 0.2 1 d . U P I 3

loop_
_atom_site_aniso_label
_atom_site_aniso_U_11
_atom_site_aniso_U_22
_atom_site_aniso_U_33
_atom_site_aniso_U_23
_atom_site_aniso_U_13
_atom_site_aniso_U_12
Ni1 0.1215(7) 0.1025(6) 0.0854(5) -0.0001(4) -0.0133(5) -0.0446(5)
Ni2 0.0868(5) 0.0627(4) 0.0946(5) -0.0046(3) -0.0130(4) -0.0339(3)
Ni3 0.0728(4) 0.0737(4) 0.0897(5) -0.0027(3) 0.0017(3) -0.0375(3)
Ni4 0.1060(6) 0.0663(4) 0.1226(7) -0.0120(4) 0.0157(5) -0.0337(4)
P1 0.1190(14) 0.0933(12) 0.1034(12) -0.0203(10) 0.0113(10) -0.0500(11)
N1 0.106(4) 0.093(4) 0.136(5) -0.030(4) 0.027(3) -0.033(3)
N2 0.106(3) 0.074(3) 0.109(4) -0.017(3) 0.022(3) -0.040(3)
N3 0.110(4) 0.072(3) 0.105(3) -0.009(3) 0.015(3) -0.036(3)
N4 0.107(3) 0.100(4) 0.109(4) -0.025(3) 0.023(3) -0.044(3)
N5 0.123(4) 0.106(4) 0.131(5) 0.003(3) -0.020(4) -0.056(4)
N6 0.111(4) 0.096(4) 0.096(4) -0.007(3) -0.006(3) -0.046(3)
N7 0.117(4) 0.099(4) 0.099(4) -0.008(3) -0.009(3) -0.045(3)
N8 0.150(6) 0.126(5) 0.142(6) 0.023(4) -0.046(5) -0.059(5)
N9 0.077(3) 0.073(3) 0.102(3) -0.004(2) 0.003(2) -0.034(2)
N10 0.073(3) 0.069(2) 0.095(3) -0.006(2) -0.001(2) -0.034(2)
N11 0.077(3) 0.073(3) 0.096(3) -0.004(2) 0.001(2) -0.038(2)
N12 0.083(3) 0.084(3) 0.099(3) -0.001(2) 0.001(2) -0.039(2)
C1 0.108(5) 0.112(6) 0.158(7) -0.036(5) 0.013(5) -0.026(4)
C2 0.116(6) 0.179(10) 0.173(8) -0.062(8) 0.034(5) -0.040(7)
C3 0.129(7) 0.237(13) 0.165(9) -0.081(10) 0.029(6) -0.022(8)
C4 0.125(6) 0.241(13) 0.152(7) -0.084(9) 0.021(6) -0.024(7)
C5 0.108(5) 0.136(7) 0.137(6) -0.047(5) 0.022(4) -0.031(5)
C6 0.111(4) 0.117(6) 0.121(5) -0.029(4) 0.024(4) -0.043(4)
C7 0.119(5) 0.134(7) 0.115(5) -0.041(5) 0.014(4) -0.038(5)
C8 0.117(4) 0.095(4) 0.107(4) -0.021(4) 0.007(3) -0.041(4)
C9 0.104(4) 0.124(6) 0.107(5) -0.022(4) 0.015(4) -0.039(4)
C10 0.116(5) 0.106(5) 0.106(4) -0.022(4) 0.009(4) -0.040(4)
C11 0.116(5) 0.094(4) 0.098(4) -0.015(3) 0.009(3) -0.047(4)
C12 0.112(5) 0.186(9) 0.111(5) -0.051(6) 0.006(4) -0.025(6)
C13 0.119(5) 0.176(9) 0.113(5) -0.047(6) 0.011(4) -0.035(6)
C14 0.114(5) 0.101(4) 0.094(4) -0.019(3) 0.013(3) -0.048(4)
C15 0.132(6) 0.120(6) 0.135(6) 0.001(4) -0.013(5) -0.069(5)
C16 0.126(6) 0.128(6) 0.150(7) 0.021(5) -0.028(5) -0.071(5)
C17 0.121(5) 0.119(5) 0.108(5) -0.007(4) -0.010(4) -0.063(4)
C18 0.146(7) 0.150(7) 0.155(8) 0.037(6) -0.032(6) -0.090(6)
C19 0.138(6) 0.144(7) 0.150(7) 0.021(5) -0.023(5) -0.085(6)
C20 0.103(5) 0.130(7) 0.180(9) 0.019(5) -0.032(5) -0.050(5)
C21 0.114(5) 0.119(6) 0.142(7) 0.005(4) -0.021(5) -0.049(4)
C22 0.127(6) 0.121(6) 0.168(8) 0.020(5) -0.040(6) -0.051(5)
C23 0.144(8) 0.162(9) 0.281(15) 0.064(9) -0.077(9) -0.069(7)
C24 0.148(9) 0.203(13) 0.334(18) 0.100(11) -0.092(11) -0.061(8)
C25 0.167(9) 0.166(10) 0.286(15) 0.070(10) -0.097(10) -0.069(8)
C26 0.180(9) 0.143(8) 0.198(10) 0.051(7) -0.082(8) -0.063(7)
C27 0.105(4) 0.089(4) 0.106(4) -0.016(3) 0.011(4) -0.049(3)
C28 0.115(5) 0.084(4) 0.107(4) -0.012(3) 0.008(4) -0.043(4)
C29 0.104(4) 0.077(4) 0.101(4) -0.011(3) 0.003(3) -0.037(3)
C30 0.080(3) 0.072(3) 0.105(4) -0.008(3) 0.001(3) -0.034(3)
C31 0.143(6) 0.077(4) 0.127(5) -0.013(4) 0.046(5) -0.044(4)
C32 0.161(7) 0.074(4) 0.132(6) -0.021(4) 0.048(5) -0.046(4)
C33 0.139(6) 0.072(4) 0.115(5) 0.000(3) 0.015(4) -0.043(4)
C34 0.090(4) 0.072(3) 0.110(4) -0.002(3) 0.011(3) -0.034(3)
C35 0.132(6) 0.081(4) 0.119(5) 0.004(3) 0.017(4) -0.050(4)
C36 0.269(13) 0.088(5) 0.149(7) 0.001(5) 0.070(8) -0.060(7)
C37 0.295(14) 0.104(6) 0.154(8) 0.004(6) 0.093(9) -0.075(8)
C38 0.196(10) 0.106(5) 0.134(7) 0.012(5) 0.037(6) -0.060(6)
C39 0.099(4) 0.096(4) 0.116(5) 0.007(4) 0.010(4) -0.045(4)
C40 0.129(6) 0.118(6) 0.124(6) -0.021(5) 0.001(5) -0.062(5)
P2 0.1042(12) 0.0864(10) 0.0879(10) 0.0003(8) 0.0020(9) -0.0445(9)
N13 0.103(4) 0.067(3) 0.116(4) 0.000(3) -0.024(3) -0.041(3)
N14 0.086(3) 0.065(2) 0.091(3) 0.003(2) -0.012(2) -0.039(2)
N15 0.088(3) 0.074(3) 0.083(3) 0.001(2) -0.009(2) -0.044(2)
N16 0.091(3) 0.073(2) 0.085(3) 0.009(2) -0.010(2) -0.045(2)
N17 0.100(3) 0.071(3) 0.107(4) -0.002(2) -0.004(3) -0.037(2)
N18 0.094(3) 0.074(3) 0.106(4) -0.004(2) 0.006(3) -0.038(3)
N19 0.102(3) 0.071(3) 0.104(4) -0.008(2) 0.004(3) -0.033(3)
N20 0.105(4) 0.066(3) 0.126(4) -0.003(3) 0.013(3) -0.021(3)
N21 0.121(4) 0.106(4) 0.102(4) -0.024(3) -0.015(3) -0.035(3)
N22 0.107(4) 0.093(3) 0.085(3) -0.003(3) -0.002(3) -0.043(3)
N23 0.118(4) 0.103(4) 0.077(3) 0.001(3) -0.008(3) -0.043(3)
N24 0.140(5) 0.139(5) 0.101(4) -0.019(4) -0.023(4) -0.047(4)
C41 0.127(5) 0.067(3) 0.140(6) -0.005(3) -0.031(5) -0.042(4)
C42 0.161(7) 0.064(4) 0.163(6) 0.005(4) -0.030(6) -0.048(4)
C43 0.202(9) 0.075(4) 0.164(6) 0.026(4) -0.032(7) -0.072(5)
C44 0.209(9) 0.086(4) 0.128(6) 0.022(4) -0.028(6) -0.087(5)
C45 0.113(5) 0.068(3) 0.121(4) 0.008(3) -0.022(4) -0.049(3)
C46 0.099(4) 0.074(3) 0.100(4) 0.009(3) -0.017(3) -0.051(3)
C47 0.111(4) 0.082(3) 0.100(4) 0.013(3) -0.010(3) -0.058(3)
C48 0.093(4) 0.076(3) 0.086(3) 0.006(3) -0.011(3) -0.040(3)
C49 0.189(8) 0.093(5) 0.112(5) -0.004(4) 0.034(5) -0.083(5)
C50 0.186(8) 0.102(5) 0.095(4) -0.002(4) 0.029(5) -0.083(5)
C51 0.105(4) 0.085(4) 0.088(3) 0.006(3) -0.005(3) -0.050(3)
C52 0.107(4) 0.075(3) 0.085(3) 0.005(3) 0.000(3) -0.048(3)
C53 0.096(4) 0.080(3) 0.087(3) 0.006(3) -0.001(3) -0.046(3)
C54 0.107(4) 0.078(3) 0.086(4) 0.003(3) -0.001(3) -0.044(3)
C55 0.107(5) 0.113(5) 0.140(6) 0.027(5) -0.028(4) -0.056(4)
C56 0.112(5) 0.105(5) 0.163(7) 0.032(5) -0.037(5) -0.063(4)
C57 0.104(4) 0.080(3) 0.094(4) -0.004(3) 0.003(3) -0.041(3)
C58 0.124(6) 0.111(5) 0.169(8) 0.042(5) -0.047(5) -0.070(5)
C59 0.132(6) 0.110(5) 0.154(7) 0.030(5) -0.043(5) -0.073(5)
C60 0.101(4) 0.081(4) 0.109(5) 0.002(3) -0.004(3) -0.038(3)
C61 0.100(4) 0.074(3) 0.115(5) -0.007(3) 0.003(3) -0.032(3)
C62 0.108(5) 0.077(4) 0.120(5) -0.003(3) 0.004(4) -0.029(3)
C63 0.122(6) 0.087(5) 0.168(8) 0.010(4) -0.027(5) -0.041(4)
C64 0.131(6) 0.094(5) 0.172(8) 0.012(5) -0.035(6) -0.033(4)
C65 0.142(7) 0.081(5) 0.169(8) 0.002(5) -0.018(6) -0.027(4)
C66 0.133(6) 0.065(4) 0.146(7) 0.003(4) 0.003(5) -0.021(4)
C67 0.107(4) 0.088(4) 0.083(3) 0.000(3) -0.007(3) -0.041(3)
C68 0.118(5) 0.153(7) 0.111(5) -0.042(5) -0.006(4) -0.023(5)
C69 0.123(5) 0.168(8) 0.103(5) -0.045(5) -0.005(4) -0.024(5)
C70 0.114(4) 0.101(5) 0.091(4) -0.006(3) -0.012(3) -0.038(4)
C71 0.110(5) 0.105(5) 0.089(4) -0.007(3) -0.007(3) -0.027(4)
C72 0.106(4) 0.116(5) 0.081(4) 0.000(3) -0.002(3) -0.046(4)
C73 0.140(6) 0.133(7) 0.115(6) -0.043(5) -0.023(5) -0.025(5)
C74 0.128(5) 0.125(6) 0.098(5) -0.025(4) -0.017(4) -0.035(4)
C75 0.155(7) 0.145(7) 0.108(5) -0.036(5) -0.031(5) -0.031(5)
C76 0.191(10) 0.165(9) 0.160(8) -0.067(7) -0.067(8) -0.009(7)
C77 0.227(12) 0.194(11) 0.181(10) -0.088(9) -0.081(9) -0.028(8)
C78 0.217(11) 0.190(11) 0.125(7) -0.043(7) -0.059(8) -0.043(8)
C79 0.175(8) 0.160(8) 0.117(6) -0.022(5) -0.046(6) -0.055(7)
C80 0.120(5) 0.106(5) 0.098(4) 0.014(4) -0.005(4) -0.057(4)
P3 0.0827(9) 0.0714(8) 0.0888(9) -0.0029(7) -0.0008(7) -0.0415(7)
N25 0.116(4) 0.108(4) 0.083(3) 0.007(3) -0.011(3) -0.037(3)
N26 0.104(4) 0.099(3) 0.086(3) 0.008(3) -0.009(3) -0.046(3)
N27 0.103(4) 0.086(3) 0.083(3) 0.000(2) -0.006(3) -0.041(3)
N28 0.103(3) 0.086(3) 0.089(3) 0.003(2) -0.004(3) -0.046(3)
N29 0.075(3) 0.072(3) 0.090(3) -0.001(2) -0.006(2) -0.038(2)
N30 0.073(2) 0.071(3) 0.086(3) -0.002(2) 0.001(2) -0.035(2)
N31 0.074(2) 0.075(3) 0.086(3) -0.010(2) 0.003(2) -0.038(2)
N32 0.079(3) 0.078(3) 0.094(3) -0.008(2) 0.005(2) -0.041(2)
N33 0.082(3) 0.082(3) 0.084(3) -0.013(2) -0.002(2) -0.034(2)
N34 0.080(3) 0.066(2) 0.080(3) -0.004(2) -0.005(2) -0.033(2)
N35 0.088(3) 0.065(2) 0.088(3) -0.008(2) -0.009(2) -0.030(2)
N36 0.089(3) 0.082(3) 0.105(4) -0.019(3) -0.020(3) -0.021(3)
C81 0.127(6) 0.122(5) 0.087(4) 0.006(4) -0.004(4) -0.047(5)
C82 0.137(6) 0.132(6) 0.086(4) 0.014(4) -0.009(4) -0.056(5)
C83 0.137(6) 0.127(6) 0.094(4) 0.022(4) -0.009(4) -0.062(5)
C84 0.121(5) 0.110(5) 0.093(4) 0.014(4) -0.006(4) -0.054(4)
C85 0.108(5) 0.109(4) 0.081(3) 0.009(3) -0.011(3) -0.044(4)
C86 0.103(4) 0.100(4) 0.088(3) 0.014(3) -0.007(3) -0.044(4)
C87 0.118(5) 0.097(4) 0.086(4) 0.014(3) -0.006(3) -0.052(4)
C88 0.106(4) 0.083(3) 0.085(3) 0.002(3) -0.005(3) -0.047(3)
C89 0.182(8) 0.085(4) 0.100(4) -0.001(3) 0.016(5) -0.066(5)
C90 0.164(7) 0.082(4) 0.097(4) 0.000(3) 0.008(4) -0.063(4)
C91 0.091(4) 0.079(3) 0.086(3) 0.000(3) -0.008(3) -0.047(3)
C92 0.114(5) 0.078(3) 0.085(3) 0.002(3) 0.004(3) -0.051(3)
C93 0.119(5) 0.078(4) 0.092(4) -0.002(3) 0.003(3) -0.047(3)
C94 0.080(3) 0.069(3) 0.085(3) -0.004(2) 0.000(3) -0.042(2)
C95 0.075(3) 0.081(3) 0.095(4) -0.004(3) 0.003(3) -0.042(3)
C96 0.072(3) 0.074(3) 0.095(4) 0.002(3) -0.004(3) -0.035(3)
C97 0.075(3) 0.068(3) 0.088(3) -0.009(2) 0.001(3) -0.038(2)
C98 0.082(3) 0.083(4) 0.122(5) 0.013(3) -0.018(3) -0.045(3)
C99 0.089(4) 0.087(4) 0.114(5) 0.011(3) -0.018(3) -0.048(3)
C100 0.075(3) 0.084(4) 0.100(4) 0.006(3) -0.005(3) -0.044(3)
C101 0.076(3) 0.077(3) 0.091(4) -0.003(3) -0.001(3) -0.037(3)
C102 0.072(3) 0.080(3) 0.096(4) -0.001(3) 0.001(3) -0.041(3)
C103 0.091(4) 0.105(4) 0.093(4) 0.000(3) -0.004(3) -0.055(3)
C104 0.085(4) 0.120(5) 0.099(4) -0.001(3) -0.010(3) -0.062(4)
C105 0.094(4) 0.107(4) 0.099(4) -0.005(3) 0.003(3) -0.064(4)
C106 0.086(3) 0.086(4) 0.101(4) -0.004(3) 0.001(3) -0.053(3)
C107 0.084(3) 0.070(3) 0.085(3) 0.000(3) -0.005(3) -0.041(3)
C108 0.091(4) 0.140(6) 0.092(4) -0.024(4) 0.013(3) -0.062(4)
C109 0.097(4) 0.144(6) 0.082(4) -0.024(4) 0.002(3) -0.057(4)
C110 0.081(3) 0.074(3) 0.078(3) -0.005(2) -0.001(2) -0.036(3)
C111 0.084(4) 0.122(5) 0.090(4) -0.024(4) 0.002(3) -0.040(4)
C112 0.091(4) 0.121(5) 0.083(4) -0.026(3) 0.002(3) -0.050(4)
C113 0.092(4) 0.115(5) 0.085(4) -0.027(4) -0.001(3) -0.035(4)
C114 0.084(3) 0.094(4) 0.093(4) -0.019(3) -0.019(3) -0.022(3)
C115 0.092(4) 0.125(6) 0.111(5) -0.047(4) -0.014(3) -0.026(4)
C116 0.098(5) 0.217(10) 0.115(5) -0.066(6) -0.001(4) -0.037(6)
C117 0.118(5) 0.198(10) 0.131(7) -0.080(7) -0.019(5) -0.022(6)
C118 0.113(5) 0.154(7) 0.134(6) -0.060(6) -0.035(5) -0.022(5)
C119 0.118(5) 0.089(4) 0.112(5) -0.019(4) -0.030(4) -0.033(4)
C120 0.102(4) 0.078(4) 0.117(5) -0.009(3) 0.013(4) -0.047(3)
P4 0.0725(8) 0.0761(8) 0.0842(9) 0.0040(7) 0.0031(7) -0.0369(7)
N37 0.068(2) 0.071(3) 0.102(3) 0.001(2) 0.000(2) -0.032(2)
N38 0.074(2) 0.071(3) 0.088(3) -0.002(2) 0.008(2) -0.033(2)
N39 0.069(2) 0.074(3) 0.092(3) -0.001(2) 0.004(2) -0.034(2)
N40 0.069(2) 0.076(3) 0.098(3) -0.010(2) 0.002(2) -0.035(2)
N41 0.085(3) 0.065(2) 0.102(3) 0.003(2) 0.002(2) -0.036(2)
N42 0.088(3) 0.064(3) 0.106(3) -0.002(2) 0.004(3) -0.034(2)
N43 0.100(3) 0.063(3) 0.113(4) -0.003(2) 0.005(3) -0.033(2)
N44 0.124(4) 0.062(3) 0.143(5) -0.017(3) 0.013(4) -0.037(3)
N45 0.067(2) 0.067(2) 0.081(3) -0.005(2) -0.003(2) -0.0290(19)
N46 0.073(2) 0.067(2) 0.081(3) -0.008(2) -0.005(2) -0.031(2)
N47 0.074(2) 0.068(2) 0.082(3) -0.009(2) -0.006(2) -0.033(2)
N48 0.089(3) 0.077(3) 0.091(3) -0.005(2) -0.008(2) -0.043(2)
C121 0.070(3) 0.085(4) 0.107(4) -0.003(3) -0.004(3) -0.035(3)
C122 0.069(3) 0.097(4) 0.112(4) -0.014(3) 0.009(3) -0.033(3)
C123 0.081(4) 0.106(5) 0.127(5) -0.033(4) 0.013(3) -0.042(3)
C124 0.083(3) 0.097(4) 0.114(4) -0.025(4) 0.009(3) -0.040(3)
C125 0.071(3) 0.075(3) 0.099(4) -0.003(3) 0.002(3) -0.035(3)
C126 0.074(3) 0.075(3) 0.101(4) -0.008(3) 0.004(3) -0.039(3)
C127 0.072(3) 0.087(4) 0.110(4) -0.019(3) 0.006(3) -0.035(3)
C128 0.072(3) 0.079(3) 0.093(3) -0.003(3) 0.010(2) -0.043(3)
C129 0.077(3) 0.108(5) 0.116(5) -0.042(4) 0.015(3) -0.047(3)
C130 0.082(3) 0.107(5) 0.118(5) -0.035(4) 0.004(3) -0.049(3)
C131 0.075(3) 0.070(3) 0.089(3) 0.004(3) 0.000(2) -0.036(2)
C132 0.077(3) 0.084(4) 0.086(3) -0.005(3) 0.004(3) -0.034(3)
C133 0.078(3) 0.087(4) 0.083(3) -0.008(3) 0.002(3) -0.034(3)
C134 0.065(3) 0.074(3) 0.084(3) 0.008(3) -0.002(2) -0.030(2)
C135 0.098(4) 0.080(3) 0.106(4) 0.003(3) 0.011(3) -0.050(3)
C136 0.109(4) 0.081(4) 0.102(4) 0.003(3) 0.012(3) -0.055(3)
C137 0.077(3) 0.069(3) 0.097(3) 0.004(3) -0.003(3) -0.037(3)
C138 0.115(5) 0.070(3) 0.104(4) -0.001(3) 0.023(4) -0.043(3)
C139 0.107(4) 0.068(3) 0.103(4) -0.001(3) 0.025(3) -0.043(3)
C140 0.110(4) 0.065(3) 0.113(4) 0.004(3) -0.001(3) -0.041(3)
C141 0.107(4) 0.068(3) 0.113(4) 0.002(3) 0.004(3) -0.043(3)
C142 0.128(5) 0.069(3) 0.126(5) -0.010(3) 0.009(4) -0.045(4)
C143 0.174(8) 0.081(4) 0.141(6) -0.005(4) 0.008(5) -0.069(5)
C144 0.188(9) 0.074(4) 0.198(9) -0.005(5) 0.019(7) -0.065(5)
C145 0.199(10) 0.073(4) 0.181(9) -0.015(5) 0.012(7) -0.060(5)
C146 0.178(8) 0.077(4) 0.169(8) -0.028(4) 0.035(6) -0.053(5)
C147 0.066(3) 0.077(3) 0.078(3) 0.004(2) 0.001(2) -0.032(2)
C148 0.091(4) 0.106(4) 0.108(4) 0.037(4) -0.030(3) -0.058(4)
C149 0.086(4) 0.113(5) 0.102(4) 0.027(3) -0.023(3) -0.063(4)
C150 0.062(3) 0.069(3) 0.080(3) -0.003(2) 0.005(2) -0.031(2)
C151 0.077(3) 0.071(3) 0.084(3) -0.003(2) -0.006(3) -0.036(3)
C152 0.077(3) 0.070(3) 0.088(3) -0.002(2) -0.013(3) -0.036(3)
C153 0.066(3) 0.073(3) 0.092(4) 0.004(3) -0.004(3) -0.033(2)
C154 0.071(3) 0.073(3) 0.084(3) -0.006(2) 0.002(2) -0.035(2)
C155 0.073(3) 0.075(3) 0.087(3) -0.005(3) 0.002(3) -0.034(2)
C156 0.078(3) 0.085(4) 0.120(5) 0.016(3) -0.011(3) -0.042(3)
C157 0.082(4) 0.102(4) 0.135(6) 0.016(4) -0.012(4) -0.050(3)
C158 0.098(4) 0.095(4) 0.150(6) 0.007(4) -0.014(4) -0.057(4)
C159 0.091(4) 0.082(4) 0.131(5) 0.004(3) -0.012(4) -0.050(3)
C160 0.103(4) 0.095(4) 0.089(4) 0.014(3) -0.002(3) -0.053(4)
C201 0.184(10) 0.271(13) 0.157(9) 0.070(10) -0.029(7) -0.143(10)
C202 0.204(13) 0.227(14) 0.253(16) 0.012(11) -0.011(10) -0.116(12)
C203 0.208(15) 0.246(15) 0.37(2) 0.117(13) -0.040(12) -0.131(12)
C204 0.132(9) 0.251(14) 0.300(16) 0.123(13) -0.025(9) -0.081(9)
C205 0.134(8) 0.241(13) 0.222(13) 0.044(10) -0.035(8) -0.092(9)
C206 0.184(11) 0.233(13) 0.212(13) 0.063(10) -0.047(8) -0.116(10)
C207 0.115(6) 0.168(8) 0.157(8) 0.025(6) -0.016(6) -0.041(6)
C208 0.146(7) 0.118(6) 0.172(9) 0.039(5) -0.058(6) -0.048(6)
C209 0.149(7) 0.100(5) 0.140(7) -0.007(5) -0.025(5) -0.013(5)
C210 0.133(6) 0.118(6) 0.113(6) 0.013(4) -0.010(5) -0.022(5)
C211 0.131(6) 0.104(5) 0.152(7) 0.012(5) -0.040(5) -0.029(5)
C212 0.134(6) 0.144(8) 0.146(8) -0.023(6) -0.033(5) -0.021(5)
C213 0.161(8) 0.116(6) 0.138(6) -0.040(5) 0.010(6) -0.059(5)
C214 0.176(9) 0.129(7) 0.165(7) -0.016(6) 0.011(6) -0.089(7)
C215 0.164(8) 0.136(7) 0.155(7) 0.002(6) 0.010(6) -0.087(6)
C216 0.113(5) 0.115(6) 0.134(5) -0.021(5) 0.016(5) -0.040(4)
C217 0.109(5) 0.108(5) 0.130(5) -0.019(4) 0.024(4) -0.036(4)
C218 0.119(6) 0.110(5) 0.118(5) -0.024(4) 0.014(4) -0.035(4)
C219 0.193(11) 0.157(11) 0.179(12) 0.076(9) -0.018(9) -0.082(9)
C220 0.178(10) 0.224(17) 0.183(14) 0.071(10) -0.051(11) -0.075(12)
C221 0.170(12) 0.201(15) 0.187(14) 0.075(10) -0.020(10) -0.048(11)
C222 0.199(11) 0.162(11) 0.162(11) 0.074(9) 0.001(9) -0.085(10)
C223 0.195(10) 0.143(10) 0.181(11) 0.066(7) 0.016(9) -0.107(9)
C224 0.160(10) 0.160(10) 0.194(12) 0.054(8) 0.020(8) -0.107(9)
C225 0.103(5) 0.152(7) 0.166(8) -0.006(6) -0.015(5) -0.047(5)
C226 0.116(6) 0.153(7) 0.167(8) -0.013(6) -0.023(6) -0.067(6)
C227 0.116(6) 0.177(8) 0.167(9) -0.028(7) -0.010(6) -0.069(6)
C228 0.109(6) 0.222(11) 0.160(9) -0.020(8) -0.019(6) -0.060(7)
C229 0.113(6) 0.190(9) 0.152(8) -0.002(8) -0.023(6) -0.023(6)
C230 0.125(6) 0.149(8) 0.163(9) 0.010(6) -0.015(6) -0.033(6)
C243 0.176(12) 0.122(12) 0.152(11) 0.016(10) -0.047(10) -0.084(11)
C244 0.168(12) 0.082(8) 0.159(10) 0.037(8) -0.034(8) -0.082(9)
C245 0.201(12) 0.088(9) 0.141(10) 0.021(9) -0.024(10) -0.079(10)
C246 0.205(13) 0.113(11) 0.150(11) 0.061(9) -0.069(10) -0.097(12)
C247 0.153(12) 0.115(11) 0.182(12) 0.070(11) -0.048(9) -0.075(10)
C248 0.178(12) 0.169(17) 0.168(13) 0.000(14) -0.015(11) -0.069(14)
C261 0.230(12) 0.169(10) 0.229(15) -0.049(9) -0.070(11) -0.082(9)
C262 0.253(13) 0.219(13) 0.202(13) 0.027(11) -0.065(12) -0.111(11)
C263 0.219(12) 0.204(12) 0.198(13) -0.027(10) -0.032(10) -0.103(9)
C264 0.193(9) 0.169(10) 0.228(14) -0.008(8) -0.090(10) -0.078(8)
C265 0.214(11) 0.196(11) 0.243(13) -0.014(10) -0.064(11) -0.129(9)
C266 0.177(9) 0.219(12) 0.214(13) -0.066(10) -0.041(9) -0.104(8)
Ni5 0.0764(5) 0.0751(5) 0.0800(5) -0.0032(4) 0.0019(4) -0.0254(4)
I2 0.1350(5) 0.1212(5) 0.1037(4) -0.0048(3) -0.0294(4) -0.0255(4)
I1 0.1431(6) 0.1342(6) 0.1455(6) -0.0164(5) 0.0362(5) -0.0730(5)
I3 0.0736(3) 0.1049(4) 0.1002(3) -0.0061(3) 0.0012(2) -0.0322(2)
I4 0.1051(8) 0.0868(7) 0.0909(4) -0.0026(4) 0.0088(5) -0.0387(4)
Ni6 0.138(4) 0.118(3) 0.149(4) 0.009(3) 0.029(3) -0.038(3)
I8 0.1252(19) 0.1179(17) 0.137(2) 0.0260(16) -0.0039(17) -0.0526(14)
I9 0.142(2) 0.154(2) 0.142(2) 0.0305(18) 0.0017(17) -0.0354(18)
I10 0.1251(18) 0.1270(19) 0.201(3) -0.011(2) 0.0312(19) -0.0562(15)
I12 0.220(4) 0.163(3) 0.213(4) 0.038(3) 0.082(3) -0.022(3)
I13 0.282(8) 0.200(6) 0.257(9) -0.048(5) 0.115(7) -0.169(6)
I7 0.0854(3) 0.0930(4) 0.1548(5) 0.0208(3) -0.0188(3) -0.0403(3)
I6 0.149(3) 0.0965(14) 0.160(4) -0.0590(18) -0.025(2) -0.0392(14)
I5 0.1679(13) 0.1263(10) 0.1163(11) -0.0418(9) 0.0490(9) -0.1051(10)
I6A 0.1379(18) 0.1104(15) 0.1488(19) 0.0260(14) -0.0193(15) -0.0619(14)
I6B 0.1346(11) 0.180(3) 0.1170(11) -0.0491(14) 0.0017(9) -0.0958(16)
S1A 0.104(2) 0.102(2) 0.144(3) -0.0121(18) -0.0287(19) -0.0416(17)
S2A 0.105(3) 0.113(3) 0.123(4) -0.009(3) 0.005(3) -0.072(2)
F1A 0.206(10) 0.199(10) 0.178(9) 0.005(8) 0.077(8) -0.092(8)
F2A 0.163(9) 0.127(7) 0.240(11) -0.045(7) -0.067(8) -0.055(6)
F3A 0.207(11) 0.325(16) 0.199(11) 0.000(11) -0.092(10) -0.036(11)
F4A 0.275(13) 0.224(12) 0.138(8) 0.005(8) 0.028(9) -0.061(10)
F5A 0.136(6) 0.124(6) 0.232(10) -0.043(6) 0.056(7) -0.068(5)
F6A 0.105(6) 0.274(12) 0.167(9) -0.045(9) 0.016(6) -0.060(7)
O1A 0.110(5) 0.160(8) 0.131(6) -0.034(6) 0.001(5) -0.066(6)
O2A 0.164(9) 0.083(5) 0.163(8) 0.014(5) -0.060(7) -0.052(5)
O3A 0.174(8) 0.136(6) 0.199(9) 0.040(7) -0.029(7) -0.118(6)
O4A 0.096(5) 0.121(6) 0.083(4) 0.012(4) -0.006(3) -0.049(4)
N1A 0.107(5) 0.109(6) 0.117(5) 0.018(5) -0.010(4) -0.075(5)
C1A 0.145(8) 0.169(8) 0.143(7) 0.000(7) -0.024(7) -0.063(8)
C2A 0.134(7) 0.165(8) 0.142(7) -0.022(7) 0.001(7) -0.060(7)
S1E 0.153(5) 0.135(4) 0.123(4) -0.002(3) -0.001(4) -0.091(4)
S2E 0.105(5) 0.129(6) 0.117(5) -0.006(4) 0.013(4) -0.080(4)
S1B 0.106(2) 0.097(2) 0.204(4) 0.032(3) -0.066(3) -0.072(2)
S2B 0.205(6) 0.122(4) 0.277(8) 0.029(4) -0.031(6) -0.105(4)
S1C 0.117(3) 0.108(3) 0.127(3) -0.024(2) 0.009(2) -0.050(2)
S2C 0.117(3) 0.097(2) 0.117(3) -0.018(2) 0.011(2) -0.052(2)
S1D 0.090(4) 0.107(4) 0.090(4) -0.018(3) -0.003(3) -0.016(3)
S2D 0.125(5) 0.073(3) 0.113(4) -0.011(3) 0.008(4) -0.035(3)
I17 0.112(4) 0.256(9) 0.140(5) 0.108(6) 0.034(4) 0.001(5)
I18 0.112(6) 0.086(5) 0.087(5) 0.012(4) 0.054(5) 0.017(5)
I11 0.105(2) 0.114(3) 0.196(4) 0.051(3) -0.032(3) -0.046(2)
I11A 0.177(4) 0.094(2) 0.135(3) 0.016(2) -0.027(3) -0.068(2)
I14 0.103(3) 0.074(3) 0.092(3) 0.003(2) -0.006(3) -0.031(3)
I14A 0.189(7) 0.152(6) 0.118(5) 0.020(4) 0.028(5) -0.036(5)
I15 0.149(10) 0.153(10) 0.148(9) 0.061(8) -0.062(8) -0.106(9)
I8A 0.163(16) 0.21(2) 0.21(2) -0.026(18) -0.021(16) -0.050(14)
I4A 0.092(4) 0.096(7) 0.086(4) 0.017(4) -0.006(3) -0.044(4)
I14B 0.226(10) 0.107(6) 0.277(15) 0.091(8) -0.121(11) -0.099(7)
I14C 0.300(13) 0.107(4) 0.147(5) 0.013(3) 0.003(6) -0.054(6)
I5B 0.187(6) 0.248(9) 0.161(4) -0.108(4) 0.053(4) -0.144(6)

loop_
_atom_type_symbol
_atom_type_description
_atom_type_scat_dispersion_real
_atom_type_scat_dispersion_imag
_atom_type_scat_source
C C 0.0032 0.0016 'International Tables Vol C Tables 4.2.6.8 and 6.1.1.4'
H H 0.0000 0.0000 'International Tables Vol C Tables 4.2.6.8 and 6.1.1.4'
N N 0.0061 0.0032 'International Tables Vol C Tables 4.2.6.8 and 6.1.1.4'
O O 0.0106 0.0058 'International Tables Vol C Tables 4.2.6.8 and 6.1.1.4'
F F 0.0168 0.0099 'International Tables Vol C Tables 4.2.6.8 and 6.1.1.4'
P P 0.0987 0.0902 'International Tables Vol C Tables 4.2.6.8 and 6.1.1.4'
S S 0.1203 0.1179 'International Tables Vol C Tables 4.2.6.8 and 6.1.1.4'
Ni Ni 0.3453 1.0605 'International Tables Vol C Tables 4.2.6.8 and 6.1.1.4'
I I -0.4867 1.7423 'International Tables Vol C Tables 4.2.6.8 and 6.1.1.4'

loop_
_geom_angle_atom_site_label_1
_geom_angle_atom_site_label_2
_geom_angle_atom_site_label_3
_geom_angle
N26 Ni1 N7 93.2(2)
N26 Ni1 N23 96.0(2)
N7 Ni1 N23 93.5(2)
N26 Ni1 N8 90.4(3)
N7 Ni1 N8 78.6(3)
N23 Ni1 N8 170.1(3)
N26 Ni1 N25 78.8(2)
N7 Ni1 N25 169.9(2)
N23 Ni1 N25 93.6(2)
N8 Ni1 N25 95.0(3)
N26 Ni1 N24 173.6(3)
N7 Ni1 N24 90.2(3)
N23 Ni1 N24 78.4(2)
N8 Ni1 N24 95.5(3)
N25 Ni1 N24 98.3(3)
N47 Ni2 N14 94.42(17)
N47 Ni2 N35 91.51(18)
N14 Ni2 N35 96.06(19)
N47 Ni2 N48 79.25(17)
N14 Ni2 N48 91.48(19)
N35 Ni2 N48 168.5(2)
N47 Ni2 N13 172.4(2)
N14 Ni2 N13 78.91(19)
N35 Ni2 N13 92.9(2)
N48 Ni2 N13 97.1(2)
N47 Ni2 N36 91.4(2)
N14 Ni2 N36 172.3(2)
N35 Ni2 N36 78.65(19)
N48 Ni2 N36 94.63(19)
N13 Ni2 N36 95.6(2)
N11 Ni3 N31 94.96(18)
N11 Ni3 N38 93.68(18)
N31 Ni3 N38 92.35(18)
N11 Ni3 N32 94.08(19)
N31 Ni3 N32 78.54(18)
N38 Ni3 N32 168.50(18)
N11 Ni3 N37 168.2(2)
N31 Ni3 N37 94.35(18)
N38 Ni3 N37 78.66(17)
N32 Ni3 N37 94.90(18)
N11 Ni3 N12 79.59(19)
N31 Ni3 N12 171.44(19)
N38 Ni3 N12 94.6(2)
N32 Ni3 N12 95.17(19)
N37 Ni3 N12 91.95(19)
N2 Ni4 N43 93.8(2)
N2 Ni4 N19 92.5(2)
N43 Ni4 N19 94.8(2)
N2 Ni4 N20 170.5(2)
N43 Ni4 N20 92.0(2)
N19 Ni4 N20 79.5(2)
N2 Ni4 N1 79.3(2)
N43 Ni4 N1 170.4(3)
N19 Ni4 N1 92.1(2)
N20 Ni4 N1 95.8(3)
N2 Ni4 N44 93.7(3)
N43 Ni4 N44 79.0(2)
N19 Ni4 N44 171.5(3)
N20 Ni4 N44 94.8(3)
N1 Ni4 N44 94.7(3)
C11 P1 C27 108.8(3)
C11 P1 C14 109.0(4)
C27 P1 C14 110.1(3)
C11 P1 C40 110.6(4)
C27 P1 C40 109.3(4)
C14 P1 C40 109.2(4)
C5 N1 C1 119.7(7)
C5 N1 Ni4 115.3(5)
C1 N1 Ni4 124.8(6)
N3 N2 C6 110.5(6)
N3 N2 Ni4 135.8(4)
C6 N2 Ni4 113.7(5)
N2 N3 N4 106.1(5)
N3 N4 C7 109.8(6)
N3 N4 C8 119.4(5)
C7 N4 C8 130.7(7)
N6 N5 C20 112.3(6)
N6 N5 C17 119.1(6)
C20 N5 C17 128.6(7)
N7 N6 N5 105.0(6)
N6 N7 C21 111.4(6)
N6 N7 Ni1 134.4(5)
C21 N7 Ni1 114.1(5)
C22 N8 C26 117.6(3)
C22 N8 Ni1 116.1(4)
C26 N8 Ni1 126.2(4)
N10 N9 C33 110.3(5)
N10 N9 C30 120.4(5)
C33 N9 C30 129.3(5)
N11 N10 N9 106.0(4)
N10 N11 C34 111.1(5)
N10 N11 Ni3 135.5(4)
C34 N11 Ni3 113.2(4)
C39 N12 C35 118.4(5)
C39 N12 Ni3 128.1(4)
C35 N12 Ni3 113.5(4)
N1 C1 C2 121.0(9)
N1 C1 H1 119.5
C2 C1 H1 119.5
C3 C2 C1 117.9(9)
C3 C2 H2 121.0
C1 C2 H2 121.0
C2 C3 C4 122.1(10)
C2 C3 H3 118.9
C4 C3 H3 118.9
C3 C4 C5 116.4(10)
C3 C4 H4 121.8
C5 C4 H4 121.8
N1 C5 C4 122.7(8)
N1 C5 C6 114.7(7)
C4 C5 C6 122.5(8)
C7 C6 N2 107.5(6)
C7 C6 C5 135.6(7)
N2 C6 C5 116.8(7)
C6 C7 N4 106.1(7)
C6 C7 H7 127.0
N4 C7 H7 127.0
C9 C8 C13 118.6(7)
C9 C8 N4 121.1(7)
C13 C8 N4 120.2(6)
C8 C9 C10 120.6(7)
C8 C9 H9 119.7
C10 C9 H9 119.7
C11 C10 C9 120.8(7)
C11 C10 H10 119.6
C9 C10 H10 119.6
C10 C11 C12 118.3(7)
C10 C11 P1 122.4(5)
C12 C11 P1 119.2(6)
C13 C12 C11 120.2(8)
C13 C12 H12 119.9
C11 C12 H12 119.9
C12 C13 C8 121.4(7)
C12 C13 H13 119.3
C8 C13 H13 119.3
C19 C14 C15 119.9(7)
C19 C14 P1 120.3(6)
C15 C14 P1 119.6(6)
C14 C15 C16 118.9(8)
C14 C15 H15 120.5
C16 C15 H15 120.5
C17 C16 C15 120.7(8)
C17 C16 H16 119.6
C15 C16 H16 119.6
C18 C17 C16 120.3(8)
C18 C17 N5 119.3(7)
C16 C17 N5 120.4(7)
C17 C18 C19 119.4(8)
C17 C18 H18 120.3
C19 C18 H18 120.3
C14 C19 C18 120.6(8)
C14 C19 H19 119.7
C18 C19 H19 119.7
N5 C20 C21 104.0(7)
N5 C20 H20 128.0
C21 C20 H20 128.0
N7 C21 C20 107.3(7)
N7 C21 C22 118.5(7)
C20 C21 C22 134.2(7)
N8 C22 C23 123.7(4)
N8 C22 C21 112.6(6)
C23 C22 C21 123.6(6)
C24 C23 C22 117.9(4)
C24 C23 H23 121.1
C22 C23 H23 121.1
C23 C24 C25 119.8(4)
C23 C24 H24 120.1
C25 C24 H24 120.1
C24 C25 C26 119.0(4)
C24 C25 H25 120.5
C26 C25 H25 120.5
N8 C26 C25 121.9(4)
N8 C26 H26 119.0
C25 C26 H26 119.0
C32 C27 C28 118.7(6)
C32 C27 P1 120.2(5)
C28 C27 P1 121.1(5)
C29 C28 C27 119.8(6)
C29 C28 H28 120.1
C27 C28 H28 120.1
C30 C29 C28 119.3(6)
C30 C29 H29 120.4
C28 C29 H29 120.4
C29 C30 C31 121.7(6)
C29 C30 N9 119.2(5)
C31 C30 N9 119.1(5)
C30 C31 C32 118.3(6)
C30 C31 H31 120.8
C32 C31 H31 120.8
C27 C32 C31 122.1(6)
C27 C32 H32 118.9
C31 C32 H32 118.9
N9 C33 C34 106.4(5)
N9 C33 H33 126.8
C34 C33 H33 126.8
N11 C34 C33 106.3(5)
N11 C34 C35 119.2(5)
C33 C34 C35 134.5(6)
N12 C35 C36 121.3(6)
N12 C35 C34 114.5(5)
C36 C35 C34 124.1(7)
C37 C36 C35 118.3(8)
C37 C36 H36 120.8
C35 C36 H36 120.8
C38 C37 C36 119.0(8)
C38 C37 H37 120.5
C36 C37 H37 120.5
C37 C38 C39 120.2(8)
C37 C38 H38 119.9
C39 C38 H38 119.9
N12 C39 C38 122.6(7)
N12 C39 H39 118.7
C38 C39 H39 118.7
P1 C40 H40A 109.5
P1 C40 H40B 109.5
H40A C40 H40B 109.5
P1 C40 H40C 109.5
H40A C40 H40C 109.5
H40B C40 H40C 109.5
C67 P2 C54 108.5(3)
C67 P2 C51 109.6(3)
C54 P2 C51 108.9(3)
C67 P2 C80 110.7(3)
C54 P2 C80 110.3(3)
C51 P2 C80 108.8(3)
C45 N13 C41 119.2(6)
C45 N13 Ni2 114.5(4)
C41 N13 Ni2 126.2(5)
N15 N14 C46 110.5(5)
N15 N14 Ni2 134.9(4)
C46 N14 Ni2 114.6(4)
N14 N15 N16 105.3(4)
N15 N16 C47 111.0(5)
N15 N16 C48 120.4(4)
C47 N16 C48 128.6(5)
N18 N17 C60 112.4(5)
N18 N17 C57 119.1(5)
C60 N17 C57 128.5(5)
N19 N18 N17 105.5(5)
N18 N19 C61 110.1(5)
N18 N19 Ni4 135.6(5)
C61 N19 Ni4 114.2(4)
C66 N20 C62 116.0(7)
C66 N20 Ni4 127.8(6)
C62 N20 Ni4 115.9(4)
C73 N21 N22 112.7(6)
C73 N21 C70 128.1(6)
N22 N21 C70 118.9(5)
N23 N22 N21 104.7(5)
N22 N23 C74 110.6(6)
N22 N23 Ni1 135.7(4)
C74 N23 Ni1 113.7(5)
C79 N24 C75 117.0(7)
C79 N24 Ni1 127.1(7)
C75 N24 Ni1 115.4(5)
N13 C41 C42 122.1(8)
N13 C41 H41 119.0
C42 C41 H41 119.0
C43 C42 C41 118.1(7)
C43 C42 H42 121.0
C41 C42 H42 121.0
C42 C43 C44 121.6(7)
C42 C43 H43 119.2
C44 C43 H43 119.2
C43 C44 C45 116.2(8)
C43 C44 H44 121.9
C45 C44 H44 121.9
N13 C45 C44 122.8(6)
N13 C45 C46 115.0(5)
C44 C45 C46 122.1(6)
N14 C46 C47 109.2(5)
N14 C46 C45 117.1(5)
C47 C46 C45 133.7(6)
C46 C47 N16 104.1(5)
C46 C47 H47 128.0
N16 C47 H47 128.0
C49 C48 C53 119.8(6)
C49 C48 N16 119.3(5)
C53 C48 N16 120.8(5)
C48 C49 C50 120.2(6)
C48 C49 H49 119.9
C50 C49 H49 119.9
C51 C50 C49 120.4(6)
C51 C50 H50 119.8
C49 C50 H50 119.8
C50 C51 C52 118.7(6)
C50 C51 P2 120.0(5)
C52 C51 P2 121.2(4)
C53 C52 C51 121.1(5)
C53 C52 H52 119.4
C51 C52 H52 119.4
C52 C53 C48 119.5(5)
C52 C53 H53 120.3
C48 C53 H53 120.3
C55 C54 C59 119.3(6)
C55 C54 P2 121.5(5)
C59 C54 P2 119.2(5)
C54 C55 C56 121.4(7)
C54 C55 H55 119.3
C56 C55 H55 119.3
C57 C56 C55 118.8(6)
C57 C56 H56 120.6
C55 C56 H56 120.6
C58 C57 C56 121.3(6)
C58 C57 N17 119.2(6)
C56 C57 N17 119.5(6)
C57 C58 C59 119.4(7)
C57 C58 H58 120.3
C59 C58 H58 120.3
C54 C59 C58 119.8(7)
C54 C59 H59 120.1
C58 C59 H59 120.1
N17 C60 C61 103.4(6)
N17 C60 H60 128.3
C61 C60 H60 128.3
N19 C61 C60 108.5(6)
N19 C61 C62 118.0(6)
C60 C61 C62 133.4(7)
C63 C62 N20 123.0(6)
C63 C62 C61 124.6(7)
N20 C62 C61 112.4(6)
C62 C63 C64 120.0(8)
C62 C63 H63 120.0
C64 C63 H63 120.0
C65 C64 C63 119.2(8)
C65 C64 H64 120.4
C63 C64 H64 120.4
C64 C65 C66 118.3(8)
C64 C65 H65 120.8
C66 C65 H65 120.8
N20 C66 C65 123.3(8)
N20 C66 H66 118.3
C65 C66 H66 118.3
C68 C67 C72 119.1(6)
C68 C67 P2 118.8(6)
C72 C67 P2 122.1(5)
C67 C68 C69 120.0(7)
C67 C68 H68 120.0
C69 C68 H68 120.0
C70 C69 C68 119.9(7)
C70 C69 H69 120.0
C68 C69 H69 120.0
C69 C70 C71 120.6(7)
C69 C70 N21 119.8(6)
C71 C70 N21 119.5(6)
C70 C71 C72 119.1(7)
C70 C71 H71 120.4
C72 C71 H71 120.4
C67 C72 C71 121.2(6)
C67 C72 H72 119.4
C71 C72 H72 119.4
N21 C73 C74 104.0(7)
N21 C73 H73 128.0
C74 C73 H73 128.0
N23 C74 C73 108.0(6)
N23 C74 C75 118.3(7)
C73 C74 C75 133.7(7)
N24 C75 C76 123.1(7)
N24 C75 C74 112.9(7)
C76 C75 C74 123.9(8)
C77 C76 C75 118.0(9)
C77 C76 H76 121.0
C75 C76 H76 121.0
C78 C77 C76 117.7(10)
C78 C77 H77 121.1
C76 C77 H77 121.1
C77 C78 C79 121.4(9)
C77 C78 H78 119.3
C79 C78 H78 119.3
N24 C79 C78 121.4(9)
N24 C79 H79 119.3
C78 C79 H79 119.3
P2 C80 H80A 109.5
P2 C80 H80B 109.5
H80A C80 H80B 109.5
P2 C80 H80C 109.5
H80A C80 H80C 109.5
H80B C80 H80C 109.5
C91 P3 C107 108.7(3)
C91 P3 C94 110.4(3)
C107 P3 C94 109.1(3)
C91 P3 C120 109.5(3)
C107 P3 C120 110.0(3)
C94 P3 C120 109.2(3)
C85 N25 C81 116.8(6)
C85 N25 Ni1 115.4(4)
C81 N25 Ni1 127.8(5)
N27 N26 C86 110.5(5)
N27 N26 Ni1 134.7(4)
C86 N26 Ni1 114.7(4)
N26 N27 N28 106.1(5)
N27 N28 C87 111.3(5)
N27 N28 C88 119.6(5)
C87 N28 C88 129.0(5)
N30 N29 C100 112.3(4)
N30 N29 C97 119.9(4)
C100 N29 C97 127.8(5)
N31 N30 N29 105.3(4)
N30 N31 C101 111.2(5)
N30 N31 Ni3 134.8(4)
C101 N31 Ni3 113.9(3)
C106 N32 C102 116.8(5)
C106 N32 Ni3 127.5(4)
C102 N32 Ni3 115.7(3)
N34 N33 C113 110.3(5)
N34 N33 C110 121.5(4)
C113 N33 C110 128.2(5)
N35 N34 N33 106.9(4)
N34 N35 C114 110.0(5)
N34 N35 Ni2 135.2(4)
C114 N35 Ni2 114.5(4)
C115 N36 C119 118.9(6)
C115 N36 Ni2 114.5(4)
C119 N36 Ni2 126.7(5)
N25 C81 C82 124.3(7)
N25 C81 H81 117.8
C82 C81 H81 117.8
C83 C82 C81 117.5(7)
C83 C82 H82 121.2
C81 C82 H82 121.2
C82 C83 C84 121.4(7)
C82 C83 H83 119.3
C84 C83 H83 119.3
C83 C84 C85 116.7(7)
C83 C84 H84 121.7
C85 C84 H84 121.7
N25 C85 C84 123.3(6)
N25 C85 C86 114.2(6)
C84 C85 C86 122.4(6)
C87 C86 N26 108.4(5)
C87 C86 C85 134.9(6)
N26 C86 C85 116.7(6)
C86 C87 N28 103.7(6)
C86 C87 H87 128.2
N28 C87 H87 128.2
C93 C88 C89 119.2(6)
C93 C88 N28 120.4(5)
C89 C88 N28 120.4(5)
C90 C89 C88 119.2(6)
C90 C89 H89 120.4
C88 C89 H89 120.4
C91 C90 C89 121.7(6)
C91 C90 H90 119.2
C89 C90 H90 119.2
C90 C91 C92 119.0(5)
C90 C91 P3 120.4(5)
C92 C91 P3 120.6(4)
C93 C92 C91 120.6(5)
C93 C92 H92 119.7
C91 C92 H92 119.7
C92 C93 C88 120.1(6)
C92 C93 H93 119.9
C88 C93 H93 119.9
C95 C94 C99 120.1(5)
C95 C94 P3 120.6(4)
C99 C94 P3 119.3(4)
C94 C95 C96 120.1(5)
C94 C95 H95 119.9
C96 C95 H95 119.9
C97 C96 C95 119.6(5)
C97 C96 H96 120.2
C95 C96 H96 120.2
C96 C97 C98 121.1(5)
C96 C97 N29 119.6(5)
C98 C97 N29 119.2(5)
C97 C98 C99 119.7(5)
C97 C98 H98 120.2
C99 C98 H98 120.2
C94 C99 C98 119.4(6)
C94 C99 H99 120.3
C98 C99 H99 120.3
N29 C100 C101 103.4(5)
N29 C100 H100 128.3
C101 C100 H100 128.3
N31 C101 C100 107.7(5)
N31 C101 C102 119.2(5)
C100 C101 C102 133.1(5)
N32 C102 C103 123.2(5)
N32 C102 C101 112.7(5)
C103 C102 C101 124.1(5)
C104 C103 C102 118.3(6)
C104 C103 H103 120.8
C102 C103 H103 120.8
C105 C104 C103 119.4(6)
C105 C104 H104 120.3
C103 C104 H104 120.3
C104 C105 C106 119.9(5)
C104 C105 H105 120.1
C106 C105 H105 120.1
N32 C106 C105 122.3(6)
N32 C106 H106 118.8
C105 C106 H106 118.8
C112 C107 C108 118.7(5)
C112 C107 P3 124.1(4)
C108 C107 P3 117.2(4)
C107 C108 C109 121.2(6)
C107 C108 H108 119.4
C109 C108 H108 119.4
C110 C109 C108 118.2(6)
C110 C109 H109 120.9
C108 C109 H109 120.9
C111 C110 C109 121.3(5)
C111 C110 N33 119.8(5)
C109 C110 N33 118.9(5)
C110 C111 C112 119.4(6)
C110 C111 H111 120.3
C112 C111 H111 120.3
C107 C112 C111 121.0(6)
C107 C112 H112 119.5
C111 C112 H112 119.5
N33 C113 C114 104.8(5)
N33 C113 H113 127.6
C114 C113 H113 127.6
N35 C114 C113 107.9(5)
N35 C114 C115 117.5(5)
C113 C114 C115 134.5(6)
N36 C115 C116 121.7(6)
N36 C115 C114 114.6(6)
C116 C115 C114 123.8(6)
C117 C116 C115 119.0(8)
C117 C116 H116 120.5
C115 C116 H116 120.5
C118 C117 C116 119.1(8)
C118 C117 H117 120.5
C116 C117 H117 120.5
C117 C118 C119 120.8(7)
C117 C118 H118 119.6
C119 C118 H118 119.6
N36 C119 C118 120.5(7)
N36 C119 H119 119.8
C118 C119 H119 119.8
P3 C120 H12A 109.5
P3 C120 H12B 109.5
H12A C120 H12B 109.5
P3 C120 H12C 109.5
H12A C120 H12C 109.5
H12B C120 H12C 109.5
C134 P4 C131 109.0(3)
C134 P4 C147 110.7(2)
C131 P4 C147 107.6(2)
C134 P4 C160 110.0(3)
C131 P4 C160 109.8(3)
C147 P4 C160 109.7(3)
C125 N37 C121 117.4(5)
C125 N37 Ni3 115.6(3)
C121 N37 Ni3 126.8(4)
N39 N38 C126 109.6(4)
N39 N38 Ni3 136.2(4)
C126 N38 Ni3 114.1(3)
N38 N39 N40 106.6(4)
N39 N40 C127 111.0(4)
N39 N40 C128 121.7(4)
C127 N40 C128 127.0(5)
N42 N41 C140 112.4(5)
N42 N41 C137 119.8(4)
C140 N41 C137 127.7(5)
N43 N42 N41 106.1(4)
N42 N43 C141 110.3(5)
N42 N43 Ni4 135.6(4)
C141 N43 Ni4 114.1(4)
C146 N44 C142 117.7(6)
C146 N44 Ni4 126.5(6)
C142 N44 Ni4 115.8(4)
N46 N45 C153 111.0(4)
N46 N45 C150 120.7(4)
C153 N45 C150 128.2(4)
N47 N46 N45 105.7(4)
N46 N47 C154 110.3(4)
N46 N47 Ni2 136.0(3)
C154 N47 Ni2 113.8(3)
C159 N48 C155 117.8(5)
C159 N48 Ni2 127.4(4)
C155 N48 Ni2 114.6(3)
N37 C121 C122 122.5(6)
N37 C121 H121 118.8
C122 C121 H121 118.8
C121 C122 C123 119.4(6)
C121 C122 H122 120.3
C123 C122 H122 120.3
C122 C123 C124 119.2(6)
C122 C123 H123 120.4
C124 C123 H123 120.4
C125 C124 C123 117.5(6)
C125 C124 H124 121.2
C123 C124 H124 121.2
N37 C125 C124 124.0(5)
N37 C125 C126 114.0(5)
C124 C125 C126 122.1(5)
C127 C126 N38 109.3(5)
C127 C126 C125 133.1(5)
N38 C126 C125 117.5(5)
C126 C127 N40 103.5(5)
C126 C127 H127 128.3
N40 C127 H127 128.3
C133 C128 C129 120.7(5)
C133 C128 N40 120.5(5)
C129 C128 N40 118.8(5)
C130 C129 C128 118.5(5)
C130 C129 H129 120.7
C128 C129 H129 120.7
C129 C130 C131 121.2(6)
C129 C130 H130 119.4
C131 C130 H130 119.4
C130 C131 C132 119.4(5)
C130 C131 P4 118.1(4)
C132 C131 P4 122.4(4)
C133 C132 C131 120.0(5)
C133 C132 H132 120.0
C131 C132 H132 120.0
C132 C133 C128 120.1(5)
C132 C133 H133 120.0
C128 C133 H133 120.0
C139 C134 C135 118.9(5)
C139 C134 P4 121.6(4)
C135 C134 P4 119.4(4)
C136 C135 C134 120.9(5)
C136 C135 H135 119.6
C134 C135 H135 119.6
C135 C136 C137 119.7(5)
C135 C136 H136 120.1
C137 C136 H136 120.1
C138 C137 C136 121.0(5)
C138 C137 N41 119.3(5)
C136 C137 N41 119.6(5)
C137 C138 C139 119.0(5)
C137 C138 H138 120.5
C139 C138 H138 120.5
C134 C139 C138 120.4(5)
C134 C139 H139 119.8
C138 C139 H139 119.8
N41 C140 C141 102.8(5)
N41 C140 H140 128.6
C141 C140 H140 128.6
N43 C141 C140 108.3(5)
N43 C141 C142 119.1(6)
C140 C141 C142 132.5(6)
C143 C142 N44 123.5(6)
C143 C142 C141 124.6(7)
N44 C142 C141 111.9(5)
C142 C143 C144 118.3(8)
C142 C143 H143 120.9
C144 C143 H143 120.9
C145 C144 C143 119.4(8)
C145 C144 H144 120.3
C143 C144 H144 120.3
C144 C145 C146 119.7(8)
C144 C145 H145 120.1
C146 C145 H145 120.1
N44 C146 C145 121.3(8)
N44 C146 H146 119.3
C145 C146 H146 119.3
C148 C147 C152 120.1(5)
C148 C147 P4 120.0(4)
C152 C147 P4 120.0(4)
C147 C148 C149 120.5(6)
C147 C148 H148 119.7
C149 C148 H148 119.7
C150 C149 C148 118.6(5)
C150 C149 H149 120.7
C148 C149 H149 120.7
C149 C150 C151 121.9(5)
C149 C150 N45 118.9(5)
C151 C150 N45 119.2(5)
C150 C151 C152 118.3(5)
C150 C151 H151 120.8
C152 C151 H151 120.8
C147 C152 C151 120.5(5)
C147 C152 H152 119.7
C151 C152 H152 119.7
C154 C153 N45 105.0(5)
C154 C153 H153 127.5
N45 C153 H153 127.5
C153 C154 N47 108.0(4)
C153 C154 C155 134.1(5)
N47 C154 C155 117.9(5)
N48 C155 C156 122.2(5)
N48 C155 C154 114.2(5)
C156 C155 C154 123.6(5)
C157 C156 C155 119.9(6)
C157 C156 H156 120.1
C155 C156 H156 120.1
C156 C157 C158 117.5(6)
C156 C157 H157 121.2
C158 C157 H157 121.2
C157 C158 C159 120.3(6)
C157 C158 H158 119.8
C159 C158 H158 119.8
N48 C159 C158 122.3(6)
N48 C159 H159 118.9
C158 C159 H159 118.9
P4 C160 H16A 109.5
P4 C160 H16B 109.5
H16A C160 H16B 109.5
P4 C160 H16C 109.5
H16A C160 H16C 109.5
H16B C160 H16C 109.5
C202 C201 C206 120.0
C202 C201 H201 120.0
C206 C201 H201 120.0
C203 C202 C201 120.0
C203 C202 H202 120.0
C201 C202 H202 120.0
C202 C203 C204 120.0
C202 C203 H203 120.0
C204 C203 H203 120.0
C205 C204 C203 120.0
C205 C204 H204 120.0
C203 C204 H204 120.0
C204 C205 C206 120.0
C204 C205 H205 120.0
C206 C205 H205 120.0
C205 C206 C201 120.0
C205 C206 H206 120.0
C201 C206 H206 120.0
C208 C207 C212 120.0
C208 C207 H207 120.0
C212 C207 H207 120.0
C207 C208 C209 120.0
C207 C208 H208 120.0
C209 C208 H208 120.0
C210 C209 C208 120.0
C210 C209 H209 120.0
C208 C209 H209 120.0
C211 C210 C209 120.0
C211 C210 H210 120.0
C209 C210 H210 120.0
C212 C211 C210 120.0
C212 C211 H211 120.0
C210 C211 H211 120.0
C211 C212 C207 120.0
C211 C212 H212 120.0
C207 C212 H212 120.0
C214 C213 C218 120.0
C214 C213 H213 120.0
C218 C213 H213 120.0
C215 C214 C213 120.0
C215 C214 H214 120.0
C213 C214 H214 120.0
C214 C215 C216 120.0
C214 C215 H215 120.0
C216 C215 H215 120.0
C217 C216 C215 120.0
C217 C216 H216 120.0
C215 C216 H216 120.0
C216 C217 C218 120.0
C216 C217 H217 120.0
C218 C217 H217 120.0
C217 C218 C213 120.0
C217 C218 H218 120.0
C213 C218 H218 120.0
C220 C219 C224 120.0
C220 C219 H219 120.0
C224 C219 H219 120.0
C219 C220 C221 120.0
C219 C220 H220 120.0
C221 C220 H220 120.0
C220 C221 C222 120.0
C220 C221 H221 120.0
C222 C221 H221 120.0
C221 C222 C223 120.0
C221 C222 H222 120.0
C223 C222 H222 120.0
C222 C223 C224 120.0
C222 C223 H223 120.0
C224 C223 H223 120.0
C223 C224 C219 120.0
C223 C224 H224 120.0
C219 C224 H224 120.0
C226 C225 C230 120.0
C226 C225 H225 120.0
C230 C225 H225 120.0
C227 C226 C225 120.0
C227 C226 H226 120.0
C225 C226 H226 120.0
C228 C227 C226 120.0
C228 C227 H227 120.0
C226 C227 H227 120.0
C227 C228 C229 120.0
C227 C228 H228 120.0
C229 C228 H228 120.0
C228 C229 C230 120.0
C228 C229 H229 120.0
C230 C229 H229 120.0
C229 C230 C225 120.0
C229 C230 H230 120.0
C225 C230 H230 120.0
C232 C231 C236 120.0
C232 C231 H231 120.0
C236 C231 H231 120.0
C233 C232 C231 120.0
C233 C232 H232 120.0
C231 C232 H232 120.0
C234 C233 C232 120.0
C234 C233 H233 120.0
C232 C233 H233 120.0
C233 C234 C235 120.0
C233 C234 H234 120.0
C235 C234 H234 120.0
C236 C235 C234 120.0
C236 C235 H235 120.0
C234 C235 H235 120.0
C235 C236 C231 120.0
C235 C236 H236 120.0
C231 C236 H236 120.0
C332 C331 C336 120.0
C332 C331 H331 120.0
C336 C331 H331 120.0
C331 C332 C333 120.0
C331 C332 H332 120.0
C333 C332 H332 120.0
C334 C333 C332 120.0
C334 C333 H333 120.0
C332 C333 H333 120.0
C333 C334 C335 120.0
C333 C334 H334 120.0
C335 C334 H334 120.0
C336 C335 C334 120.0
C336 C335 H335 120.0
C334 C335 H335 120.0
C335 C336 C331 120.0
C335 C336 H23A 120.0
C331 C336 H23A 120.0
C238 C237 C242 120.0
C238 C237 H237 120.0
C242 C237 H237 120.0
C237 C238 C239 120.0
C237 C238 H238 120.0
C239 C238 H238 120.0
C238 C239 C240 120.0
C238 C239 H239 120.0
C240 C239 H239 120.0
C239 C240 C241 120.0
C239 C240 H240 120.0
C241 C240 H240 120.0
C242 C241 C240 120.0
C242 C241 H241 120.0
C240 C241 H241 120.0
C241 C242 C237 120.0
C241 C242 H242 120.0
C237 C242 H242 120.0
C338 C337 C342 120.0
C338 C337 H337 120.0
C342 C337 H337 120.0
C339 C338 C337 120.0
C339 C338 H338 120.0
C337 C338 H338 120.0
C340 C339 C338 120.0
C340 C339 H339 120.0
C338 C339 H339 120.0
C341 C340 C339 120.0
C341 C340 H340 120.0
C339 C340 H340 120.0
C340 C341 C342 120.0
C340 C341 H341 120.0
C342 C341 H341 120.0
C341 C342 C337 120.0
C341 C342 H342 120.0
C337 C342 H342 120.0
C244 C243 C248 120.0
C244 C243 H243 120.0
C248 C243 H243 120.0
C243 C244 C245 120.0
C243 C244 H244 120.0
C245 C244 H244 120.0
C246 C245 C244 120.0
C246 C245 H245 120.0
C244 C245 H245 120.0
C247 C246 C245 120.0
C247 C246 H246 120.0
C245 C246 H246 120.0
C246 C247 C248 120.0
C246 C247 H247 120.0
C248 C247 H247 120.0
C247 C248 C243 120.0
C247 C248 H248 120.0
C243 C248 H248 120.0
C250 C249 C254 120.0
C250 C249 H249 120.0
C254 C249 H249 120.0
C249 C250 C251 120.0
C249 C250 H250 120.0
C251 C250 H250 120.0
C252 C251 C250 120.0
C252 C251 H251 120.0
C250 C251 H251 120.0
C251 C252 C253 120.0
C251 C252 H252 120.0
C253 C252 H252 120.0
C254 C253 C252 120.0
C254 C253 H253 120.0
C252 C253 H253 120.0
C253 C254 C249 120.0
C253 C254 H254 120.0
C249 C254 H254 120.0
C350 C349 C354 120.0
C350 C349 H349 120.0
C354 C349 H349 120.0
C349 C350 C351 120.0
C349 C350 H350 120.0
C351 C350 H350 120.0
C352 C351 C350 120.0
C352 C351 H351 120.0
C350 C351 H351 120.0
C351 C352 C353 120.0
C351 C352 H352 120.0
C353 C352 H352 120.0
C354 C353 C352 120.0
C354 C353 H353 120.0
C352 C353 H353 120.0
C353 C354 C349 120.0
C353 C354 H354 120.0
C349 C354 H354 120.0
C256 C255 C260 120.0
C256 C255 H255 120.0
C260 C255 H255 120.0
C255 C256 C257 120.0
C255 C256 H256 120.0
C257 C256 H256 120.0
C258 C257 C256 120.0
C258 C257 H257 120.0
C256 C257 H257 120.0
C257 C258 C259 120.0
C257 C258 H258 120.0
C259 C258 H258 120.0
C260 C259 C258 120.0
C260 C259 H259 120.0
C258 C259 H259 120.0
C259 C260 C255 120.0
C259 C260 H260 120.0
C255 C260 H260 120.0
C356 C355 C360 120.0
C356 C355 H355 120.0
C360 C355 H355 120.0
C355 C356 C357 120.0
C355 C356 H356 120.0
C357 C356 H356 120.0
C358 C357 C356 120.0
C358 C357 H357 120.0
C356 C357 H357 120.0
C359 C358 C357 120.0
C359 C358 H358 120.0
C357 C358 H358 120.0
C358 C359 C360 120.0
C358 C359 H359 120.0
C360 C359 H359 120.0
C359 C360 C355 120.0
C359 C360 H360 120.0
C355 C360 H360 120.0
C268 C267 C272 120.0
C268 C267 H267 120.0
C272 C267 H267 120.0
C269 C268 C267 120.0
C269 C268 H268 120.0
C267 C268 H268 120.0
C270 C269 C268 120.0
C270 C269 H269 120.0
C268 C269 H269 120.0
C269 C270 C271 120.0
C269 C270 H270 120.0
C271 C270 H270 120.0
C272 C271 C270 120.0
C272 C271 H271 120.0
C270 C271 H271 120.0
C271 C272 C267 120.0
C271 C272 H272 120.0
C267 C272 H272 120.0
C262 C261 C266 120.0
C262 C261 H261 120.0
C266 C261 H261 120.0
C261 C262 C263 120.0
C261 C262 H262 120.0
C263 C262 H262 120.0
C262 C263 C264 120.0
C262 C263 H263 120.0
C264 C263 H263 120.0
C265 C264 C263 120.0
C265 C264 H264 120.0
C263 C264 H264 120.0
C264 C265 C266 120.0
C264 C265 H265 120.0
C266 C265 H265 120.0
C265 C266 C261 120.0
C265 C266 H266 120.0
C261 C266 H266 120.0
I2 Ni5 I3 106.94(4)
I2 Ni5 I1 112.07(4)
I3 Ni5 I1 109.23(4)
I2 Ni5 I4 109.47(5)
I3 Ni5 I4 111.79(5)
I1 Ni5 I4 107.39(5)
I9 Ni6 I8 109.5(2)
I9 Ni6 I10 107.4(2)
I8 Ni6 I10 110.5(3)
I9 Ni6 I12 111.1(3)
I8 Ni6 I12 109.4(2)
I10 Ni6 I12 108.9(2)
O2A S1A O1A 106.1(7)
O2A S1A N1A 114.7(6)
O1A S1A N1A 103.1(6)
O2A S1A C1A 115.8(7)
O1A S1A C1A 105.9(6)
N1A S1A C1A 109.9(7)
O3A S2A O4A 112.4(8)
O3A S2A N1A 117.3(7)
O4A S2A N1A 105.4(6)
O3A S2A C2A 107.2(9)
O4A S2A C2A 106.4(7)
N1A S2A C2A 107.6(7)
S2A N1A S1A 125.7(6)
F3A C1A F1A 127.7(16)
F3A C1A F2A 107.3(14)
F1A C1A F2A 113.4(14)
F3A C1A S1A 102.7(10)
F1A C1A S1A 99.4(9)
F2A C1A S1A 102.1(9)
F5A C2A F4A 110.3(13)
F5A C2A F6A 110.8(13)
F4A C2A F6A 107.8(14)
F5A C2A S2A 111.4(9)
F4A C2A S2A 106.9(10)
F6A C2A S2A 109.5(9)
O1E S1E O2E 132.0(15)
O1E S1E N1E 119.9(11)
O2E S1E N1E 106.6(14)
O1E S1E C1E 90.1(10)
O2E S1E C1E 99.4(13)
N1E S1E C1E 92.8(10)
O4E S2E O3E 110.5(14)
O4E S2E N1E 113.2(13)
O3E S2E N1E 117.2(13)
O4E S2E C2E 103.2(11)
O3E S2E C2E 109.2(13)
N1E S2E C2E 102.2(11)
S2E N1E S1E 118.4(12)
F4E C2E F6E 110.2(17)
F4E C2E F5E 109.2(16)
F6E C2E F5E 99.6(16)
F4E C2E S2E 115.9(14)
F6E C2E S2E 111.6(15)
F5E C2E S2E 109.2(14)
F1E C1E F2E 109.0(18)
F1E C1E F3E 100.2(18)
F2E C1E F3E 117.7(19)
F1E C1E S1E 117.5(18)
F2E C1E S1E 110.1(13)
F3E C1E S1E 102.3(13)
O2B S1B O1B 118.2(9)
O2B S1B N1B 114.4(9)
O1B S1B N1B 122.5(7)
O2B S1B C1B 100.6(9)
O1B S1B C1B 97.4(8)
N1B S1B C1B 94.3(9)
O4B S2B O3B 115.0(13)
O4B S2B N1B 119.1(10)
O3B S2B N1B 106.9(11)
O4B S2B C2B 106.4(11)
O3B S2B C2B 106.3(12)
N1B S2B C2B 101.7(11)
S1B N1B S2B 120.2(9)
F2B C1B F1B 102.5(15)
F2B C1B F3B 103.3(15)
F1B C1B F3B 101.5(16)
F2B C1B S1B 119.4(13)
F1B C1B S1B 114.7(14)
F3B C1B S1B 113.2(14)
F6B C2B F5B 119(2)
F6B C2B F4B 104.9(19)
F5B C2B F4B 105(2)
F6B C2B S2B 112.3(16)
F5B C2B S2B 111.4(16)
F4B C2B S2B 102.9(15)
O2C S1C O1C 121.5(8)
O2C S1C N1C 121.9(8)
O1C S1C N1C 100.4(7)
O2C S1C C1C 102.4(8)
O1C S1C C1C 106.8(7)
N1C S1C C1C 101.5(7)
O3C S2C O4C 117.1(9)
O3C S2C N1C 118.8(8)
O4C S2C N1C 99.5(7)
O3C S2C C2C 110.9(9)
O4C S2C C2C 105.6(8)
N1C S2C C2C 103.2(7)
S1C N1C S2C 122.2(7)
F6C C2C F5C 116.8(15)
F6C C2C F4C 104.4(15)
F5C C2C F4C 111.2(15)
F6C C2C S2C 110.0(11)
F5C C2C S2C 110.0(12)
F4C C2C S2C 103.5(11)
F2C C1C F1C 108.6(13)
F2C C1C F3C 106.6(12)
F1C C1C F3C 114.3(13)
F2C C1C S1C 110.7(10)
F1C C1C S1C 106.5(10)
F3C C1C S1C 110.1(10)
O1D S1D O2D 110.5(14)
O1D S1D N1D 139.1(13)
O2D S1D N1D 90.3(12)
O1D S1D C1D 107.3(12)
O2D S1D C1D 101.2(12)
N1D S1D C1D 102.3(11)
O4D S2D O3D 101.8(17)
O4D S2D N1D 128.4(14)
O3D S2D N1D 104.9(16)
O4D S2D C2D 109.8(13)
O3D S2D C2D 100.0(16)
N1D S2D C2D 107.8(11)
S2D N1D S1D 122.1(11)
F2D C1D F3D 103.2(19)
F2D C1D F1D 114(2)
F3D C1D F1D 108(2)
F2D C1D S1D 111.5(17)
F3D C1D S1D 110.0(16)
F1D C1D S1D 109.6(17)
F5D C2D F6D 102.9(19)
F5D C2D F4D 115(2)
F6D C2D F4D 107.5(19)
F5D C2D S2D 110.5(17)
F6D C2D S2D 108.8(15)
F4D C2D S2D 111.7(15)
N2S C3S C4S 165(3)
C3S C4S H4S1 109.5
C3S C4S H4S2 109.5
H4S1 C4S H4S2 109.5
C3S C4S H4S3 109.5
H4S1 C4S H4S3 109.5
H4S2 C4S H4S3 109.5
N3S C5S C6S 167.6(18)
C5S C6S H6S1 111.1
C5S C6S H6S2 111.6
H6S1 C6S H6S2 109.5
C5S C6S H6S3 105.7
H6S1 C6S H6S3 109.5
H6S2 C6S H6S3 109.5
N4S C7S C8S 160(3)
C7S C8S H8S1 109.5
C7S C8S H8S2 109.5
H8S1 C8S H8S2 109.5
C7S C8S H8S3 109.5
H8S1 C8S H8S3 109.5
H8S2 C8S H8S3 109.5
N5S C9S C10S 170(4)
C9S C10S H10A 109.5
C9S C10S H10B 109.5
H10A C10S H10B 109.5
C9S C10S H10C 109.5
H10A C10S H10C 109.5
H10B C10S H10C 109.5

loop_
_geom_bond_atom_site_label_1
_geom_bond_atom_site_label_2
_geom_bond_distance
Ni1 N26 2.056(6)
Ni1 N7 2.058(6)
Ni1 N23 2.074(6)
Ni1 N8 2.094(5)
Ni1 N25 2.101(6)
Ni1 N24 2.110(7)
Ni2 N47 2.058(4)
Ni2 N14 2.062(5)
Ni2 N35 2.065(5)
Ni2 N48 2.109(5)
Ni2 N13 2.115(5)
Ni2 N36 2.126(5)
Ni3 N11 2.063(5)
Ni3 N31 2.070(5)
Ni3 N38 2.073(5)
Ni3 N32 2.114(5)
Ni3 N37 2.116(5)
Ni3 N12 2.122(5)
Ni4 N2 2.053(6)
Ni4 N43 2.061(5)
Ni4 N19 2.066(5)
Ni4 N20 2.076(7)
Ni4 N1 2.091(6)
Ni4 N44 2.107(6)
P1 C11 1.782(7)
P1 C27 1.782(6)
P1 C14 1.793(7)
P1 C40 1.828(7)
N1 C5 1.320(10)
N1 C1 1.358(9)
N2 N3 1.315(7)
N2 C6 1.366(8)
N3 N4 1.357(8)
N4 C7 1.372(8)
N4 C8 1.409(8)
N5 N6 1.346(8)
N5 C20 1.353(9)
N5 C17 1.444(9)
N6 N7 1.321(8)
N7 C21 1.343(9)
N8 C22 1.345(4)
N8 C26 1.349(4)
N9 N10 1.344(6)
N9 C33 1.353(8)
N9 C30 1.425(7)
N10 N11 1.319(6)
N11 C34 1.353(7)
N12 C39 1.327(8)
N12 C35 1.362(8)
C1 C2 1.404(11)
C1 H1 0.9500
C2 C3 1.354(12)
C2 H2 0.9500
C3 C4 1.391(11)
C3 H3 0.9500
C4 C5 1.402(11)
C4 H4 0.9500
C5 C6 1.475(9)
C6 C7 1.344(10)
C7 H7 0.9500
C8 C9 1.380(9)
C8 C13 1.381(10)
C9 C10 1.392(9)
C9 H9 0.9500
C10 C11 1.378(9)
C10 H10 0.9500
C11 C12 1.404(9)
C12 C13 1.371(10)
C12 H12 0.9500
C13 H13 0.9500
C14 C19 1.364(10)
C14 C15 1.380(9)
C15 C16 1.393(10)
C15 H15 0.9500
C16 C17 1.377(10)
C16 H16 0.9500
C17 C18 1.348(9)
C18 C19 1.410(10)
C18 H18 0.9500
C19 H19 0.9500
C20 C21 1.389(10)
C20 H20 0.9500
C21 C22 1.471(9)
C22 C23 1.379(4)
C23 C24 1.379(4)
C23 H23 0.9500
C24 C25 1.379(4)
C24 H24 0.9500
C25 C26 1.391(4)
C25 H25 0.9500
C26 H26 0.9500
C27 C32 1.357(9)
C27 C28 1.405(8)
C28 C29 1.402(8)
C28 H28 0.9500
C29 C30 1.364(8)
C29 H29 0.9500
C30 C31 1.375(8)
C31 C32 1.393(9)
C31 H31 0.9500
C32 H32 0.9500
C33 C34 1.366(8)
C33 H33 0.9500
C34 C35 1.453(8)
C35 C36 1.397(9)
C36 C37 1.384(11)
C36 H36 0.9500
C37 C38 1.363(11)
C37 H37 0.9500
C38 C39 1.363(9)
C38 H38 0.9500
C39 H39 0.9500
C40 H40A 0.9800
C40 H40B 0.9800
C40 H40C 0.9800
P2 C67 1.783(6)
P2 C54 1.786(6)
P2 C51 1.794(6)
P2 C80 1.821(7)
N13 C45 1.334(8)
N13 C41 1.337(7)
N14 N15 1.316(6)
N14 C46 1.348(7)
N15 N16 1.360(6)
N16 C47 1.373(7)
N16 C48 1.402(7)
N17 N18 1.355(7)
N17 C60 1.358(8)
N17 C57 1.444(7)
N18 N19 1.308(7)
N19 C61 1.368(8)
N20 C66 1.359(9)
N20 C62 1.398(8)
N21 C73 1.347(8)
N21 N22 1.351(7)
N21 C70 1.429(8)
N22 N23 1.328(7)
N23 C74 1.354(8)
N24 C79 1.341(9)
N24 C75 1.347(10)
C41 C42 1.392(9)
C41 H41 0.9500
C42 C43 1.362(11)
C42 H42 0.9500
C43 C44 1.392(10)
C43 H43 0.9500
C44 C45 1.404(9)
C44 H44 0.9500
C45 C46 1.478(8)
C46 C47 1.349(8)
C47 H47 0.9500
C48 C49 1.385(8)
C48 C53 1.394(7)
C49 C50 1.392(9)
C49 H49 0.9500
C50 C51 1.382(8)
C50 H50 0.9500
C51 C52 1.404(8)
C52 C53 1.377(8)
C52 H52 0.9500
C53 H53 0.9500
C54 C55 1.368(8)
C54 C59 1.379(9)
C55 C56 1.388(9)
C55 H55 0.9500
C56 C57 1.379(9)
C56 H56 0.9500
C57 C58 1.355(9)
C58 C59 1.414(9)
C58 H58 0.9500
C59 H59 0.9500
C60 C61 1.370(8)
C60 H60 0.9500
C61 C62 1.470(9)
C62 C63 1.364(9)
C63 C64 1.395(10)
C63 H63 0.9500
C64 C65 1.385(11)
C64 H64 0.9500
C65 C66 1.419(11)
C65 H65 0.9500
C66 H66 0.9500
C67 C68 1.357(9)
C67 C72 1.389(8)
C68 C69 1.418(10)
C68 H68 0.9500
C69 C70 1.364(9)
C69 H69 0.9500
C70 C71 1.369(9)
C71 C72 1.393(9)
C71 H71 0.9500
C72 H72 0.9500
C73 C74 1.376(10)
C73 H73 0.9500
C74 C75 1.475(9)
C75 C76 1.399(10)
C76 C77 1.362(11)
C76 H76 0.9500
C77 C78 1.362(12)
C77 H77 0.9500
C78 C79 1.371(11)
C78 H78 0.9500
C79 H79 0.9500
C80 H80A 0.9800
C80 H80B 0.9800
C80 H80C 0.9800
P3 C91 1.784(6)
P3 C107 1.787(5)
P3 C94 1.800(5)
P3 C120 1.825(6)
N25 C85 1.346(8)
N25 C81 1.360(8)
N26 N27 1.297(7)
N26 C86 1.368(8)
N27 N28 1.351(7)
N28 C87 1.376(7)
N28 C88 1.414(7)
N29 N30 1.356(6)
N29 C100 1.362(7)
N29 C97 1.431(6)
N30 N31 1.305(6)
N31 C101 1.362(7)
N32 C106 1.354(7)
N32 C102 1.369(7)
N33 N34 1.359(6)
N33 C113 1.366(7)
N33 C110 1.417(7)
N34 N35 1.307(6)
N35 C114 1.366(7)
N36 C115 1.355(8)
N36 C119 1.359(8)
C81 C82 1.390(10)
C81 H81 0.9500
C82 C83 1.363(10)
C82 H82 0.9500
C83 C84 1.406(9)
C83 H83 0.9500
C84 C85 1.415(9)
C84 H84 0.9500
C85 C86 1.471(8)
C86 C87 1.360(8)
C87 H87 0.9500
C88 C93 1.384(8)
C88 C89 1.402(8)
C89 C90 1.385(9)
C89 H89 0.9500
C90 C91 1.362(8)
C90 H90 0.9500
C91 C92 1.387(7)
C92 C93 1.384(8)
C92 H92 0.9500
C93 H93 0.9500
C94 C95 1.381(8)
C94 C99 1.383(8)
C95 C96 1.391(7)
C95 H95 0.9500
C96 C97 1.364(7)
C96 H96 0.9500
C97 C98 1.374(8)
C98 C99 1.398(8)
C98 H98 0.9500
C99 H99 0.9500
C100 C101 1.385(8)
C100 H100 0.9500
C101 C102 1.456(7)
C102 C103 1.394(8)
C103 C104 1.386(8)
C103 H103 0.9500
C104 C105 1.369(9)
C104 H104 0.9500
C105 C106 1.396(8)
C105 H105 0.9500
C106 H106 0.9500
C107 C112 1.369(8)
C107 C108 1.371(8)
C108 C109 1.402(8)
C108 H108 0.9500
C109 C110 1.373(8)
C109 H109 0.9500
C110 C111 1.363(8)
C111 C112 1.386(8)
C111 H111 0.9500
C112 H112 0.9500
C113 C114 1.372(8)
C113 H113 0.9500
C114 C115 1.462(8)
C115 C116 1.394(9)
C116 C117 1.371(10)
C116 H116 0.9500
C117 C118 1.371(11)
C117 H117 0.9500
C118 C119 1.379(10)
C118 H118 0.9500
C119 H119 0.9500
C120 H12A 0.9800
C120 H12B 0.9800
C120 H12C 0.9800
P4 C134 1.779(5)
P4 C131 1.792(5)
P4 C147 1.796(5)
P4 C160 1.799(6)
N37 C125 1.335(7)
N37 C121 1.359(7)
N38 N39 1.306(6)
N38 C126 1.357(7)
N39 N40 1.342(6)
N40 C127 1.378(7)
N40 C128 1.423(6)
N41 N42 1.350(6)
N41 C140 1.360(7)
N41 C137 1.431(7)
N42 N43 1.302(6)
N43 C141 1.361(7)
N44 C146 1.354(8)
N44 C142 1.380(8)
N45 N46 1.348(6)
N45 C153 1.368(6)
N45 C150 1.417(6)
N46 N47 1.320(6)
N47 C154 1.364(7)
N48 C159 1.340(7)
N48 C155 1.349(7)
C121 C122 1.372(8)
C121 H121 0.9500
C122 C123 1.381(9)
C122 H122 0.9500
C123 C124 1.396(8)
C123 H123 0.9500
C124 C125 1.385(8)
C124 H124 0.9500
C125 C126 1.485(7)
C126 C127 1.353(8)
C127 H127 0.9500
C128 C133 1.375(7)
C128 C129 1.394(8)
C129 C130 1.374(8)
C129 H129 0.9500
C130 C131 1.378(8)
C130 H130 0.9500
C131 C132 1.390(8)
C132 C133 1.371(7)
C132 H132 0.9500
C133 H133 0.9500
C134 C139 1.390(7)
C134 C135 1.390(7)
C135 C136 1.365(8)
C135 H135 0.9500
C136 C137 1.391(8)
C136 H136 0.9500
C137 C138 1.368(7)
C138 C139 1.402(8)
C138 H138 0.9500
C139 H139 0.9500
C140 C141 1.389(8)
C140 H140 0.9500
C141 C142 1.474(8)
C142 C143 1.354(9)
C143 C144 1.412(9)
C143 H143 0.9500
C144 C145 1.366(11)
C144 H144 0.9500
C145 C146 1.404(10)
C145 H145 0.9500
C146 H146 0.9500
C147 C148 1.379(7)
C147 C152 1.378(7)
C148 C149 1.393(8)
C148 H148 0.9500
C149 C150 1.377(7)
C149 H149 0.9500
C150 C151 1.385(7)
C151 C152 1.394(7)
C151 H151 0.9500
C152 H152 0.9500
C153 C154 1.351(7)
C153 H153 0.9500
C154 C155 1.464(7)
C155 C156 1.386(8)
C156 C157 1.378(8)
C156 H156 0.9500
C157 C158 1.379(9)
C157 H157 0.9500
C158 C159 1.379(9)
C158 H158 0.9500
C159 H159 0.9500
C160 H16A 0.9800
C160 H16B 0.9800
C160 H16C 0.9800
C201 C202 1.3900
C201 C206 1.3900
C201 H201 0.9500
C202 C203 1.3900
C202 H202 0.9500
C203 C204 1.3900
C203 H203 0.9500
C204 C205 1.3900
C204 H204 0.9500
C205 C206 1.3900
C205 H205 0.9500
C206 H206 0.9500
C207 C208 1.3900
C207 C212 1.3900
C207 H207 0.9500
C208 C209 1.3900
C208 H208 0.9500
C209 C210 1.3900
C209 H209 0.9500
C210 C211 1.3900
C210 H210 0.9500
C211 C212 1.3900
C211 H211 0.9500
C212 H212 0.9500
C213 C214 1.3900
C213 C218 1.3900
C213 H213 0.9500
C214 C215 1.3900
C214 H214 0.9500
C215 C216 1.3900
C215 H215 0.9500
C216 C217 1.3900
C216 H216 0.9500
C217 C218 1.3900
C217 H217 0.9500
C218 H218 0.9500
C219 C220 1.3900
C219 C224 1.3900
C219 H219 0.9500
C220 C221 1.3900
C220 H220 0.9500
C221 C222 1.3900
C221 H221 0.9500
C222 C223 1.3900
C222 H222 0.9500
C223 C224 1.3900
C223 H223 0.9500
C224 H224 0.9500
C225 C226 1.3900
C225 C230 1.3900
C225 H225 0.9500
C226 C227 1.3900
C226 H226 0.9500
C227 C228 1.3900
C227 H227 0.9500
C228 C229 1.3900
C228 H228 0.9500
C229 C230 1.3900
C229 H229 0.9500
C230 H230 0.9500
C231 C232 1.3900
C231 C236 1.3900
C231 H231 0.9500
C232 C233 1.3900
C232 H232 0.9500
C233 C234 1.3900
C233 H233 0.9500
C234 C235 1.3900
C234 H234 0.9500
C235 C236 1.3900
C235 H235 0.9500
C236 H236 0.9500
C331 C332 1.3900
C331 C336 1.3900
C331 H331 0.9500
C332 C333 1.3900
C332 H332 0.9500
C333 C334 1.3900
C333 H333 0.9500
C334 C335 1.3900
C334 H334 0.9500
C335 C336 1.3900
C335 H335 0.9500
C336 H23A 0.9500
C237 C238 1.3900
C237 C242 1.3900
C237 H237 0.9500
C238 C239 1.3900
C238 H238 0.9500
C239 C240 1.3900
C239 H239 0.9500
C240 C241 1.3900
C240 H240 0.9500
C241 C242 1.3900
C241 H241 0.9500
C242 H242 0.9500
C337 C338 1.3900
C337 C342 1.3900
C337 H337 0.9500
C338 C339 1.3900
C338 H338 0.9500
C339 C340 1.3900
C339 H339 0.9500
C340 C341 1.3900
C340 H340 0.9500
C341 C342 1.3900
C341 H341 0.9500
C342 H342 0.9500
C243 C244 1.3900
C243 C248 1.3900
C243 H243 0.9500
C244 C245 1.3900
C244 H244 0.9500
C245 C246 1.3900
C245 H245 0.9500
C246 C247 1.3900
C246 H246 0.9500
C247 C248 1.3900
C247 H247 0.9500
C248 H248 0.9500
C249 C250 1.3900
C249 C254 1.3900
C249 H249 0.9500
C250 C251 1.3900
C250 H250 0.9500
C251 C252 1.3900
C251 H251 0.9500
C252 C253 1.3900
C252 H252 0.9500
C253 C254 1.3900
C253 H253 0.9500
C254 H254 0.9500
C349 C350 1.3900
C349 C354 1.3900
C349 H349 0.9500
C350 C351 1.3900
C350 H350 0.9500
C351 C352 1.3900
C351 H351 0.9500
C352 C353 1.3900
C352 H352 0.9500
C353 C354 1.3900
C353 H353 0.9500
C354 H354 0.9500
C255 C256 1.3900
C255 C260 1.3900
C255 H255 0.9500
C256 C257 1.3900
C256 H256 0.9500
C257 C258 1.3900
C257 H257 0.9500
C258 C259 1.3900
C258 H258 0.9500
C259 C260 1.3900
C259 H259 0.9500
C260 H260 0.9500
C355 C356 1.3900
C355 C360 1.3900
C355 H355 0.9500
C356 C357 1.3900
C356 H356 0.9500
C357 C358 1.3900
C357 H357 0.9500
C358 C359 1.3900
C358 H358 0.9500
C359 C360 1.3900
C359 H359 0.9500
C360 H360 0.9500
C267 C268 1.3900
C267 C272 1.3900
C267 H267 0.9500
C268 C269 1.3900
C268 H268 0.9500
C269 C270 1.3900
C269 H269 0.9500
C270 C271 1.3900
C270 H270 0.9500
C271 C272 1.3900
C271 H271 0.9500
C272 H272 0.9500
C261 C262 1.3900
C261 C266 1.3900
C261 H261 0.9500
C262 C263 1.3900
C262 H262 0.9500
C263 C264 1.3900
C263 H263 0.9500
C264 C265 1.3900
C264 H264 0.9500
C265 C266 1.3900
C265 H265 0.9500
C266 H266 0.9500
Ni5 I2 2.5841(12)
Ni5 I3 2.6066(10)
Ni5 I1 2.6199(12)
Ni5 I4 2.662(2)
Ni6 I9 2.569(8)
Ni6 I8 2.607(6)
Ni6 I10 2.648(7)
Ni6 I12 2.700(7)
S1A O2A 1.394(8)
S1A O1A 1.524(8)
S1A N1A 1.566(8)
S1A C1A 1.813(9)
S2A O3A 1.405(9)
S2A O4A 1.452(8)
S2A N1A 1.552(8)
S2A C2A 1.791(9)
F1A C1A 1.344(14)
F2A C1A 1.363(15)
F3A C1A 1.313(14)
F4A C2A 1.345(14)
F5A C2A 1.302(14)
F6A C2A 1.349(14)
S1E O1E 1.422(11)
S1E O2E 1.439(12)
S1E N1E 1.623(11)
S1E C1E 1.866(10)
F4E C2E 1.301(16)
S2E O4E 1.421(11)
S2E O3E 1.431(12)
S2E N1E 1.598(12)
S2E C2E 1.827(9)
F5E C2E 1.360(17)
C2E F6E 1.349(17)
F3E C1E 1.389(17)
C1E F1E 1.354(17)
C1E F2E 1.368(17)
S1B O2B 1.418(10)
S1B O1B 1.438(9)
S1B N1B 1.568(10)
S1B C1B 1.859(9)
S2B O4B 1.420(11)
S2B O3B 1.437(11)
S2B N1B 1.586(11)
S2B C2B 1.832(9)
F1B C1B 1.326(16)
F6B C2B 1.312(17)
F2B C1B 1.310(15)
F3B C1B 1.362(16)
F4B C2B 1.353(18)
F5B C2B 1.338(17)
S1C O2C 1.384(10)
S1C O1C 1.443(9)
S1C N1C 1.622(9)
S1C C1C 1.818(9)
S2C O3C 1.394(10)
S2C O4C 1.441(10)
S2C N1C 1.643(9)
S2C C2C 1.824(9)
F5C C2C 1.304(15)
F6C C2C 1.291(14)
F4C C2C 1.335(16)
F2C C1C 1.301(14)
F1C C1C 1.304(14)
F3C C1C 1.330(14)
S1D O1D 1.395(11)
S1D O2D 1.446(12)
S1D N1D 1.625(11)
S1D C1D 1.840(9)
S2D O4D 1.409(12)
S2D O3D 1.472(12)
S2D N1D 1.611(11)
S2D C2D 1.829(9)
F1D C1D 1.310(17)
F2D C1D 1.302(17)
F3D C1D 1.302(17)
F4D C2D 1.323(17)
F5D C2D 1.317(17)
F6D C2D 1.321(17)
N2S C3S 1.136(14)
C3S C4S 1.476(15)
C4S H4S1 0.9800
C4S H4S2 0.9800
C4S H4S3 0.9800
N3S C5S 1.110(12)
C5S C6S 1.407(14)
C6S H6S1 0.9800
C6S H6S2 0.9800
C6S H6S3 0.9800
N4S C7S 1.140(16)
C7S C8S 1.469(16)
C8S H8S1 0.9800
C8S H8S2 0.9800
C8S H8S3 0.9800
N5S C9S 1.169(16)
C9S C10S 1.444(16)
C10S H10A 0.9800
C10S H10B 0.9800
C10S H10C 0.9800

loop_
_geom_torsion_atom_site_label_1
_geom_torsion_atom_site_label_2
_geom_torsion_atom_site_label_3
_geom_torsion_atom_site_label_4
_geom_torsion
C6 N2 N3 N4 1.0(8)
Ni4 N2 N3 N4 179.6(5)
N2 N3 N4 C7 -0.2(8)
N2 N3 N4 C8 -177.7(6)
C20 N5 N6 N7 -1.5(9)
C17 N5 N6 N7 -178.8(6)
N5 N6 N7 C21 1.5(8)
N5 N6 N7 Ni1 -179.8(5)
C33 N9 N10 N11 0.2(7)
C30 N9 N10 N11 -178.7(5)
N9 N10 N11 C34 -0.8(6)
N9 N10 N11 Ni3 -176.6(4)
C5 N1 C1 C2 1.2(15)
Ni4 N1 C1 C2 176.8(9)
N1 C1 C2 C3 0(2)
C1 C2 C3 C4 0(3)
C2 C3 C4 C5 -1(3)
C1 N1 C5 C4 -2.4(17)
Ni4 N1 C5 C4 -178.4(11)
C1 N1 C5 C6 -179.4(8)
Ni4 N1 C5 C6 4.6(12)
C3 C4 C5 N1 2(2)
C3 C4 C5 C6 179.2(13)
N3 N2 C6 C7 -1.5(10)
Ni4 N2 C6 C7 179.6(6)
N3 N2 C6 C5 179.8(8)
Ni4 N2 C6 C5 0.9(10)
N1 C5 C6 C7 178.1(11)
C4 C5 C6 C7 1(2)
N1 C5 C6 N2 -3.7(13)
C4 C5 C6 N2 179.3(12)
N2 C6 C7 N4 1.3(11)
C5 C6 C7 N4 179.7(11)
N3 N4 C7 C6 -0.7(10)
C8 N4 C7 C6 176.5(8)
N3 N4 C8 C9 -7.2(11)
C7 N4 C8 C9 175.8(9)
N3 N4 C8 C13 169.8(8)
C7 N4 C8 C13 -7.2(14)
C13 C8 C9 C10 2.3(14)
N4 C8 C9 C10 179.4(8)
C8 C9 C10 C11 -0.2(14)
C9 C10 C11 C12 -2.7(13)
C9 C10 C11 P1 -179.2(7)
C27 P1 C11 C10 15.3(8)
C14 P1 C11 C10 -104.7(7)
C40 P1 C11 C10 135.3(7)
C27 P1 C11 C12 -161.2(8)
C14 P1 C11 C12 78.8(8)
C40 P1 C11 C12 -41.2(9)
C10 C11 C12 C13 3.5(16)
P1 C11 C12 C13 -179.8(10)
C11 C12 C13 C8 -1.5(19)
C9 C8 C13 C12 -1.5(17)
N4 C8 C13 C12 -178.5(11)
C11 P1 C14 C19 -156.8(7)
C27 P1 C14 C19 84.0(8)
C40 P1 C14 C19 -35.9(8)
C11 P1 C14 C15 28.0(7)
C27 P1 C14 C15 -91.2(7)
C40 P1 C14 C15 148.9(7)
C19 C14 C15 C16 2.3(13)
P1 C14 C15 C16 177.5(7)
C14 C15 C16 C17 1.3(15)
C15 C16 C17 C18 -4.6(15)
C15 C16 C17 N5 178.5(9)
N6 N5 C17 C18 161.9(9)
C20 N5 C17 C18 -14.9(14)
N6 N5 C17 C16 -21.1(12)
C20 N5 C17 C16 162.1(10)
C16 C17 C18 C19 4.2(16)
N5 C17 C18 C19 -178.8(9)
C15 C14 C19 C18 -2.6(15)
P1 C14 C19 C18 -177.8(8)
C17 C18 C19 C14 -0.6(17)
N6 N5 C20 C21 0.9(11)
C17 N5 C20 C21 177.9(8)
N6 N7 C21 C20 -1.0(10)
Ni1 N7 C21 C20 -180.0(7)
N6 N7 C21 C22 178.7(8)
Ni1 N7 C21 C22 -0.3(11)
N5 C20 C21 N7 0.1(11)
N5 C20 C21 C22 -179.6(11)
C26 N8 C22 C23 -1.9(18)
Ni1 N8 C22 C23 177.8(11)
C26 N8 C22 C21 -179.7(10)
Ni1 N8 C22 C21 0.0(12)
N7 C21 C22 N8 0.1(14)
C20 C21 C22 N8 179.8(12)
N7 C21 C22 C23 -177.7(12)
C20 C21 C22 C23 2(2)
N8 C22 C23 C24 3(2)
C21 C22 C23 C24 -179.0(15)
C22 C23 C24 C25 -3(3)
C23 C24 C25 C26 1(3)
C22 N8 C26 C25 -0.2(19)
Ni1 N8 C26 C25 -179.9(11)
C24 C25 C26 N8 1(3)
C11 P1 C27 C32 68.9(8)
C14 P1 C27 C32 -171.8(7)
C40 P1 C27 C32 -51.9(9)
C11 P1 C27 C28 -108.5(7)
C14 P1 C27 C28 10.9(8)
C40 P1 C27 C28 130.8(7)
C32 C27 C28 C29 3.6(12)
P1 C27 C28 C29 -179.0(6)
C27 C28 C29 C30 -1.3(11)
C28 C29 C30 C31 -1.8(11)
C28 C29 C30 N9 179.4(6)
N10 N9 C30 C29 0.0(9)
C33 N9 C30 C29 -178.8(7)
N10 N9 C30 C31 -178.9(7)
C33 N9 C30 C31 2.3(11)
C29 C30 C31 C32 2.5(13)
N9 C30 C31 C32 -178.6(8)
C28 C27 C32 C31 -2.9(15)
P1 C27 C32 C31 179.7(8)
C30 C31 C32 C27 -0.1(16)
N10 N9 C33 C34 0.4(9)
C30 N9 C33 C34 179.2(6)
N10 N11 C34 C33 1.0(8)
Ni3 N11 C34 C33 177.9(5)
N10 N11 C34 C35 -178.0(6)
Ni3 N11 C34 C35 -1.2(8)
N9 C33 C34 N11 -0.8(9)
N9 C33 C34 C35 178.0(8)
C39 N12 C35 C36 -0.6(14)
Ni3 N12 C35 C36 178.8(10)
C39 N12 C35 C34 -178.2(7)
Ni3 N12 C35 C34 1.2(9)
N11 C34 C35 N12 -0.1(11)
C33 C34 C35 N12 -178.8(9)
N11 C34 C35 C36 -177.5(11)
C33 C34 C35 C36 3.8(17)
N12 C35 C36 C37 3(2)
C34 C35 C36 C37 -179.8(13)
C35 C36 C37 C38 -5(3)
C36 C37 C38 C39 5(2)
C35 N12 C39 C38 0.4(13)
Ni3 N12 C39 C38 -178.9(8)
C37 C38 C39 N12 -2.6(19)
C46 N14 N15 N16 0.9(6)
Ni2 N14 N15 N16 177.7(4)
N14 N15 N16 C47 -0.6(6)
N14 N15 N16 C48 177.7(5)
C60 N17 N18 N19 3.0(7)
C57 N17 N18 N19 -179.0(5)
N17 N18 N19 C61 -2.3(7)
N17 N18 N19 Ni4 179.0(5)
C73 N21 N22 N23 -1.6(10)
C70 N21 N22 N23 -176.1(7)
N21 N22 N23 C74 1.7(8)
N21 N22 N23 Ni1 -175.1(6)
C45 N13 C41 C42 0.3(11)
Ni2 N13 C41 C42 176.7(6)
N13 C41 C42 C43 -2.0(14)
C41 C42 C43 C44 1.4(17)
C42 C43 C44 C45 0.9(16)
C41 N13 C45 C44 2.1(11)
Ni2 N13 C45 C44 -174.7(7)
C41 N13 C45 C46 178.6(6)
Ni2 N13 C45 C46 1.8(8)
C43 C44 C45 N13 -2.7(14)
C43 C44 C45 C46 -178.9(8)
N15 N14 C46 C47 -0.9(7)
Ni2 N14 C46 C47 -178.4(4)
N15 N14 C46 C45 177.5(5)
Ni2 N14 C46 C45 0.0(7)
N13 C45 C46 N14 -1.3(9)
C44 C45 C46 N14 175.2(7)
N13 C45 C46 C47 176.7(7)
C44 C45 C46 C47 -6.8(13)
N14 C46 C47 N16 0.5(7)
C45 C46 C47 N16 -177.6(7)
N15 N16 C47 C46 0.1(7)
C48 N16 C47 C46 -178.1(6)
N15 N16 C48 C49 161.8(7)
C47 N16 C48 C49 -20.3(11)
N15 N16 C48 C53 -14.5(9)
C47 N16 C48 C53 163.5(6)
C53 C48 C49 C50 -6.2(14)
N16 C48 C49 C50 177.5(8)
C48 C49 C50 C51 3.1(16)
C49 C50 C51 C52 1.1(14)
C49 C50 C51 P2 -177.8(8)
C67 P2 C51 C50 86.8(7)
C54 P2 C51 C50 -154.6(7)
C80 P2 C51 C50 -34.3(8)
C67 P2 C51 C52 -92.1(6)
C54 P2 C51 C52 26.4(7)
C80 P2 C51 C52 146.8(6)
C50 C51 C52 C53 -2.3(11)
P2 C51 C52 C53 176.7(5)
C51 C52 C53 C48 -0.8(10)
C49 C48 C53 C52 5.1(11)
N16 C48 C53 C52 -178.7(6)
C67 P2 C54 C55 17.4(7)
C51 P2 C54 C55 -101.8(7)
C80 P2 C54 C55 138.8(7)
C67 P2 C54 C59 -163.6(7)
C51 P2 C54 C59 77.1(7)
C80 P2 C54 C59 -42.3(8)
C59 C54 C55 C56 -0.7(13)
P2 C54 C55 C56 178.2(7)
C54 C55 C56 C57 1.4(14)
C55 C56 C57 C58 -1.9(14)
C55 C56 C57 N17 179.9(8)
N18 N17 C57 C58 172.2(7)
C60 N17 C57 C58 -10.2(11)
N18 N17 C57 C56 -9.6(10)
C60 N17 C57 C56 168.0(8)
C56 C57 C58 C59 1.8(14)
N17 C57 C58 C59 179.9(8)
C55 C54 C59 C58 0.5(13)
P2 C54 C59 C58 -178.5(7)
C57 C58 C59 C54 -1.0(15)
N18 N17 C60 C61 -2.5(8)
C57 N17 C60 C61 179.8(6)
N18 N19 C61 C60 0.8(8)
Ni4 N19 C61 C60 179.8(5)
N18 N19 C61 C62 -178.3(6)
Ni4 N19 C61 C62 0.7(8)
N17 C60 C61 N19 1.0(8)
N17 C60 C61 C62 179.9(8)
C66 N20 C62 C63 -3.3(11)
Ni4 N20 C62 C63 -177.8(7)
C66 N20 C62 C61 177.1(6)
Ni4 N20 C62 C61 2.5(8)
N19 C61 C62 C63 178.2(8)
C60 C61 C62 C63 -0.6(14)
N19 C61 C62 N20 -2.1(9)
C60 C61 C62 N20 179.0(8)
N20 C62 C63 C64 2.8(14)
C61 C62 C63 C64 -177.6(8)
C62 C63 C64 C65 -0.1(15)
C63 C64 C65 C66 -1.8(15)
C62 N20 C66 C65 1.2(12)
Ni4 N20 C66 C65 175.0(7)
C64 C65 C66 N20 1.2(14)
C54 P2 C67 C68 80.2(8)
C51 P2 C67 C68 -161.0(7)
C80 P2 C67 C68 -41.0(8)
C54 P2 C67 C72 -96.9(6)
C51 P2 C67 C72 21.9(7)
C80 P2 C67 C72 141.9(6)
C72 C67 C68 C69 -3.1(15)
P2 C67 C68 C69 179.7(9)
C67 C68 C69 C70 1.3(18)
C68 C69 C70 C71 0.3(16)
C68 C69 C70 N21 178.3(10)
C73 N21 C70 C69 -15.6(15)
N22 N21 C70 C69 157.9(9)
C73 N21 C70 C71 162.4(10)
N22 N21 C70 C71 -24.1(12)
C69 C70 C71 C72 0.0(14)
N21 C70 C71 C72 -178.0(7)
C68 C67 C72 C71 3.5(12)
P2 C67 C72 C71 -179.4(6)
C70 C71 C72 C67 -1.9(12)
N22 N21 C73 C74 0.9(12)
C70 N21 C73 C74 174.7(9)
N22 N23 C74 C73 -1.2(11)
Ni1 N23 C74 C73 176.3(7)
N22 N23 C74 C75 178.6(9)
Ni1 N23 C74 C75 -3.9(12)
N21 C73 C74 N23 0.2(12)
N21 C73 C74 C75 -179.5(12)
C79 N24 C75 C76 2.4(19)
Ni1 N24 C75 C76 -170.4(12)
C79 N24 C75 C74 -176.1(10)
Ni1 N24 C75 C74 11.1(13)
N23 C74 C75 N24 -4.8(15)
C73 C74 C75 N24 174.9(12)
N23 C74 C75 C76 176.7(13)
C73 C74 C75 C76 -4(2)
N24 C75 C76 C77 -9(2)
C74 C75 C76 C77 169.0(15)
C75 C76 C77 C78 14(3)
C76 C77 C78 C79 -12(3)
C75 N24 C79 C78 -0.1(19)
Ni1 N24 C79 C78 171.7(11)
C77 C78 C79 N24 5(2)
C86 N26 N27 N28 -0.3(7)
Ni1 N26 N27 N28 176.3(5)
N26 N27 N28 C87 0.6(7)
N26 N27 N28 C88 179.8(6)
C100 N29 N30 N31 0.6(6)
C97 N29 N30 N31 179.8(5)
N29 N30 N31 C101 -1.0(6)
N29 N30 N31 Ni3 -178.4(4)
C113 N33 N34 N35 2.0(7)
C110 N33 N34 N35 -176.8(5)
N33 N34 N35 C114 -1.0(6)
N33 N34 N35 Ni2 -174.5(4)
C85 N25 C81 C82 -0.2(12)
Ni1 N25 C81 C82 179.7(7)
N25 C81 C82 C83 1.0(14)
C81 C82 C83 C84 -1.0(13)
C82 C83 C84 C85 0.3(13)
C81 N25 C85 C84 -0.7(11)
Ni1 N25 C85 C84 179.4(6)
C81 N25 C85 C86 178.1(7)
Ni1 N25 C85 C86 -1.8(8)
C83 C84 C85 N25 0.6(12)
C83 C84 C85 C86 -178.1(7)
N27 N26 C86 C87 0.0(8)
Ni1 N26 C86 C87 -177.3(5)
N27 N26 C86 C85 -179.6(6)
Ni1 N26 C86 C85 3.0(8)
N25 C85 C86 C87 179.7(8)
C84 C85 C86 C87 -1.5(14)
N25 C85 C86 N26 -0.8(10)
C84 C85 C86 N26 178.0(7)
N26 C86 C87 N28 0.3(8)
C85 C86 C87 N28 179.8(8)
N27 N28 C87 C86 -0.5(8)
C88 N28 C87 C86 -179.7(7)
N27 N28 C88 C93 -9.4(10)
C87 N28 C88 C93 169.7(7)
N27 N28 C88 C89 168.8(7)
C87 N28 C88 C89 -12.1(12)
C93 C88 C89 C90 -2.8(13)
N28 C88 C89 C90 178.9(8)
C88 C89 C90 C91 -0.4(15)
C89 C90 C91 C92 3.5(13)
C89 C90 C91 P3 -176.0(7)
C107 P3 C91 C90 85.5(7)
C94 P3 C91 C90 -154.8(6)
C120 P3 C91 C90 -34.6(7)
C107 P3 C91 C92 -93.9(6)
C94 P3 C91 C92 25.7(6)
C120 P3 C91 C92 145.9(5)
C90 C91 C92 C93 -3.5(11)
P3 C91 C92 C93 176.0(6)
C91 C92 C93 C88 0.3(11)
C89 C88 C93 C92 2.8(12)
N28 C88 C93 C92 -178.9(7)
C91 P3 C94 C95 -92.9(5)
C107 P3 C94 C95 26.5(5)
C120 P3 C94 C95 146.7(5)
C91 P3 C94 C99 86.5(6)
C107 P3 C94 C99 -154.1(5)
C120 P3 C94 C99 -33.9(6)
C99 C94 C95 C96 0.0(9)
P3 C94 C95 C96 179.5(5)
C94 C95 C96 C97 0.6(9)
C95 C96 C97 C98 -0.9(9)
C95 C96 C97 N29 177.4(5)
N30 N29 C97 C96 -15.4(8)
C100 N29 C97 C96 163.6(6)
N30 N29 C97 C98 162.9(5)
C100 N29 C97 C98 -18.0(9)
C96 C97 C98 C99 0.6(10)
N29 C97 C98 C99 -177.7(6)
C95 C94 C99 C98 -0.4(10)
P3 C94 C99 C98 -179.8(5)
C97 C98 C99 C94 0.0(10)
N30 N29 C100 C101 0.0(6)
C97 N29 C100 C101 -179.1(5)
N30 N31 C101 C100 1.1(7)
Ni3 N31 C101 C100 179.0(4)
N30 N31 C101 C102 -179.2(5)
Ni3 N31 C101 C102 -1.2(7)
N29 C100 C101 N31 -0.6(6)
N29 C100 C101 C102 179.7(6)
C106 N32 C102 C103 -0.6(9)
Ni3 N32 C102 C103 177.8(5)
C106 N32 C102 C101 179.6(5)
Ni3 N32 C102 C101 -2.0(6)
N31 C101 C102 N32 2.2(8)
C100 C101 C102 N32 -178.1(6)
N31 C101 C102 C103 -177.6(6)
C100 C101 C102 C103 2.1(11)
N32 C102 C103 C104 0.8(10)
C101 C102 C103 C104 -179.5(6)
C102 C103 C104 C105 -0.3(10)
C103 C104 C105 C106 -0.2(10)
C102 N32 C106 C105 0.1(9)
Ni3 N32 C106 C105 -178.1(5)
C104 C105 C106 N32 0.3(10)
C91 P3 C107 C112 10.7(6)
C94 P3 C107 C112 -109.8(6)
C120 P3 C107 C112 130.5(6)
C91 P3 C107 C108 -171.5(5)
C94 P3 C107 C108 68.0(6)
C120 P3 C107 C108 -51.7(6)
C112 C107 C108 C109 -5.7(11)
P3 C107 C108 C109 176.4(6)
C107 C108 C109 C110 1.6(12)
C108 C109 C110 C111 1.7(12)
C108 C109 C110 N33 -177.7(7)
N34 N33 C110 C111 -1.6(9)
C113 N33 C110 C111 179.9(7)
N34 N33 C110 C109 177.9(6)
C113 N33 C110 C109 -0.6(10)
C109 C110 C111 C112 -0.8(11)
N33 C110 C111 C112 178.7(7)
C108 C107 C112 C111 6.6(11)
P3 C107 C112 C111 -175.6(6)
C110 C111 C112 C107 -3.5(12)
N34 N33 C113 C114 -2.1(8)
C110 N33 C113 C114 176.6(6)
N34 N35 C114 C113 -0.3(8)
Ni2 N35 C114 C113 174.7(5)
N34 N35 C114 C115 -179.4(6)
Ni2 N35 C114 C115 -4.4(9)
N33 C113 C114 N35 1.4(8)
N33 C113 C114 C115 -179.7(9)
C119 N36 C115 C116 3.4(14)
Ni2 N36 C115 C116 -177.3(9)
C119 N36 C115 C114 -175.4(7)
Ni2 N36 C115 C114 3.9(10)
N35 C114 C115 N36 0.2(11)
C113 C114 C115 N36 -178.6(8)
N35 C114 C115 C116 -178.5(10)
C113 C114 C115 C116 2.7(17)
N36 C115 C116 C117 -0.9(18)
C114 C115 C116 C117 177.8(11)
C115 C116 C117 C118 -2(2)
C116 C117 C118 C119 1.8(19)
C115 N36 C119 C118 -3.3(12)
Ni2 N36 C119 C118 177.5(7)
C117 C118 C119 N36 0.7(16)
C126 N38 N39 N40 0.5(6)
Ni3 N38 N39 N40 -176.0(4)
N38 N39 N40 C127 -1.1(6)
N38 N39 N40 C128 -175.2(5)
C140 N41 N42 N43 -0.8(7)
C137 N41 N42 N43 -178.1(5)
N41 N42 N43 C141 -0.2(7)
N41 N42 N43 Ni4 -178.8(5)
C153 N45 N46 N47 0.0(6)
C150 N45 N46 N47 -178.7(4)
N45 N46 N47 C154 0.8(6)
N45 N46 N47 Ni2 -179.6(4)
C125 N37 C121 C122 -2.0(9)
Ni3 N37 C121 C122 -176.5(5)
N37 C121 C122 C123 0.7(11)
C121 C122 C123 C124 0.0(12)
C122 C123 C124 C125 0.6(12)
C121 N37 C125 C124 2.7(9)
Ni3 N37 C125 C124 177.8(5)
C121 N37 C125 C126 -176.7(5)
Ni3 N37 C125 C126 -1.6(7)
C123 C124 C125 N37 -2.0(11)
C123 C124 C125 C126 177.3(7)
N39 N38 C126 C127 0.3(7)
Ni3 N38 C126 C127 177.6(4)
N39 N38 C126 C125 177.6(5)
Ni3 N38 C126 C125 -5.1(7)
N37 C125 C126 C127 -179.1(7)
C124 C125 C126 C127 1.5(11)
N37 C125 C126 N38 4.5(8)
C124 C125 C126 N38 -174.9(6)
N38 C126 C127 N40 -0.9(7)
C125 C126 C127 N40 -177.6(6)
N39 N40 C127 C126 1.2(7)
C128 N40 C127 C126 175.0(6)
N39 N40 C128 C133 -2.5(8)
C127 N40 C128 C133 -175.7(6)
N39 N40 C128 C129 174.8(6)
C127 N40 C128 C129 1.6(9)
C133 C128 C129 C130 0.3(11)
N40 C128 C129 C130 -177.0(6)
C128 C129 C130 C131 1.0(12)
C129 C130 C131 C132 -2.8(11)
C129 C130 C131 P4 178.1(6)
C134 P4 C131 C130 -168.6(5)
C147 P4 C131 C130 71.3(6)
C160 P4 C131 C130 -48.1(6)
C134 P4 C131 C132 12.3(6)
C147 P4 C131 C132 -107.8(5)
C160 P4 C131 C132 132.8(5)
C130 C131 C132 C133 3.3(9)
P4 C131 C132 C133 -177.7(5)
C131 C132 C133 C128 -2.0(9)
C129 C128 C133 C132 0.2(10)
N40 C128 C133 C132 177.5(6)
C131 P4 C134 C139 -104.7(6)
C147 P4 C134 C139 13.5(6)
C160 P4 C134 C139 134.9(6)
C131 P4 C134 C135 71.5(6)
C147 P4 C134 C135 -170.3(5)
C160 P4 C134 C135 -48.9(6)
C139 C134 C135 C136 -1.2(10)
P4 C134 C135 C136 -177.6(6)
C134 C135 C136 C137 0.6(11)
C135 C136 C137 C138 1.3(11)
C135 C136 C137 N41 -179.7(6)
N42 N41 C137 C138 -5.4(9)
C140 N41 C137 C138 177.7(7)
N42 N41 C137 C136 175.5(6)
C140 N41 C137 C136 -1.4(10)
C136 C137 C138 C139 -2.5(11)
N41 C137 C138 C139 178.5(6)
C135 C134 C139 C138 0.0(10)
P4 C134 C139 C138 176.3(6)
C137 C138 C139 C134 1.8(11)
N42 N41 C140 C141 1.4(8)
C137 N41 C140 C141 178.4(6)
N42 N43 C141 C140 1.1(8)
Ni4 N43 C141 C140 180.0(5)
N42 N43 C141 C142 178.9(7)
Ni4 N43 C141 C142 -2.2(9)
N41 C140 C141 N43 -1.4(8)
N41 C140 C141 C142 -178.9(8)
C146 N44 C142 C143 -0.1(15)
Ni4 N44 C142 C143 178.2(8)
C146 N44 C142 C141 -178.0(9)
Ni4 N44 C142 C141 0.4(9)
N43 C141 C142 C143 -176.6(9)
C140 C141 C142 C143 0.6(16)
N43 C141 C142 N44 1.2(11)
C140 C141 C142 N44 178.4(8)
N44 C142 C143 C144 1.4(16)
C141 C142 C143 C144 179.0(10)
C142 C143 C144 C145 -2.4(18)
C143 C144 C145 C146 2(2)
C142 N44 C146 C145 -0.1(16)
Ni4 N44 C146 C145 -178.3(9)
C144 C145 C146 N44 -1(2)
C134 P4 C147 C148 97.1(6)
C131 P4 C147 C148 -143.9(5)
C160 P4 C147 C148 -24.5(6)
C134 P4 C147 C152 -81.8(5)
C131 P4 C147 C152 37.2(5)
C160 P4 C147 C152 156.6(5)
C152 C147 C148 C149 -0.6(10)
P4 C147 C148 C149 -179.5(6)
C147 C148 C149 C150 1.4(11)
C148 C149 C150 C151 -0.9(10)
C148 C149 C150 N45 177.9(6)
N46 N45 C150 C149 152.5(5)
C153 N45 C150 C149 -25.9(8)
N46 N45 C150 C151 -28.7(7)
C153 N45 C150 C151 152.9(5)
C149 C150 C151 C152 -0.4(8)
N45 C150 C151 C152 -179.2(5)
C148 C147 C152 C151 -0.7(9)
P4 C147 C152 C151 178.2(4)
C150 C151 C152 C147 1.2(8)
N46 N45 C153 C154 -0.7(6)
C150 N45 C153 C154 177.8(5)
N45 C153 C154 N47 1.2(6)
N45 C153 C154 C155 -179.7(6)
N46 N47 C154 C153 -1.3(6)
Ni2 N47 C154 C153 179.0(4)
N46 N47 C154 C155 179.5(5)
Ni2 N47 C154 C155 -0.3(6)
C159 N48 C155 C156 -2.0(9)
Ni2 N48 C155 C156 173.3(5)
C159 N48 C155 C154 179.4(6)
Ni2 N48 C155 C154 -5.3(6)
C153 C154 C155 N48 -175.2(6)
N47 C154 C155 N48 3.8(8)
C153 C154 C155 C156 6.2(11)
N47 C154 C155 C156 -174.8(6)
N48 C155 C156 C157 2.3(10)
C154 C155 C156 C157 -179.2(6)
C155 C156 C157 C158 0.1(11)
C156 C157 C158 C159 -2.7(12)
C155 N48 C159 C158 -0.7(10)
Ni2 N48 C159 C158 -175.3(6)
C157 C158 C159 N48 3.1(13)
C206 C201 C202 C203 0.0
C201 C202 C203 C204 0.0
C202 C203 C204 C205 0.0
C203 C204 C205 C206 0.0
C204 C205 C206 C201 0.0
C202 C201 C206 C205 0.0
C212 C207 C208 C209 0.0
C207 C208 C209 C210 0.0
C208 C209 C210 C211 0.0
C209 C210 C211 C212 0.0
C210 C211 C212 C207 0.0
C208 C207 C212 C211 0.0
C218 C213 C214 C215 0.0
C213 C214 C215 C216 0.0
C214 C215 C216 C217 0.0
C215 C216 C217 C218 0.0
C216 C217 C218 C213 0.0
C214 C213 C218 C217 0.0
C224 C219 C220 C221 0.0
C219 C220 C221 C222 0.0
C220 C221 C222 C223 0.0
C221 C222 C223 C224 0.0
C222 C223 C224 C219 0.0
C220 C219 C224 C223 0.0
C230 C225 C226 C227 0.0
C225 C226 C227 C228 0.0
C226 C227 C228 C229 0.0
C227 C228 C229 C230 0.0
C228 C229 C230 C225 0.0
C226 C225 C230 C229 0.0
C236 C231 C232 C233 0.0
C231 C232 C233 C234 0.0
C232 C233 C234 C235 0.0
C233 C234 C235 C236 0.0
C234 C235 C236 C231 0.0
C232 C231 C236 C235 0.0
C336 C331 C332 C333 0.0
C331 C332 C333 C334 0.0
C332 C333 C334 C335 0.0
C333 C334 C335 C336 0.0
C334 C335 C336 C331 0.0
C332 C331 C336 C335 0.0
C242 C237 C238 C239 0.0
C237 C238 C239 C240 0.0
C238 C239 C240 C241 0.0
C239 C240 C241 C242 0.0
C240 C241 C242 C237 0.0
C238 C237 C242 C241 0.0
C342 C337 C338 C339 0.0
C337 C338 C339 C340 0.0
C338 C339 C340 C341 0.0
C339 C340 C341 C342 0.0
C340 C341 C342 C337 0.0
C338 C337 C342 C341 0.0
C248 C243 C244 C245 0.0
C243 C244 C245 C246 0.0
C244 C245 C246 C247 0.0
C245 C246 C247 C248 0.0
C246 C247 C248 C243 0.0
C244 C243 C248 C247 0.0
C254 C249 C250 C251 0.0
C249 C250 C251 C252 0.0
C250 C251 C252 C253 0.0
C251 C252 C253 C254 0.0
C252 C253 C254 C249 0.0
C250 C249 C254 C253 0.0
C354 C349 C350 C351 0.0
C349 C350 C351 C352 0.0
C350 C351 C352 C353 0.0
C351 C352 C353 C354 0.0
C352 C353 C354 C349 0.0
C350 C349 C354 C353 0.0
C260 C255 C256 C257 0.0
C255 C256 C257 C258 0.0
C256 C257 C258 C259 0.0
C257 C258 C259 C260 0.0
C258 C259 C260 C255 0.0
C256 C255 C260 C259 0.0
C360 C355 C356 C357 0.0
C355 C356 C357 C358 0.0
C356 C357 C358 C359 0.0
C357 C358 C359 C360 0.0
C358 C359 C360 C355 0.0
C356 C355 C360 C359 0.0
C272 C267 C268 C269 0.0
C267 C268 C269 C270 0.0
C268 C269 C270 C271 0.0
C269 C270 C271 C272 0.0
C270 C271 C272 C267 0.0
C268 C267 C272 C271 0.0
C266 C261 C262 C263 0.0
C261 C262 C263 C264 0.0
C262 C263 C264 C265 0.0
C263 C264 C265 C266 0.0
C264 C265 C266 C261 0.0
C262 C261 C266 C265 0.0
O3A S2A N1A S1A -20.3(14)
O4A S2A N1A S1A -146.2(9)
C2A S2A N1A S1A 100.6(11)
O2A S1A N1A S2A 32.9(13)
O1A S1A N1A S2A 147.8(9)
C1A S1A N1A S2A -99.6(10)
O2A S1A C1A F3A 66.0(14)
O1A S1A C1A F3A -51.3(14)
N1A S1A C1A F3A -162.1(12)
O2A S1A C1A F1A -66.3(12)
O1A S1A C1A F1A 176.4(10)
N1A S1A C1A F1A 65.7(12)
O2A S1A C1A F2A 177.1(10)
O1A S1A C1A F2A 59.7(11)
N1A S1A C1A F2A -51.0(11)
O3A S2A C2A F5A 167.6(12)
O4A S2A C2A F5A -71.9(13)
N1A S2A C2A F5A 40.6(13)
O3A S2A C2A F4A 46.9(14)
O4A S2A C2A F4A 167.4(11)
N1A S2A C2A F4A -80.0(13)
O3A S2A C2A F6A -69.6(14)
O4A S2A C2A F6A 50.9(14)
N1A S2A C2A F6A 163.5(11)
O4E S2E N1E S1E -15(2)
O3E S2E N1E S1E -145.6(17)
C2E S2E N1E S1E 95.1(17)
O1E S1E N1E S2E 39(2)
O2E S1E N1E S2E -128.7(18)
C1E S1E N1E S2E 130.6(16)
O4E S2E C2E F4E 162.7(18)
O3E S2E C2E F4E -80(2)
N1E S2E C2E F4E 45.1(19)
O4E S2E C2E F6E 36(2)
O3E S2E C2E F6E 153.1(19)
N1E S2E C2E F6E -82.0(18)
O4E S2E C2E F5E -73.5(17)
O3E S2E C2E F5E 44(2)
N1E S2E C2E F5E 168.8(15)
O1E S1E C1E F1E -58(2)
O2E S1E C1E F1E 75(2)
N1E S1E C1E F1E -177(2)
O1E S1E C1E F2E 176.9(18)
O2E S1E C1E F2E -50(2)
N1E S1E C1E F2E 57.0(18)
O1E S1E C1E F3E 51.0(16)
O2E S1E C1E F3E -176.3(18)
N1E S1E C1E F3E -68.9(16)
O2B S1B N1B S2B -163.8(13)
O1B S1B N1B S2B -9.1(19)
C1B S1B N1B S2B 92.5(15)
O4B S2B N1B S1B -27(2)
O3B S2B N1B S1B -159.1(15)
C2B S2B N1B S1B 89.7(15)
O2B S1B C1B F2B 70.0(18)
O1B S1B C1B F2B -50.7(17)
N1B S1B C1B F2B -174.2(16)
O2B S1B C1B F1B -167.8(17)
O1B S1B C1B F1B 71.5(17)
N1B S1B C1B F1B -52.0(17)
O2B S1B C1B F3B -52.1(17)
O1B S1B C1B F3B -172.7(15)
N1B S1B C1B F3B 63.7(16)
O4B S2B C2B F6B 74(2)
O3B S2B C2B F6B -162.9(19)
N1B S2B C2B F6B -51(2)
O4B S2B C2B F5B -62(2)
O3B S2B C2B F5B 61(2)
N1B S2B C2B F5B 172.6(18)
O4B S2B C2B F4B -173.6(17)
O3B S2B C2B F4B -51(2)
N1B S2B C2B F4B 61.1(17)
O2C S1C N1C S2C -18.3(14)
O1C S1C N1C S2C -156.1(9)
C1C S1C N1C S2C 94.2(10)
O3C S2C N1C S1C -28.5(14)
O4C S2C N1C S1C -156.7(10)
C2C S2C N1C S1C 94.6(10)
O3C S2C C2C F6C 164.4(13)
O4C S2C C2C F6C -67.9(14)
N1C S2C C2C F6C 36.1(14)
O3C S2C C2C F5C -65.7(16)
O4C S2C C2C F5C 62.1(15)
N1C S2C C2C F5C 166.1(13)
O3C S2C C2C F4C 53.3(15)
O4C S2C C2C F4C -178.9(13)
N1C S2C C2C F4C -75.0(13)
O2C S1C C1C F2C 175.9(12)
O1C S1C C1C F2C -55.4(13)
N1C S1C C1C F2C 49.3(12)
O2C S1C C1C F1C 58.0(14)
O1C S1C C1C F1C -173.3(11)
N1C S1C C1C F1C -68.6(12)
O2C S1C C1C F3C -66.4(13)
O1C S1C C1C F3C 62.3(13)
N1C S1C C1C F3C 166.9(11)
O4D S2D N1D S1D -46(3)
O3D S2D N1D S1D -165(2)
C2D S2D N1D S1D 89.0(18)
O1D S1D N1D S2D -33(3)
O2D S1D N1D S2D -155.8(18)
C1D S1D N1D S2D 102.7(17)
O1D S1D C1D F2D 64(2)
O2D S1D C1D F2D 180(2)
N1D S1D C1D F2D -87(2)
O1D S1D C1D F3D 178.0(19)
O2D S1D C1D F3D -66(2)
N1D S1D C1D F3D 26.5(19)
O1D S1D C1D F1D -63(2)
O2D S1D C1D F1D 53(2)
N1D S1D C1D F1D 145(2)
O4D S2D C2D F5D 27(2)
O3D S2D C2D F5D 133(2)
N1D S2D C2D F5D -117.1(19)
O4D S2D C2D F6D -85(2)
O3D S2D C2D F6D 21(2)
N1D S2D C2D F6D 130.5(17)
O4D S2D C2D F4D 156(2)
O3D S2D C2D F4D -97(2)
N1D S2D C2D F4D 12(2)
